data_4346659
loop_
_publ_author_name
'Zhang, Guanyun'
'Hou, Jie'
'Li, Mingzhong'
'Tung, Chen-Ho'
'Wang, Yifeng'

_publ_section_title
;
 Counteranion-Stabilized Titanium(IV) Isopolyoxocationic Clusters Isolated
 from Water.
;
_journal_issue 10
_journal_name_full 'Inorganic chemistry'
_journal_page_first 4704
_journal_page_last 4709
_journal_paper_doi 10.1021/acs.inorgchem.5b01901
_journal_volume 55
_journal_year 2016
_chemical_formula_moiety 'H40 O28 Ti6, 6(C16 H36 N), 14(Cl), 4(O)'
_chemical_formula_sum 'C96 H256 Cl14 N6 O32 Ti6'
_chemical_formula_weight 2790.75
_space_group_crystal_system tetragonal
_space_group_IT_number 114
_space_group_name_Hall 'P -4 2n'
_space_group_name_H-M_alt 'P -4 21 c'
_atom_sites_solution_hydrogens mixed
_audit_creation_date 2015-06-26
_audit_creation_method
;
Olex2 1.2
(compiled 2015.01.26 svn.r3150 for OlexSys, GUI svn.r4998)
;
_cell_angle_alpha 90
_cell_angle_beta 90
_cell_angle_gamma 90
_cell_formula_units_Z 16
_cell_length_a 33.2861(14)
_cell_length_b 33.2861(14)
_cell_length_c 56.069(2)
_cell_measurement_temperature 173.15
_cell_volume 62122(4)
_computing_molecular_graphics 'Olex2 (Dolomanov et al., 2009)'
_computing_publication_material 'Olex2 (Dolomanov et al., 2009)'
_computing_structure_refinement 'ShelXL (Sheldrick, 2008)'
_diffrn_ambient_temperature 173.15
_diffrn_measured_fraction_theta_full 0.989
_diffrn_measured_fraction_theta_max 0.989
_diffrn_measurement_device_type 'CCD area detector'
_diffrn_radiation_type MoK\a
_diffrn_radiation_wavelength 0.71073
_diffrn_reflns_av_R_equivalents 0.1014
_diffrn_reflns_av_unetI/netI 0.0592
_diffrn_reflns_Laue_measured_fraction_full 0.989
_diffrn_reflns_Laue_measured_fraction_max 0.989
_diffrn_reflns_limit_h_max 37
_diffrn_reflns_limit_h_min -36
_diffrn_reflns_limit_k_max 35
_diffrn_reflns_limit_k_min -35
_diffrn_reflns_limit_l_max 62
_diffrn_reflns_limit_l_min -65
_diffrn_reflns_number 323135
_diffrn_reflns_point_group_measured_fraction_full 0.989
_diffrn_reflns_point_group_measured_fraction_max 0.982
_diffrn_reflns_theta_full 25.214
_diffrn_reflns_theta_max 24.411
_diffrn_reflns_theta_min 0.864
_exptl_absorpt_coefficient_mu 0.594
_exptl_crystal_colour 'clear colourless'
_exptl_crystal_colour_lustre clear
_exptl_crystal_colour_primary colourless
_exptl_crystal_density_diffrn 1.194
_exptl_crystal_description block
_exptl_crystal_F_000 24000
_refine_diff_density_max 1.011
_refine_diff_density_min -0.439
_refine_diff_density_rms 0.133
_refine_ls_abs_structure_details
;
 Flack x determined using 12357 quotients [(I+)-(I-)]/[(I+)+(I-)]
 (Parsons and Flack (2004), Acta Cryst. A60, s61).
;
_refine_ls_abs_structure_Flack -1.347(13)
_refine_ls_extinction_method none
_refine_ls_goodness_of_fit_ref 1.036
_refine_ls_hydrogen_treatment constr
_refine_ls_matrix_type full
_refine_ls_number_parameters 2812
_refine_ls_number_reflns 50441
_refine_ls_number_restraints 300
_refine_ls_restrained_S_all 1.038
_refine_ls_R_factor_all 0.1435
_refine_ls_R_factor_gt 0.1059
_refine_ls_shift/su_max 0.004
_refine_ls_shift/su_mean 0.000
_refine_ls_structure_factor_coef Fsqd
_refine_ls_weighting_details 'w=1/[\s^2^(Fo^2^)+(0.1749P)^2^+68.4160P] where P=(Fo^2^+2Fc^2^)/3'
_refine_ls_weighting_scheme calc
_refine_ls_wR_factor_gt 0.2696
_refine_ls_wR_factor_ref 0.3191
_reflns_Friedel_coverage 0.891
_reflns_Friedel_fraction_full 0.889
_reflns_Friedel_fraction_max 0.975
_reflns_number_gt 33833
_reflns_number_total 50441
_reflns_threshold_expression 'I > 2\s(I)'
_cod_data_source_file ic5b01901_si_004.cif
_cod_data_source_block p
_cod_original_cell_volume 62122(6)
_cod_database_code 4346659
_shelxl_version_number 2013-4
_shelx_space_group_comment
;
The symmetry employed for this shelxl refinement is uniquely defined
by the following loop, which should always be used as a source of
symmetry information in preference to the above space-group names.
They are only intended as comments.
;
_olex2_refinement_description
;
1. Fixed Uiso
 At 1.2 times of:
  All C(H,H) groups
 At 1.5 times of:
  All C(H,H,H) groups, All C(H,H,H,H,H,H) groups, All O(H,H) groups
2. Restrained distances
 C129-N9
 1.55 with sigma of 0.01
 C133-N9
 1.55 with sigma of 0.01
 C141-N9
 1.55 with sigma of 0.01
 N9-C137
 1.55 with sigma of 0.01
 N9-C141
 1.55 with sigma of 0.01
 C137-C138 = C137-N9
 1.55 with sigma of 0.01
 N9-C133
 1.55 with sigma of 0.01
 C29-N2
 1.55 with sigma of 0.01
 N5-C65
 1.55 with sigma of 0.01
 N5-C69
 1.55 with sigma of 0.01
 N5-C73
 1.55 with sigma of 0.01
 C77-N5
 1.55 with sigma of 0.01
 N1-C9
 1.55 with sigma of 0.021
 N1-C1
 1.55 with sigma of 0.021
 N1-C5
 1.55 with sigma of 0.021
 N5_$1-C73_$1
 1.55 with sigma of 0.021
 N5_$1-C69_$1
 1.55 with sigma of 0.021
 C77_$1-N5_$1
 1.55 with sigma of 0.021
 N12-C177
 1.55 with sigma of 0.01
 N12-C181
 1.55 with sigma of 0.01
 C165-N11
 1.55 with sigma of 0.01
 N11-C169
 1.55 with sigma of 0.01
 N11-C173
 1.55 with sigma of 0.01
 N11-C161
 1.55 with sigma of 0.01
 N7-C97
 1.55 with sigma of 0.01
 N7-C109
 1.55 with sigma of 0.01
 C105-N7
 1.55 with sigma of 0.01
 C29_$1-N2_$1
 1.55 with sigma of 0.01
 C95-C96
 1.5 with sigma of 0.02
 C94-C96
 2.4 with sigma of 0.02
 C144-C143
 1.5 with sigma of 0.02
 C142-C143
 2.4 with sigma of 0.02
 C136-C134
 2.4 with sigma of 0.02
 C135-C136
 1.5 with sigma of 0.02
 C100-C99
 1.5 with sigma of 0.02
 C100-C98
 2.4 with sigma of 0.02
 C123-C124
 1.5 with sigma of 0.02
 C122-C124
 2.4 with sigma of 0.02
 C181-C182
 1.5 with sigma of 0.02
 C182-C183
 1.5 with sigma of 0.02
 N12-C182
 2.4 with sigma of 0.02
 C173-C174
 1.5 with sigma of 0.02
 C174-C175
 1.5 with sigma of 0.02
 C175-C176
 1.5 with sigma of 0.02
 C161-C162
 1.5 with sigma of 0.02
 C162-C163
 1.5 with sigma of 0.02
 C164-C163
 1.5 with sigma of 0.02
 C165-C166
 1.5 with sigma of 0.02
 C166-C167
 1.5 with sigma of 0.02
 C167-C168
 1.5 with sigma of 0.02
 C169-C170
 1.5 with sigma of 0.02
 C170-C171
 1.5 with sigma of 0.02
 C171-C172
 1.5 with sigma of 0.02
 N11-C162
 2.4 with sigma of 0.02
 C161-C163
 2.4 with sigma of 0.02
 C162-C164
 2.4 with sigma of 0.02
 N11-C174
 2.4 with sigma of 0.02
 C173-C175
 2.4 with sigma of 0.02
 C174-C176
 2.4 with sigma of 0.02
 N11-C166
 2.4 with sigma of 0.02
 C165-C167
 2.4 with sigma of 0.02
 C166-C168
 2.4 with sigma of 0.02
 N11-C170
 2.4 with sigma of 0.02
 C169-C171
 2.4 with sigma of 0.02
 C170-C172
 2.4 with sigma of 0.02
 C181-C182
 1.5 with sigma of 0.02
 C182-C183
 1.5 with sigma of 0.02
 C183-C184
 1.5 with sigma of 0.02
 N12-C182
 2.4 with sigma of 0.02
 C181-C183
 2.4 with sigma of 0.02
 C182-C184
 2.4 with sigma of 0.02
 C67-C68
 1.5 with sigma of 0.02
 C66-C68
 2.4 with sigma of 0.02
 C185-C186
 1.5 with sigma of 0.02
 C186-C187
 1.5 with sigma of 0.02
 C187-C188
 1.5 with sigma of 0.02
 C185-C187
 2.4 with sigma of 0.02
 C186-C188
 2.4 with sigma of 0.02
 N12-C186
 2.4 with sigma of 0.02
 C151-C152
 1.5 with sigma of 0.02
 C150-C152
 2.4 with sigma of 0.02
 C189-C190
 1.5 with sigma of 0.02
 N12-C190
 2.4 with sigma of 0.02
 C190-C191
 1.5 with sigma of 0.02
 C189-C191
 2.4 with sigma of 0.02
 C192-C191
 1.5 with sigma of 0.02
 C190-C192
 2.4 with sigma of 0.02
 C71-C72
 1.5 with sigma of 0.02
3. Uiso/Uaniso restraints and constraints
N12 \\sim C177 \\sim C178 \\sim C179 \\sim C180 \\sim C181 \\sim C182 \\sim
C183 \\sim C184: within 1.7A with sigma of 0.004 and sigma for terminal atoms
of 0.08
N12 \\sim C177 \\sim C178 \\sim C179 \\sim C180 \\sim C181 \\sim C182 \\sim
C183 \\sim C184 \\sim C185 \\sim C186 \\sim C187 \\sim C188 \\sim C189: within
1.7A with sigma of 0.004 and sigma for terminal atoms of 0.08
N11 \\sim C161 \\sim C162 \\sim C163 \\sim C164 \\sim C165 \\sim C166 \\sim
C167 \\sim C168 \\sim C169 \\sim C170 \\sim C171 \\sim C172 \\sim C173 \\sim
C174 \\sim C175 \\sim C176: within 1.7A with sigma of 0.004 and sigma for
terminal atoms of 0.08
C149 \\sim C150 \\sim C151 \\sim C152: within 1.7A with sigma of 0.04 and sigma
for terminal atoms of 0.08
4. Rigid body (RIGU) restrains
 C187, C188
 with sigma for 1-2 distances of 0.002 and sigma for 1-3 distances of 0.004
 C3, C4
 with sigma for 1-2 distances of 0.002 and sigma for 1-3 distances of 0.004
 C134, C135
 with sigma for 1-2 distances of 0.002 and sigma for 1-3 distances of 0.004
 C122, C123
 with sigma for 1-2 distances of 0.002 and sigma for 1-3 distances of 0.004
 C135, C136
 with sigma for 1-2 distances of 0.002 and sigma for 1-3 distances of 0.004
 C134, C135
 with sigma for 1-2 distances of 0.002 and sigma for 1-3 distances of 0.004
 C175, C176
 with sigma for 1-2 distances of 0.002 and sigma for 1-3 distances of 0.004
 C66, C67
 with sigma for 1-2 distances of 0.002 and sigma for 1-3 distances of 0.004
 C121, C122
 with sigma for 1-2 distances of 0.002 and sigma for 1-3 distances of 0.004
 C131, C132
 with sigma for 1-2 distances of 0.002 and sigma for 1-3 distances of 0.004
5. Others
 Fixed Sof: H96A(0.5) H96B(0.5) H96C(0.5) H96D(0.5) H96E(0.5) H96F(0.5)
 H18C(0.5) H18D(0.5) H18E(0.5) H18F(0.5) H18G(0.5) H18H(0.5) H14J(0.5)
 H14K(0.5) H14L(0.5) H14M(0.5) H14N(0.5) H14O(0.5) H12N(0.5) H12O(0.5)
 H12P(0.5) H12Q(0.5) H12R(0.5) H12S(0.5) H56A(0.5) H56B(0.5) H56C(0.5)
 H56D(0.5) H56E(0.5) H56F(0.5) H15G(0.5) H15H(0.5) H15I(0.5) H15J(0.5)
 H15K(0.5) H15L(0.5) H16U(0.5) H16V(0.5) H16W(0.5) H16X(0.5) H16Y(0.5) HG(0.5)
 Cl1(0.33333) Cl7A(0.66667)
6.a Rotating group:
 O1(H1A,H1B), O2(H2A,H2B), O3(H3A,H3B), O4(H4A,H4B), O5(H5A,H5B), O6(H6A,H6B),
 O7(H7A,H7B), O8(H8A,H8B), O9(H9A,H9B), O10(H10A,H10B), O11(H11A,H11B),
 O12(H12A,H12B), O13(H13A,H13B), O14(H14A,H14B), O15(H15A,H15B), O16(H16A,H16B),
  O17(H17A,H17B), O18(H18A,H18B), O19(H19A,H19B), O20(H20A,H20B), O36(H36D,
 H36E), O37(H37C,H37D), O39(H39C,H39D), O40(H40D,H40E), O41(H41C,H41D),
 O44(H44D,H44E), O45(H45C,H45D), O46(H46C,H46D), O48(H48D,H48E), O49(H49C,H49D),
  O29(H29C,H29D), O30(H30C,H30D), O31(H31C,H31D), O34(H34C,H34D), O35(H35C,
 H35D), O50(H50C,H50D), O52(H52D,H52E), O53(H53C,H53D), O55(H55C,H55D),
 O56(H56G,H56H)
6.b Secondary CH2 refined with riding coordinates:
 C81(H81A,H81B), C82(H82A,H82B), C83(H83A,H83B), C85(H85A,H85B), C86(H86A,
 H86B), C87(H87A,H87B), C89(H89A,H89B), C90(H90A,H90B), C91(H91A,H91B),
 C93(H93A,H93B), C94(H94A,H94B), C95(H95A,H95B), C177(H17C,H17D), C178(H17E,
 H17F), C179(H17G,H17H), C181(H18I,H18J), C182(H18K,H18L), C183(H18M,H18N),
 C185(H18R,H18S), C186(H18T,H18U), C187(H18V,H18W), C189(H18Z,HA), C190(H19C,
 H19D), C191(H19E,H19F), C129(H12C,H12D), C130(H13C,H13D), C131(H13E,H13F),
 C133(H13J,H13K), C134(H13L,H13M), C135(H13N,H13O), C137(H13S,H13T), C138(H13U,
 H13V), C139(H13W,H13X), C141(H14F,H14G), C142(H14H,H14I), C144(H14P,H14Q),
 C113(H11C,H11D), C114(H11E,H11F), C115(H11G,H11H), C117(H11L,H11M), C118(H11N,
 H11O), C119(H11P,H11Q), C121(H12H,H12I), C122(H12J,H12K), C123(H12L,H12M),
 C125(H12T,H12U), C126(H12V,H12W), C127(H12X,H12Y), C49(H49A,H49B), C50(H50A,
 H50B), C51(H51A,H51B), C53(H53A,H53B), C54(H54A,H54B), C55(H55A,H55B),
 C57(H57A,H57B), C58(H58A,H58B), C59(H59A,H59B), C61(H61A,H61B), C62(H62A,H62B),
  C63(H63A,H63B), C145(H14R,H14S), C146(H14T,H14U), C147(H14V,H14W), C149(H14Z,
 HE), C150(H15C,H15D), C151(H15E,H15F), C153(H15M,H15N), C154(H15O,H15P),
 C155(H15Q,H15R), C157(H15V,H15W), C158(H15X,H15Y), C159(H15Z,HF), C161(H16F,
 H16G), C162(H16H,H16I), C163(H16J,H16K), C165(H16O,H16P), C166(H16Q,H16R),
 C167(H16S,H16T), C169(H16Z,HH), C170(H17I,H17J), C171(H17K,H17L), C173(H17P,
 H17Q), C174(H17R,H17S), C175(H17T,H17U), C17(H17Y,HI), C18(H18,HJ), C19(H19J,
 H19K), C21(H21A,H21B), C22(H22A,H22B), C23(H23A,H23B), C25(H25A,H25B),
 C26(H26A,H26B), C27(H27A,H27B), C29(H29A,H29B), C30(H30A,H30B), C31(H31A,H31B),
  C65(H65A,H65B), C66(H66A,H66B), C67(H67A,H67B), C69(H69A,H69B), C70(H70A,
 H70B), C71(H71A,H71B), C73(H73A,H73B), C74(H74A,H74B), C75(H75A,H75B),
 C77(H77A,H77B), C78(H78A,H78B), C79(H79A,H79B), C1(H1C,H1D), C2(H2C,H2D),
 C3(H3C,H3D), C5(H5C,H5D), C6(H6C,H6D), C7(H7C,H7D), C9(H9C,H9D), C10(H10C,
 H10D), C11(H11R,H11S), C13(H13Y,HM), C14(H14,HN), C15(H15,HO), C33(H33A,H33B),
 C34(H34A,H34B), C35(H35A,H35B), C37(H37A,H37B), C38(H38A,H38B), C39(H39A,H39B),
  C41(H41A,H41B), C42(H42A,H42B), C43(H43A,H43B), C45(H45A,H45B), C46(H46A,
 H46B), C47(H47A,H47B), C97(H97A,H97B), C98(H98A,H98B), C99(H99A,H99B),
 C101(H10H,H10I), C102(H10J,H10K), C103(H10L,H10M), C105(H10Q,H10R), C106(H10S,
 H10T), C107(H10U,H10V), C109(H10Z,HR), C110(H11T,H11U), C111(H11V,H11W)
6.c Disordered Me refined with riding coordinates:
 C96(H96A,H96B,H96C,H96D,H96E,H96F), C180(H18C,H18D,H18E,H18F,H18G,H18H),
 C143(H14J,H14K,H14L,H14M,H14N,H14O), C124(H12N,H12O,H12P,H12Q,H12R,H12S),
 C56(H56A,H56B,H56C,H56D,H56E,H56F), C152(H15G,H15H,H15I,H15J,H15K,H15L),
 C168(H16U,H16V,H16W,H16X,H16Y,HG)
6.d Idealised Me refined as rotating group:
 C84(H84A,H84B,H84C), C88(H88A,H88B,H88C), C92(H92A,H92B,H92C), C184(H18O,H18P,
 H18Q), C188(H18X,H18Y,H), C192(H19G,H19H,H19I), C132(H13G,H13H,H13I),
 C136(H13P,H13Q,H13R), C140(H14C,H14D,H14E), C116(H11I,H11J,H11K), C120(H12E,
 H12F,H12G), C128(H12Z,HB,HC), C52(H52A,H52B,H52C), C60(H60A,H60B,H60C),
 C64(H64A,H64B,H64C), C148(H14X,H14Y,HD), C156(H15S,H15T,H15U), C160(H16C,H16D,
 H16E), C164(H16L,H16M,H16N), C172(H17M,H17N,H17O), C176(H17V,H17W,H17X),
 C20(H20C,H20D,H20E), C24(H24A,H24B,H24C), C28(H28A,H28B,H28C), C32(H32A,H32B,
 H32C), C68(H68A,H68B,H68C), C72(H72A,H72B,H72C), C76(H76A,H76B,H76C), C80(H80A,
 H80B,H80C), C4(H4C,H4D,H4E), C8(H8C,H8D,H8E), C12(H12,HK,HL), C16(H16,HP,HQ),
 C36(H36A,H36B,H36C), C40(H40A,H40B,H40C), C44(H44A,H44B,H44C), C48(H48A,H48B,
 H48C), C100(H10E,H10F,H10G), C104(H10N,H10O,H10P), C108(H10W,H10X,H10Y),
 C112(H11X,H11Y,HS)
;
_olex2_submission_special_instructions 'No special instructions were received'

loop_
_space_group_symop_operation_xyz
'x, y, z'
'y, -x, -z'
'-x, -y, z'
'-y, x, -z'
'x+1/2, -y+1/2, -z+1/2'
'-x+1/2, y+1/2, -z+1/2'
'-y+1/2, -x+1/2, z+1/2'
'y+1/2, x+1/2, z+1/2'

loop_
_atom_site_label
_atom_site_type_symbol
_atom_site_fract_x
_atom_site_fract_y
_atom_site_fract_z
_atom_site_U_iso_or_equiv
_atom_site_adp_type
_atom_site_occupancy
_atom_site_site_symmetry_order
_atom_site_calc_flag
_atom_site_refinement_flags_posn
_atom_site_refinement_flags_adp
_atom_site_refinement_flags_occupancy
Ti1 Ti 0.25555(7) 0.74806(7) 0.68919(4) 0.0688(5) Uani 1 1 d . . .
Ti2 Ti 0.19190(7) 0.76659(7) 0.73858(4) 0.0663(5) Uani 1 1 d . . .
Ti3 Ti 0.27658(7) 0.81218(7) 0.76530(4) 0.0713(6) Uani 1 1 d . . .
Ti4 Ti 0.32210(7) 0.72861(7) 0.73737(4) 0.0700(6) Uani 1 1 d . . .
Ti5 Ti 0.23844(7) 0.68192(7) 0.76466(4) 0.0684(5) Uani 1 1 d . . .
Ti6 Ti 0.25868(9) 0.74593(8) 0.81368(4) 0.0817(7) Uani 1 1 d . . .
O1 O 0.2943(3) 0.7393(3) 0.65981(15) 0.081(2) Uani 1 1 d . . .
H1A H 0.2809 0.7301 0.6481 0.121 Uiso 1 1 d GR . .
H1B H 0.3125 0.7224 0.6636 0.121 Uiso 1 1 d GR . .
O2 O 0.2149(3) 0.7560(3) 0.66100(16) 0.080(2) Uani 1 1 d . . .
H2A H 0.2260 0.7489 0.6478 0.120 Uiso 1 1 d GR . .
H2B H 0.2080 0.7808 0.6600 0.120 Uiso 1 1 d GR . .
O3 O 0.2683(3) 0.8080(3) 0.68494(18) 0.089(3) Uani 1 1 d . . .
H3A H 0.2481 0.8225 0.6896 0.133 Uiso 1 1 d GR . .
H3B H 0.2730 0.8134 0.6701 0.133 Uiso 1 1 d GR . .
O4 O 0.2423(3) 0.6877(3) 0.68480(17) 0.082(2) Uani 1 1 d . . .
H4A H 0.2607 0.6724 0.6916 0.124 Uiso 1 1 d GR . .
H4B H 0.2413 0.6812 0.6696 0.124 Uiso 1 1 d GR . .
O5 O 0.1613(3) 0.8183(3) 0.72517(17) 0.082(2) Uani 1 1 d . . .
H5A H 0.1382 0.8116 0.7195 0.123 Uiso 1 1 d GR . .
H5B H 0.1752 0.8293 0.7139 0.123 Uiso 1 1 d GR . .
O6 O 0.1373(3) 0.7375(3) 0.72676(16) 0.075(2) Uani 1 1 d . . .
H6A H 0.1189 0.7401 0.7374 0.113 Uiso 1 1 d GR . .
H6B H 0.1418 0.7123 0.7245 0.113 Uiso 1 1 d GR . .
O7 O 0.1520(3) 0.7779(3) 0.76751(17) 0.079(2) Uani 1 1 d . . .
H7A H 0.1546 0.8022 0.7722 0.119 Uiso 1 1 d GR . .
H7B H 0.1576 0.7622 0.7791 0.119 Uiso 1 1 d GR . .
O8 O 0.2463(3) 0.8652(3) 0.77797(16) 0.077(2) Uani 1 1 d . . .
H8A H 0.2633 0.8856 0.7813 0.115 Uiso 1 1 d GR . .
H8B H 0.2327 0.8603 0.7916 0.115 Uiso 1 1 d GR . .
O9 O 0.2878(3) 0.8528(3) 0.73695(17) 0.078(2) Uani 1 1 d . . .
H9A H 0.2806 0.8777 0.7366 0.117 Uiso 1 1 d GR . .
H9B H 0.3005 0.8472 0.7240 0.117 Uiso 1 1 d GR . .
O10 O 0.3273(3) 0.8423(3) 0.7797(2) 0.092(3) Uani 1 1 d . . .
H10A H 0.3322 0.8356 0.7955 0.138 Uiso 1 1 d GR . .
H10B H 0.3251 0.8701 0.7798 0.138 Uiso 1 1 d GR . .
O11 O 0.3746(3) 0.7587(3) 0.72336(18) 0.081(2) Uani 1 1 d . . .
H11A H 0.3681 0.7752 0.7118 0.122 Uiso 1 1 d GR . .
H11B H 0.3917 0.7413 0.7177 0.122 Uiso 1 1 d GR . .
O12 O 0.3523(3) 0.6779(3) 0.72246(17) 0.079(2) Uani 1 1 d . . .
H12A H 0.3446 0.6564 0.7294 0.119 Uiso 1 1 d GR . .
H12B H 0.3777 0.6805 0.7243 0.119 Uiso 1 1 d GR . .
O13 O 0.3635(3) 0.7173(3) 0.76520(16) 0.082(2) Uani 1 1 d . . .
H13A H 0.3528 0.7021 0.7761 0.123 Uiso 1 1 d GR . .
H13B H 0.3705 0.7397 0.7719 0.123 Uiso 1 1 d GR . .
O14 O 0.2271(3) 0.6412(3) 0.73622(15) 0.079(2) Uani 1 1 d . . .
H14A H 0.2099 0.6515 0.7263 0.119 Uiso 1 1 d GR . .
H14B H 0.2172 0.6187 0.7416 0.119 Uiso 1 1 d GR . .
O15 O 0.2689(3) 0.6280(3) 0.77715(16) 0.080(2) Uani 1 1 d . . .
H15A H 0.2616 0.6051 0.7690 0.121 Uiso 1 1 d GR . .
H15B H 0.2638 0.6225 0.7929 0.121 Uiso 1 1 d GR . .
O16 O 0.1881(3) 0.6516(3) 0.77891(18) 0.085(3) Uani 1 1 d . . .
H16A H 0.1809 0.6324 0.7695 0.127 Uiso 1 1 d GR . .
H16B H 0.1683 0.6680 0.7806 0.127 Uiso 1 1 d GR . .
O17 O 0.3190(4) 0.7337(4) 0.8179(2) 0.104(3) Uani 1 1 d . . .
H17A H 0.3332 0.7530 0.8121 0.156 Uiso 1 1 d GR . .
H17B H 0.3252 0.7117 0.8106 0.156 Uiso 1 1 d GR . .
O18 O 0.2684(4) 0.7854(3) 0.84253(17) 0.102(4) Uani 1 1 d . . .
H18A H 0.2761 0.7721 0.8547 0.153 Uiso 1 1 d GR . .
H18B H 0.2466 0.7976 0.8458 0.153 Uiso 1 1 d GR . .
O19 O 0.1986(4) 0.7584(4) 0.8189(2) 0.100(3) Uani 1 1 d . . .
H19A H 0.1941 0.7839 0.8171 0.150 Uiso 1 1 d GR . .
H19B H 0.1912 0.7516 0.8332 0.150 Uiso 1 1 d GR . .
O20 O 0.2503(4) 0.7049(3) 0.84196(17) 0.108(4) Uani 1 1 d . . .
H20A H 0.2526 0.7170 0.8554 0.162 Uiso 1 1 d GR . .
H20B H 0.2680 0.6862 0.8412 0.162 Uiso 1 1 d GR . .
O21 O 0.2967(2) 0.7395(3) 0.70828(15) 0.072(2) Uani 1 1 d . . .
O22 O 0.2150(2) 0.7567(3) 0.70884(15) 0.073(2) Uani 1 1 d . . .
O23 O 0.2291(3) 0.7985(3) 0.75076(15) 0.074(2) Uani 1 1 d . . .
O24 O 0.2058(3) 0.7189(3) 0.75241(15) 0.072(2) Uani 1 1 d . . .
O25 O 0.2859(3) 0.6954(3) 0.74990(16) 0.077(2) Uani 1 1 d . . .
O26 O 0.3094(3) 0.7764(3) 0.75254(15) 0.073(2) Uani 1 1 d . . .
O27 O 0.2673(3) 0.7875(3) 0.79440(16) 0.080(2) Uani 1 1 d . . .
O28 O 0.2497(3) 0.7053(3) 0.79423(16) 0.084(3) Uani 1 1 d . . .
Ti7 Ti 1.0000 0.5000 0.43705(6) 0.0905(11) Uani 1 2 d S T P
Ti8 Ti 0.93325(8) 0.51112(8) 0.48591(5) 0.0792(6) Uani 1 1 d . . .
Ti9 Ti 1.01114(8) 0.56654(8) 0.51294(5) 0.0800(6) Uani 1 1 d . . .
Ti10 Ti 1.0000 0.5000 0.56171(6) 0.0819(9) Uani 1 2 d S T P
O36 O 0.9592(4) 0.5045(6) 0.4083(2) 0.133(5) Uani 1 1 d . . .
H36D H 0.9719 0.5044 0.3949 0.199 Uiso 1 1 d GR . .
H36E H 0.9457 0.5265 0.4093 0.199 Uiso 1 1 d GR . .
O37 O 1.0064(4) 0.5610(4) 0.4329(3) 0.124(4) Uani 1 1 d . . .
H37C H 0.9833 0.5719 0.4319 0.186 Uiso 1 1 d GR . .
H37D H 1.0197 0.5658 0.4202 0.186 Uiso 1 1 d GR . .
O38 O 0.9586(3) 0.5044(3) 0.45689(18) 0.092(3) Uani 1 1 d . . .
O39 O 0.8983(3) 0.5580(4) 0.4703(2) 0.102(3) Uani 1 1 d . . .
H39C H 0.9075 0.5807 0.4747 0.153 Uiso 1 1 d GR . .
H39D H 0.8740 0.5558 0.4748 0.153 Uiso 1 1 d GR . .
O40 O 0.8836(3) 0.4736(4) 0.47382(19) 0.095(3) Uani 1 1 d . . .
H40D H 0.8878 0.4493 0.4778 0.142 Uiso 1 1 d GR . .
H40E H 0.8815 0.4751 0.4587 0.142 Uiso 1 1 d GR . .
O41 O 0.8905(3) 0.5185(3) 0.51391(18) 0.085(2) Uani 1 1 d . . .
H41C H 0.8923 0.5366 0.5263 0.127 Uiso 1 1 d GR . .
H41D H 0.8670 0.5042 0.5157 0.127 Uiso 1 1 d GR . .
O42 O 0.9650(3) 0.5479(3) 0.49877(18) 0.086(3) Uani 1 1 d . . .
O43 O 1.0477(3) 0.5344(3) 0.50044(18) 0.087(3) Uani 1 1 d . . .
O44 O 1.0180(3) 0.6084(3) 0.4845(2) 0.095(3) Uani 1 1 d . . .
H44D H 1.0416 0.6061 0.4783 0.143 Uiso 1 1 d GR . .
H44E H 1.0151 0.6325 0.4897 0.143 Uiso 1 1 d GR . .
O45 O 0.9759(3) 0.6169(3) 0.52605(19) 0.090(3) Uani 1 1 d . . .
H45C H 0.9541 0.6088 0.5345 0.135 Uiso 1 1 d GR . .
H45D H 0.9666 0.6326 0.5141 0.135 Uiso 1 1 d GR . .
O46 O 1.0589(3) 0.6016(3) 0.5276(2) 0.099(3) Uani 1 1 d . . .
H46C H 1.0726 0.5882 0.5387 0.148 Uiso 1 1 d GR . .
H46D H 1.0494 0.6235 0.5346 0.148 Uiso 1 1 d GR . .
O47 O 1.0037(3) 0.5414(3) 0.54245(18) 0.089(3) Uani 1 1 d . . .
O48 O 0.9387(3) 0.5070(4) 0.5663(2) 0.103(3) Uani 1 1 d . . .
H48D H 0.9250 0.4905 0.5572 0.154 Uiso 1 1 d GR . .
H48E H 0.9314 0.5315 0.5627 0.154 Uiso 1 1 d GR . .
O49 O 1.0060(4) 0.5409(4) 0.59091(19) 0.105(3) Uani 1 1 d . . .
H49C H 1.0019 0.5291 0.6050 0.157 Uiso 1 1 d GR . .
H49D H 0.9884 0.5610 0.5898 0.157 Uiso 1 1 d GR . .
N6 N 0.9129(4) 0.6045(4) 0.6521(2) 0.086(3) Uani 1 1 d . . .
C81 C 0.9526(5) 0.6252(5) 0.6475(3) 0.089(4) Uani 1 1 d . . .
H81A H 0.9745 0.6058 0.6507 0.107 Uiso 1 1 calc R . .
H81B H 0.9540 0.6322 0.6304 0.107 Uiso 1 1 calc R . .
C82 C 0.9608(6) 0.6627(6) 0.6618(4) 0.109(5) Uani 1 1 d . . .
H82A H 0.9677 0.6551 0.6784 0.131 Uiso 1 1 calc R . .
H82B H 0.9363 0.6794 0.6623 0.131 Uiso 1 1 calc R . .
C83 C 0.9949(6) 0.6867(6) 0.6511(4) 0.114(6) Uani 1 1 d . . .
H83A H 1.0187 0.6691 0.6494 0.137 Uiso 1 1 calc R . .
H83B H 0.9870 0.6958 0.6350 0.137 Uiso 1 1 calc R . .
C84 C 1.0064(8) 0.7228(7) 0.6657(4) 0.139(8) Uani 1 1 d . . .
H84A H 0.9879 0.7449 0.6623 0.208 Uiso 1 1 calc GR . .
H84B H 1.0339 0.7309 0.6617 0.208 Uiso 1 1 calc GR . .
H84C H 1.0050 0.7160 0.6827 0.208 Uiso 1 1 calc GR . .
C85 C 0.8778(4) 0.6313(5) 0.6451(3) 0.090(4) Uani 1 1 d . . .
H85A H 0.8527 0.6181 0.6504 0.108 Uiso 1 1 calc R . .
H85B H 0.8803 0.6569 0.6540 0.108 Uiso 1 1 calc R . .
C86 C 0.8739(5) 0.6408(5) 0.6198(3) 0.102(5) Uani 1 1 d . . .
H86A H 0.8700 0.6155 0.6108 0.122 Uiso 1 1 calc R . .
H86B H 0.8992 0.6533 0.6142 0.122 Uiso 1 1 calc R . .
C87 C 0.8385(5) 0.6693(6) 0.6146(4) 0.106(5) Uani 1 1 d . . .
H87A H 0.8132 0.6566 0.6198 0.127 Uiso 1 1 calc R . .
H87B H 0.8421 0.6944 0.6238 0.127 Uiso 1 1 calc R . .
C88 C 0.8355(7) 0.6796(7) 0.5881(4) 0.132(7) Uani 1 1 d . . .
H88A H 0.8311 0.6550 0.5789 0.198 Uiso 1 1 calc GR . .
H88B H 0.8605 0.6924 0.5828 0.198 Uiso 1 1 calc GR . .
H88C H 0.8130 0.6981 0.5855 0.198 Uiso 1 1 calc GR . .
C89 C 0.9137(5) 0.5668(5) 0.6371(3) 0.094(4) Uani 1 1 d . . .
H89A H 0.9180 0.5749 0.6203 0.113 Uiso 1 1 calc R . .
H89B H 0.9375 0.5508 0.6419 0.113 Uiso 1 1 calc R . .
C90 C 0.8778(6) 0.5395(5) 0.6378(4) 0.106(5) Uani 1 1 d . . .
H90A H 0.8762 0.5264 0.6536 0.127 Uiso 1 1 calc R . .
H90B H 0.8530 0.5555 0.6355 0.127 Uiso 1 1 calc R . .
C91 C 0.8802(6) 0.5079(6) 0.6189(4) 0.110(6) Uani 1 1 d . . .
H91A H 0.9062 0.4936 0.6203 0.132 Uiso 1 1 calc R . .
H91B H 0.8795 0.5210 0.6030 0.132 Uiso 1 1 calc R . .
C92 C 0.8463(7) 0.4776(6) 0.6203(4) 0.124(6) Uani 1 1 d . . .
H92A H 0.8462 0.4610 0.6059 0.187 Uiso 1 1 calc GR . .
H92B H 0.8206 0.4917 0.6217 0.187 Uiso 1 1 calc GR . .
H92C H 0.8502 0.4604 0.6343 0.187 Uiso 1 1 calc GR . .
C93 C 0.9085(6) 0.5941(6) 0.6784(3) 0.104(5) Uani 1 1 d . . .
H93A H 0.9080 0.6194 0.6876 0.125 Uiso 1 1 calc R . .
H93B H 0.8822 0.5807 0.6807 0.125 Uiso 1 1 calc R . .
C94 C 0.9404(7) 0.5677(8) 0.6885(3) 0.131(7) Uani 1 1 d D . .
H94A H 0.9669 0.5810 0.6879 0.157 Uiso 1 1 calc R . .
H94B H 0.9419 0.5419 0.6798 0.157 Uiso 1 1 calc R . .
C95 C 0.9270(15) 0.5610(12) 0.7143(6) 0.24(2) Uani 1 1 d D . .
H95A H 0.9326 0.5853 0.7239 0.285 Uiso 1 1 calc R . .
H95B H 0.8977 0.5558 0.7148 0.285 Uiso 1 1 calc R . .
C96 C 0.9486(18) 0.5270(15) 0.7241(8) 0.36(4) Uiso 1 1 d D . .
H96A H 0.9400 0.5225 0.7406 0.544 Uiso 0.5 1 calc R . .
H96B H 0.9775 0.5325 0.7237 0.544 Uiso 0.5 1 calc R . .
H96C H 0.9428 0.5030 0.7145 0.544 Uiso 0.5 1 calc R . .
H96D H 0.9669 0.5161 0.7120 0.544 Uiso 0.5 1 calc R . .
H96E H 0.9294 0.5062 0.7289 0.544 Uiso 0.5 1 calc R . .
H96F H 0.9641 0.5357 0.7380 0.544 Uiso 0.5 1 calc R . .
N12 N -0.0058(7) 0.2498(7) 0.4995(5) 0.202(5) Uani 1 1 d D U .
C177 C 0.0251(10) 0.2770(10) 0.5124(7) 0.199(5) Uani 1 1 d D U .
H17C H 0.0401 0.2915 0.4998 0.239 Uiso 1 1 calc R . .
H17D H 0.0095 0.2975 0.5212 0.239 Uiso 1 1 calc R . .
C178 C 0.0540(11) 0.2615(11) 0.5284(7) 0.199(6) Uani 1 1 d . U .
H17E H 0.0687 0.2397 0.5201 0.239 Uiso 1 1 calc R . .
H17F H 0.0394 0.2492 0.5419 0.239 Uiso 1 1 calc R . .
C179 C 0.0861(12) 0.2917(12) 0.5390(7) 0.199(6) Uani 1 1 d . U .
H17G H 0.0722 0.3157 0.5453 0.238 Uiso 1 1 calc R . .
H17H H 0.1004 0.2786 0.5524 0.238 Uiso 1 1 calc R . .
C180 C 0.1129(16) 0.3031(18) 0.5224(10) 0.30(3) Uani 1 1 d . U .
H18C H 0.1322 0.3218 0.5296 0.450 Uiso 0.5 1 calc R . .
H18D H 0.0989 0.3165 0.5093 0.450 Uiso 0.5 1 calc R . .
H18E H 0.1271 0.2795 0.5163 0.450 Uiso 0.5 1 calc R . .
H18F H 0.1066 0.2901 0.5072 0.450 Uiso 0.5 1 calc R . .
H18G H 0.1399 0.2953 0.5275 0.450 Uiso 0.5 1 calc R . .
H18H H 0.1117 0.3324 0.5204 0.450 Uiso 0.5 1 calc R . .
C181 C 0.0182(10) 0.2172(8) 0.4859(6) 0.210(6) Uani 1 1 d D U .
H18I H 0.0337 0.2004 0.4971 0.252 Uiso 1 1 calc R . .
H18J H -0.0002 0.1997 0.4767 0.252 Uiso 1 1 calc R . .
C182 C 0.0458(9) 0.2389(9) 0.4695(6) 0.216(6) Uani 1 1 d D U .
H18K H 0.0649 0.2555 0.4787 0.259 Uiso 1 1 calc R . .
H18L H 0.0303 0.2568 0.4588 0.259 Uiso 1 1 calc R . .
C183 C 0.0679(10) 0.2078(11) 0.4553(6) 0.220(7) Uani 1 1 d D U .
H18M H 0.0640 0.1809 0.4625 0.264 Uiso 1 1 calc R . .
H18N H 0.0575 0.2071 0.4387 0.264 Uiso 1 1 calc R . .
C184 C 0.1108(10) 0.2185(18) 0.4553(13) 0.37(3) Uani 1 1 d D U .
H18O H 0.1234 0.2088 0.4406 0.548 Uiso 1 1 calc GR . .
H18P H 0.1240 0.2060 0.4691 0.548 Uiso 1 1 calc GR . .
H18Q H 0.1137 0.2477 0.4563 0.548 Uiso 1 1 calc GR . .
C185 C -0.0300(9) 0.2698(11) 0.4842(7) 0.204(5) Uani 1 1 d D U .
H18R H -0.0429 0.2496 0.4738 0.245 Uiso 1 1 calc R . .
H18S H -0.0124 0.2863 0.4738 0.245 Uiso 1 1 calc R . .
C186 C -0.0619(9) 0.2963(11) 0.4932(6) 0.208(6) Uani 1 1 d D U .
H18T H -0.0510 0.3233 0.4967 0.249 Uiso 1 1 calc R . .
H18U H -0.0738 0.2851 0.5079 0.249 Uiso 1 1 calc R . .
C187 C -0.0932(9) 0.2986(11) 0.4734(6) 0.210(6) Uani 1 1 d D U .
H18V H -0.0810 0.3085 0.4584 0.252 Uiso 1 1 calc R . .
H18W H -0.1051 0.2718 0.4704 0.252 Uiso 1 1 calc R . .
C188 C -0.1240(11) 0.3267(13) 0.4820(8) 0.26(2) Uani 1 1 d D U .
H18X H -0.1323 0.3444 0.4689 0.390 Uiso 1 1 calc GR . .
H18Y H -0.1130 0.3429 0.4950 0.390 Uiso 1 1 calc GR . .
H H -0.1473 0.3115 0.4878 0.390 Uiso 1 1 calc GR . .
C189 C -0.0254(9) 0.2280(11) 0.5184(6) 0.199(6) Uani 1 1 d D U .
H18Z H -0.0324 0.2475 0.5311 0.239 Uiso 1 1 calc R . .
HA H -0.0056 0.2091 0.5253 0.239 Uiso 1 1 calc R . .
C190 C -0.0616(10) 0.2051(12) 0.5128(6) 0.242(18) Uiso 1 1 d D . .
H19C H -0.0544 0.1786 0.5060 0.290 Uiso 1 1 calc R . .
H19D H -0.0782 0.2197 0.5010 0.290 Uiso 1 1 calc R . .
C191 C -0.0847(10) 0.1998(12) 0.5359(6) 0.216(15) Uiso 1 1 d D . .
H19E H -0.0676 0.1866 0.5480 0.259 Uiso 1 1 calc R . .
H19F H -0.0933 0.2263 0.5422 0.259 Uiso 1 1 calc R . .
C192 C -0.1198(9) 0.1748(10) 0.5306(6) 0.201(14) Uiso 1 1 d D . .
H19G H -0.1215 0.1701 0.5134 0.302 Uiso 1 1 calc GR . .
H19H H -0.1442 0.1886 0.5360 0.302 Uiso 1 1 calc GR . .
H19I H -0.1174 0.1490 0.5390 0.302 Uiso 1 1 calc GR . .
N9 N 0.1027(4) 0.5933(3) 0.3479(2) 0.097(4) Uani 1 1 d D . .
C129 C 0.1267(5) 0.6316(5) 0.3540(4) 0.112(6) Uani 1 1 d D . .
H12C H 0.1525 0.6307 0.3453 0.135 Uiso 1 1 calc R . .
H12D H 0.1115 0.6552 0.3482 0.135 Uiso 1 1 calc R . .
C130 C 0.1352(6) 0.6374(6) 0.3791(4) 0.109(5) Uani 1 1 d . . .
H13C H 0.1531 0.6156 0.3848 0.131 Uiso 1 1 calc R . .
H13D H 0.1099 0.6361 0.3883 0.131 Uiso 1 1 calc R . .
C131 C 0.1561(7) 0.6794(6) 0.3831(5) 0.140(7) Uani 1 1 d . U .
H13E H 0.1384 0.7012 0.3773 0.168 Uiso 1 1 calc R . .
H13F H 0.1817 0.6806 0.3741 0.168 Uiso 1 1 calc R . .
C132 C 0.1650(9) 0.6853(8) 0.4121(6) 0.168(10) Uani 1 1 d . U .
H13G H 0.1734 0.7131 0.4151 0.252 Uiso 1 1 calc GR . .
H13H H 0.1864 0.6669 0.4171 0.252 Uiso 1 1 calc GR . .
H13I H 0.1405 0.6795 0.4211 0.252 Uiso 1 1 calc GR . .
C133 C 0.0641(5) 0.5913(7) 0.3633(4) 0.122(6) Uani 1 1 d D . .
H13J H 0.0501 0.5657 0.3598 0.146 Uiso 1 1 calc R . .
H13K H 0.0719 0.5910 0.3803 0.146 Uiso 1 1 calc R . .
C134 C 0.0347(6) 0.6261(8) 0.3591(5) 0.147(8) Uani 1 1 d D U .
H13L H 0.0216 0.6238 0.3433 0.176 Uiso 1 1 calc R . .
H13M H 0.0486 0.6523 0.3602 0.176 Uiso 1 1 calc R . .
C135 C 0.0014(7) 0.6209(7) 0.3810(6) 0.150(8) Uani 1 1 d D U .
H13N H -0.0111 0.5939 0.3807 0.180 Uiso 1 1 calc R . .
H13O H 0.0140 0.6252 0.3968 0.180 Uiso 1 1 calc R . .
C136 C -0.0279(7) 0.6519(8) 0.3757(7) 0.193(14) Uani 1 1 d D U .
H13P H -0.0343 0.6515 0.3587 0.290 Uiso 1 1 calc GR . .
H13Q H -0.0168 0.6782 0.3800 0.290 Uiso 1 1 calc GR . .
H13R H -0.0524 0.6470 0.3850 0.290 Uiso 1 1 calc GR . .
C137 C 0.1258(4) 0.5551(4) 0.3552(3) 0.096(4) Uani 1 1 d D . .
H13S H 0.1294 0.5556 0.3727 0.115 Uiso 1 1 calc R . .
H13T H 0.1089 0.5316 0.3514 0.115 Uiso 1 1 calc R . .
C138 C 0.1672(6) 0.5489(7) 0.3437(4) 0.130(7) Uani 1 1 d D . .
H13U H 0.1641 0.5440 0.3263 0.156 Uiso 1 1 calc R . .
H13V H 0.1840 0.5731 0.3459 0.156 Uiso 1 1 calc R . .
C139 C 0.1865(6) 0.5140(7) 0.3550(4) 0.117(6) Uani 1 1 d . . .
H13W H 0.1675 0.4911 0.3545 0.140 Uiso 1 1 calc R . .
H13X H 0.1913 0.5204 0.3720 0.140 Uiso 1 1 calc R . .
C140 C 0.2264(10) 0.5006(10) 0.3439(6) 0.180(12) Uani 1 1 d . . .
H14C H 0.2307 0.5151 0.3289 0.270 Uiso 1 1 calc GR . .
H14D H 0.2254 0.4716 0.3406 0.270 Uiso 1 1 calc GR . .
H14E H 0.2484 0.5064 0.3549 0.270 Uiso 1 1 calc GR . .
C141 C 0.0948(8) 0.5941(7) 0.3209(2) 0.131(7) Uani 1 1 d D . .
H14F H 0.0800 0.6190 0.3169 0.157 Uiso 1 1 calc R . .
H14G H 0.1209 0.5951 0.3125 0.157 Uiso 1 1 calc R . .
C142 C 0.0719(12) 0.5594(10) 0.3118(4) 0.189(14) Uani 1 1 d D . .
H14H H 0.0442 0.5597 0.3182 0.227 Uiso 1 1 calc R . .
H14I H 0.0850 0.5339 0.3166 0.227 Uiso 1 1 calc R . .
C143 C 0.035(2) 0.587(3) 0.2788(12) 0.57(8) Uiso 1 1 d D . .
H14J H 0.0278 0.5845 0.2619 0.856 Uiso 0.5 1 calc R . .
H14K H 0.0389 0.6151 0.2828 0.856 Uiso 0.5 1 calc R . .
H14L H 0.0124 0.5762 0.2884 0.856 Uiso 0.5 1 calc R . .
H14M H 0.0250 0.5994 0.2935 0.856 Uiso 0.5 1 calc R . .
H14N H 0.0138 0.5687 0.2726 0.856 Uiso 0.5 1 calc R . .
H14O H 0.0404 0.6077 0.2670 0.856 Uiso 0.5 1 calc R . .
C144 C 0.0714(14) 0.5637(15) 0.2838(9) 0.26(2) Uiso 1 1 d D . .
H14P H 0.0955 0.5782 0.2781 0.308 Uiso 1 1 calc R . .
H14Q H 0.0705 0.5370 0.2761 0.308 Uiso 1 1 calc R . .
N8 N 0.6516(5) 0.3148(4) 0.4059(3) 0.116(5) Uani 1 1 d . . .
C113 C 0.6224(7) 0.3497(6) 0.4036(4) 0.126(7) Uani 1 1 d . . .
H11C H 0.5980 0.3434 0.4130 0.151 Uiso 1 1 calc R . .
H11D H 0.6349 0.3739 0.4106 0.151 Uiso 1 1 calc R . .
C114 C 0.6101(7) 0.3592(6) 0.3791(5) 0.136(8) Uani 1 1 d . . .
H11E H 0.6006 0.3344 0.3711 0.163 Uiso 1 1 calc R . .
H11F H 0.6334 0.3697 0.3701 0.163 Uiso 1 1 calc R . .
C115 C 0.5763(9) 0.3906(9) 0.3791(8) 0.179(14) Uani 1 1 d . . .
H11G H 0.5515 0.3780 0.3855 0.214 Uiso 1 1 calc R . .
H11H H 0.5838 0.4126 0.3901 0.214 Uiso 1 1 calc R . .
C116 C 0.5676(8) 0.4075(9) 0.3561(7) 0.168(12) Uani 1 1 d . . .
H11I H 0.5536 0.3876 0.3463 0.252 Uiso 1 1 calc GR . .
H11J H 0.5927 0.4153 0.3483 0.252 Uiso 1 1 calc GR . .
H11K H 0.5505 0.4313 0.3581 0.252 Uiso 1 1 calc GR . .
C117 C 0.6856(6) 0.3207(6) 0.3872(4) 0.109(5) Uani 1 1 d . . .
H11L H 0.6733 0.3250 0.3713 0.131 Uiso 1 1 calc R . .
H11M H 0.7019 0.2959 0.3864 0.131 Uiso 1 1 calc R . .
C118 C 0.7142(8) 0.3574(8) 0.3931(6) 0.163(11) Uani 1 1 d . . .
H11N H 0.6982 0.3811 0.3980 0.195 Uiso 1 1 calc R . .
H11O H 0.7329 0.3504 0.4061 0.195 Uiso 1 1 calc R . .
C119 C 0.7383(8) 0.3670(8) 0.3694(5) 0.141(8) Uani 1 1 d . . .
H11P H 0.7648 0.3775 0.3745 0.170 Uiso 1 1 calc R . .
H11Q H 0.7434 0.3408 0.3616 0.170 Uiso 1 1 calc R . .
C120 C 0.7258(13) 0.3899(11) 0.3536(5) 0.211(18) Uani 1 1 d . . .
H12E H 0.7463 0.3927 0.3412 0.316 Uiso 1 1 calc GR . .
H12F H 0.7201 0.4163 0.3606 0.316 Uiso 1 1 calc GR . .
H12G H 0.7012 0.3789 0.3466 0.316 Uiso 1 1 calc GR . .
C121 C 0.6696(8) 0.3157(8) 0.4314(4) 0.144(8) Uani 1 1 d . U .
H12H H 0.6826 0.3422 0.4338 0.173 Uiso 1 1 calc R . .
H12I H 0.6472 0.3138 0.4430 0.173 Uiso 1 1 calc R . .
C122 C 0.7000(9) 0.2834(9) 0.4374(5) 0.163(10) Uani 1 1 d D U .
H12J H 0.7172 0.2772 0.4235 0.196 Uiso 1 1 calc R . .
H12K H 0.6865 0.2584 0.4427 0.196 Uiso 1 1 calc R . .
C123 C 0.7250(14) 0.3021(14) 0.4579(10) 0.25(2) Uiso 1 1 d D U .
H12L H 0.7351 0.3289 0.4532 0.304 Uiso 1 1 calc R . .
H12M H 0.7082 0.3052 0.4724 0.304 Uiso 1 1 calc R . .
C124 C 0.7589(12) 0.2748(16) 0.4629(9) 0.29(3) Uiso 1 1 d D . .
H12N H 0.7705 0.2813 0.4785 0.441 Uiso 0.5 1 calc R . .
H12O H 0.7795 0.2781 0.4505 0.441 Uiso 0.5 1 calc R . .
H12P H 0.7494 0.2470 0.4629 0.441 Uiso 0.5 1 calc R . .
H12Q H 0.7624 0.2563 0.4495 0.441 Uiso 0.5 1 calc R . .
H12R H 0.7534 0.2595 0.4774 0.441 Uiso 0.5 1 calc R . .
H12S H 0.7835 0.2906 0.4650 0.441 Uiso 0.5 1 calc R . .
C125 C 0.6343(6) 0.2758(5) 0.3998(4) 0.112(6) Uani 1 1 d . . .
H12T H 0.6564 0.2560 0.3983 0.135 Uiso 1 1 calc R . .
H12U H 0.6211 0.2779 0.3840 0.135 Uiso 1 1 calc R . .
C126 C 0.6040(8) 0.2598(7) 0.4176(4) 0.138(8) Uani 1 1 d . . .
H12V H 0.5864 0.2820 0.4229 0.166 Uiso 1 1 calc R . .
H12W H 0.6183 0.2492 0.4317 0.166 Uiso 1 1 calc R . .
C127 C 0.5775(7) 0.2257(8) 0.4063(5) 0.143(8) Uani 1 1 d . . .
H12X H 0.5604 0.2371 0.3936 0.172 Uiso 1 1 calc R . .
H12Y H 0.5952 0.2051 0.3991 0.172 Uiso 1 1 calc R . .
C128 C 0.5516(8) 0.2065(7) 0.4250(6) 0.158(10) Uani 1 1 d . . .
H12Z H 0.5369 0.1839 0.4180 0.237 Uiso 1 1 calc GR . .
HB H 0.5325 0.2263 0.4312 0.237 Uiso 1 1 calc GR . .
HC H 0.5685 0.1967 0.4381 0.237 Uiso 1 1 calc GR . .
N4 N 0.3929(4) 0.5915(4) 0.6477(2) 0.089(3) Uani 1 1 d . . .
C49 C 0.4324(5) 0.5909(5) 0.6330(3) 0.087(4) Uani 1 1 d . . .
H49A H 0.4484 0.5673 0.6381 0.104 Uiso 1 1 calc R . .
H49B H 0.4253 0.5866 0.6160 0.104 Uiso 1 1 calc R . .
C50 C 0.4591(6) 0.6275(6) 0.6343(3) 0.103(5) Uani 1 1 d . . .
H50A H 0.4696 0.6303 0.6508 0.124 Uiso 1 1 calc R . .
H50B H 0.4432 0.6518 0.6305 0.124 Uiso 1 1 calc R . .
C51 C 0.4938(6) 0.6241(5) 0.6171(4) 0.107(5) Uani 1 1 d . . .
H51A H 0.5090 0.5992 0.6206 0.128 Uiso 1 1 calc R . .
H51B H 0.4832 0.6219 0.6007 0.128 Uiso 1 1 calc R . .
C52 C 0.5220(6) 0.6595(7) 0.6185(4) 0.126(7) Uani 1 1 d . . .
H52A H 0.5421 0.6574 0.6058 0.189 Uiso 1 1 calc GR . .
H52B H 0.5355 0.6596 0.6340 0.189 Uiso 1 1 calc GR . .
H52C H 0.5067 0.6844 0.6165 0.189 Uiso 1 1 calc GR . .
C53 C 0.4040(6) 0.5982(6) 0.6736(3) 0.098(5) Uani 1 1 d . . .
H53A H 0.4166 0.6250 0.6750 0.118 Uiso 1 1 calc R . .
H53B H 0.3789 0.5988 0.6830 0.118 Uiso 1 1 calc R . .
C54 C 0.4309(7) 0.5687(7) 0.6844(3) 0.122(6) Uani 1 1 d . . .
H54A H 0.4557 0.5666 0.6747 0.146 Uiso 1 1 calc R . .
H54B H 0.4177 0.5421 0.6845 0.146 Uiso 1 1 calc R . .
C55 C 0.4418(9) 0.5804(10) 0.7095(5) 0.164(11) Uani 1 1 d . . .
H55A H 0.4527 0.6080 0.7091 0.197 Uiso 1 1 calc R . .
H55B H 0.4167 0.5813 0.7189 0.197 Uiso 1 1 calc R . .
C56 C 0.4700(12) 0.5556(11) 0.7220(5) 0.201(15) Uani 1 1 d . . .
H56A H 0.4747 0.5667 0.7380 0.301 Uiso 0.5 1 calc R . .
H56B H 0.4954 0.5547 0.7132 0.301 Uiso 0.5 1 calc R . .
H56C H 0.4592 0.5283 0.7235 0.301 Uiso 0.5 1 calc R . .
H56D H 0.4781 0.5331 0.7118 0.301 Uiso 0.5 1 calc R . .
H56E H 0.4574 0.5451 0.7366 0.301 Uiso 0.5 1 calc R . .
H56F H 0.4937 0.5715 0.7263 0.301 Uiso 0.5 1 calc R . .
C57 C 0.3667(6) 0.6267(5) 0.6400(3) 0.099(5) Uani 1 1 d . . .
H57A H 0.3420 0.6264 0.6497 0.119 Uiso 1 1 calc R . .
H57B H 0.3813 0.6519 0.6437 0.119 Uiso 1 1 calc R . .
C58 C 0.3549(5) 0.6279(5) 0.6145(3) 0.098(5) Uani 1 1 d . . .
H58A H 0.3381 0.6042 0.6108 0.118 Uiso 1 1 calc R . .
H58B H 0.3792 0.6267 0.6044 0.118 Uiso 1 1 calc R . .
C59 C 0.3320(6) 0.6653(5) 0.6087(3) 0.100(5) Uani 1 1 d . . .
H59A H 0.3492 0.6889 0.6119 0.120 Uiso 1 1 calc R . .
H59B H 0.3083 0.6671 0.6194 0.120 Uiso 1 1 calc R . .
C60 C 0.3180(7) 0.6666(6) 0.5831(4) 0.119(6) Uani 1 1 d . . .
H60A H 0.3407 0.6609 0.5725 0.178 Uiso 1 1 calc GR . .
H60B H 0.3073 0.6934 0.5795 0.178 Uiso 1 1 calc GR . .
H60C H 0.2970 0.6465 0.5807 0.178 Uiso 1 1 calc GR . .
C61 C 0.3730(5) 0.5534(5) 0.6434(3) 0.092(4) Uani 1 1 d . . .
H61A H 0.3908 0.5319 0.6494 0.110 Uiso 1 1 calc R . .
H61B H 0.3708 0.5498 0.6260 0.110 Uiso 1 1 calc R . .
C62 C 0.3312(5) 0.5464(6) 0.6541(3) 0.101(5) Uani 1 1 d . . .
H62A H 0.3326 0.5511 0.6715 0.122 Uiso 1 1 calc R . .
H62B H 0.3124 0.5664 0.6473 0.122 Uiso 1 1 calc R . .
C63 C 0.3149(6) 0.5062(6) 0.6499(4) 0.108(5) Uani 1 1 d . . .
H63A H 0.3328 0.4865 0.6578 0.130 Uiso 1 1 calc R . .
H63B H 0.3160 0.5008 0.6325 0.130 Uiso 1 1 calc R . .
C64 C 0.2731(7) 0.4987(8) 0.6582(4) 0.129(7) Uani 1 1 d . . .
H64A H 0.2541 0.5126 0.6476 0.193 Uiso 1 1 calc GR . .
H64B H 0.2700 0.5089 0.6745 0.193 Uiso 1 1 calc GR . .
H64C H 0.2676 0.4698 0.6579 0.193 Uiso 1 1 calc GR . .
N10 N 0.3926(4) 0.4082(4) 0.8395(2) 0.090(3) Uani 1 1 d . . .
C145 C 0.4340(5) 0.4057(5) 0.8513(3) 0.092(4) Uani 1 1 d . . .
H14R H 0.4497 0.4295 0.8462 0.111 Uiso 1 1 calc R . .
H14S H 0.4303 0.4076 0.8687 0.111 Uiso 1 1 calc R . .
C146 C 0.4584(6) 0.3690(6) 0.8461(3) 0.103(5) Uani 1 1 d . . .
H14T H 0.4577 0.3631 0.8288 0.124 Uiso 1 1 calc R . .
H14U H 0.4468 0.3457 0.8547 0.124 Uiso 1 1 calc R . .
C147 C 0.5021(6) 0.3751(7) 0.8541(4) 0.121(6) Uani 1 1 d . . .
H14V H 0.5133 0.3988 0.8456 0.145 Uiso 1 1 calc R . .
H14W H 0.5026 0.3811 0.8714 0.145 Uiso 1 1 calc R . .
C148 C 0.5279(6) 0.3403(7) 0.8494(5) 0.137(8) Uani 1 1 d . . .
H14X H 0.5280 0.3345 0.8323 0.205 Uiso 1 1 calc GR . .
H14Y H 0.5176 0.3170 0.8581 0.205 Uiso 1 1 calc GR . .
HD H 0.5553 0.3462 0.8547 0.205 Uiso 1 1 calc GR . .
C149 C 0.3980(7) 0.4088(6) 0.8128(3) 0.115(6) Uani 1 1 d . U .
H14Z H 0.4087 0.3822 0.8079 0.138 Uiso 1 1 calc R . .
HE H 0.3711 0.4115 0.8055 0.138 Uiso 1 1 calc R . .
C150 C 0.4231(8) 0.4386(8) 0.8027(4) 0.142(8) Uani 1 1 d D U .
H15C H 0.4505 0.4332 0.8088 0.171 Uiso 1 1 calc R . .
H15D H 0.4146 0.4644 0.8099 0.171 Uiso 1 1 calc R . .
C151 C 0.4277(13) 0.4465(11) 0.7766(7) 0.208(13) Uiso 1 1 d D U .
H15E H 0.4109 0.4698 0.7720 0.250 Uiso 1 1 calc R . .
H15F H 0.4561 0.4531 0.7730 0.250 Uiso 1 1 calc R . .
C152 C 0.416(2) 0.4113(19) 0.7629(8) 0.48(5) Uiso 1 1 d D U .
H15G H 0.4211 0.4159 0.7460 0.713 Uiso 0.5 1 calc R . .
H15H H 0.3868 0.4066 0.7652 0.713 Uiso 0.5 1 calc R . .
H15I H 0.4307 0.3878 0.7684 0.713 Uiso 0.5 1 calc R . .
H15J H 0.4046 0.3910 0.7737 0.713 Uiso 0.5 1 calc R . .
H15K H 0.4390 0.4003 0.7546 0.713 Uiso 0.5 1 calc R . .
H15L H 0.3950 0.4190 0.7513 0.713 Uiso 0.5 1 calc R . .
C153 C 0.3734(6) 0.4467(5) 0.8483(3) 0.098(5) Uani 1 1 d . . .
H15M H 0.3922 0.4691 0.8452 0.117 Uiso 1 1 calc R . .
H15N H 0.3698 0.4446 0.8658 0.117 Uiso 1 1 calc R . .
C154 C 0.3329(7) 0.4570(6) 0.8371(4) 0.121(6) Uani 1 1 d . . .
H15O H 0.3371 0.4656 0.8204 0.145 Uiso 1 1 calc R . .
H15P H 0.3158 0.4327 0.8369 0.145 Uiso 1 1 calc R . .
C155 C 0.3116(7) 0.4896(6) 0.8504(4) 0.121(7) Uani 1 1 d . . .
H15Q H 0.3298 0.5131 0.8516 0.145 Uiso 1 1 calc R . .
H15R H 0.3061 0.4801 0.8668 0.145 Uiso 1 1 calc R . .
C156 C 0.2727(9) 0.5030(9) 0.8392(5) 0.170(12) Uani 1 1 d . . .
H15S H 0.2783 0.5161 0.8239 0.254 Uiso 1 1 calc GR . .
H15T H 0.2592 0.5220 0.8499 0.254 Uiso 1 1 calc GR . .
H15U H 0.2554 0.4796 0.8366 0.254 Uiso 1 1 calc GR . .
C157 C 0.3672(5) 0.3727(4) 0.8455(3) 0.090(4) Uani 1 1 d . . .
H15V H 0.3810 0.3482 0.8396 0.108 Uiso 1 1 calc R . .
H15W H 0.3416 0.3750 0.8366 0.108 Uiso 1 1 calc R . .
C158 C 0.3572(5) 0.3665(5) 0.8715(3) 0.089(4) Uani 1 1 d . . .
H15X H 0.3409 0.3895 0.8771 0.107 Uiso 1 1 calc R . .
H15Y H 0.3825 0.3663 0.8808 0.107 Uiso 1 1 calc R . .
C159 C 0.3344(6) 0.3278(5) 0.8762(4) 0.100(5) Uani 1 1 d . . .
H15Z H 0.3090 0.3282 0.8670 0.120 Uiso 1 1 calc R . .
HF H 0.3506 0.3049 0.8704 0.120 Uiso 1 1 calc R . .
C160 C 0.3253(7) 0.3218(6) 0.9014(5) 0.134(8) Uani 1 1 d . . .
H16C H 0.3008 0.3056 0.9029 0.201 Uiso 1 1 calc GR . .
H16D H 0.3212 0.3479 0.9091 0.201 Uiso 1 1 calc GR . .
H16E H 0.3477 0.3078 0.9091 0.201 Uiso 1 1 calc GR . .
N11 N 0.5055(5) 0.7600(5) 0.7459(3) 0.187(4) Uani 1 1 d D U .
C161 C 0.5398(7) 0.7346(10) 0.7349(6) 0.187(5) Uani 1 1 d D U .
H16F H 0.5609 0.7530 0.7289 0.224 Uiso 1 1 calc R . .
H16G H 0.5519 0.7178 0.7476 0.224 Uiso 1 1 calc R . .
C162 C 0.5271(8) 0.7096(9) 0.7161(5) 0.185(5) Uani 1 1 d D U .
H16H H 0.5174 0.7263 0.7027 0.222 Uiso 1 1 calc R . .
H16I H 0.5047 0.6925 0.7216 0.222 Uiso 1 1 calc R . .
C163 C 0.5616(8) 0.6834(9) 0.7077(6) 0.182(6) Uani 1 1 d D U .
H16J H 0.5809 0.6996 0.6983 0.218 Uiso 1 1 calc R . .
H16K H 0.5760 0.6720 0.7216 0.218 Uiso 1 1 calc R . .
C164 C 0.5456(11) 0.6511(10) 0.6931(7) 0.236(18) Uani 1 1 d D U .
H16L H 0.5400 0.6613 0.6770 0.355 Uiso 1 1 calc GR . .
H16M H 0.5207 0.6411 0.7003 0.355 Uiso 1 1 calc GR . .
H16N H 0.5653 0.6293 0.6921 0.355 Uiso 1 1 calc GR . .
C165 C 0.5291(9) 0.7894(9) 0.7626(5) 0.196(5) Uani 1 1 d D U .
H16O H 0.5101 0.8049 0.7726 0.235 Uiso 1 1 calc R . .
H16P H 0.5473 0.7741 0.7732 0.235 Uiso 1 1 calc R . .
C166 C 0.5517(9) 0.8160(9) 0.7474(5) 0.205(5) Uani 1 1 d D U .
H16Q H 0.5683 0.7988 0.7369 0.246 Uiso 1 1 calc R . .
H16R H 0.5321 0.8298 0.7370 0.246 Uiso 1 1 calc R . .
C167 C 0.5777(8) 0.8462(9) 0.7565(6) 0.212(6) Uani 1 1 d D U .
H16S H 0.5840 0.8653 0.7435 0.254 Uiso 1 1 calc R . .
H16T H 0.6032 0.8334 0.7615 0.254 Uiso 1 1 calc R . .
C168 C 0.5613(13) 0.8686(15) 0.7767(7) 0.32(3) Uani 1 1 d D U .
H16U H 0.5807 0.8890 0.7818 0.485 Uiso 0.5 1 calc R . .
H16V H 0.5559 0.8502 0.7899 0.485 Uiso 0.5 1 calc R . .
H16W H 0.5362 0.8818 0.7719 0.485 Uiso 0.5 1 calc R . .
H16X H 0.5345 0.8583 0.7806 0.485 Uiso 0.5 1 calc R . .
H16Y H 0.5593 0.8971 0.7725 0.485 Uiso 0.5 1 calc R . .
HG H 0.5790 0.8655 0.7905 0.485 Uiso 0.5 1 calc R . .
C169 C 0.4697(7) 0.7316(9) 0.7530(5) 0.190(5) Uani 1 1 d D U .
H16Z H 0.4460 0.7475 0.7579 0.228 Uiso 1 1 calc R . .
HH H 0.4620 0.7142 0.7394 0.228 Uiso 1 1 calc R . .
C170 C 0.4845(9) 0.7071(8) 0.7731(5) 0.195(5) Uani 1 1 d D U .
H17I H 0.4850 0.7233 0.7879 0.234 Uiso 1 1 calc R . .
H17J H 0.5121 0.6975 0.7698 0.234 Uiso 1 1 calc R . .
C171 C 0.4564(8) 0.6722(8) 0.7758(6) 0.195(6) Uani 1 1 d D U .
H17K H 0.4361 0.6785 0.7881 0.234 Uiso 1 1 calc R . .
H17L H 0.4422 0.6674 0.7606 0.234 Uiso 1 1 calc R . .
C172 C 0.4783(9) 0.6362(7) 0.7826(7) 0.196(14) Uani 1 1 d D U .
H17M H 0.4756 0.6159 0.7700 0.294 Uiso 1 1 calc GR . .
H17N H 0.4674 0.6257 0.7975 0.294 Uiso 1 1 calc GR . .
H17O H 0.5068 0.6428 0.7848 0.294 Uiso 1 1 calc GR . .
C173 C 0.4893(9) 0.7861(8) 0.7254(4) 0.191(5) Uani 1 1 d D U .
H17P H 0.5118 0.7992 0.7169 0.229 Uiso 1 1 calc R . .
H17Q H 0.4744 0.7692 0.7138 0.229 Uiso 1 1 calc R . .
C174 C 0.4628(9) 0.8160(8) 0.7355(5) 0.195(5) Uani 1 1 d D U .
H17R H 0.4752 0.8292 0.7495 0.233 Uiso 1 1 calc R . .
H17S H 0.4368 0.8041 0.7403 0.233 Uiso 1 1 calc R . .
C175 C 0.4573(9) 0.8469(8) 0.7139(5) 0.196(6) Uani 1 1 d D U .
H17T H 0.4835 0.8549 0.7070 0.236 Uiso 1 1 calc R . .
H17U H 0.4400 0.8356 0.7012 0.236 Uiso 1 1 calc R . .
C176 C 0.4375(12) 0.8812(9) 0.7262(8) 0.28(2) Uani 1 1 d D U .
H17V H 0.4181 0.8938 0.7154 0.418 Uiso 1 1 calc GR . .
H17W H 0.4578 0.9009 0.7310 0.418 Uiso 1 1 calc GR . .
H17X H 0.4234 0.8713 0.7404 0.418 Uiso 1 1 calc GR . .
N2 N 0.4470(4) 0.2610(4) 0.4962(2) 0.098(4) Uani 1 1 d D . .
C17 C 0.4320(5) 0.2335(6) 0.5154(3) 0.105(5) Uani 1 1 d . . .
H17Y H 0.4024 0.2317 0.5139 0.126 Uiso 1 1 calc R . .
HI H 0.4429 0.2063 0.5122 0.126 Uiso 1 1 calc R . .
C18 C 0.4415(7) 0.2438(6) 0.5407(4) 0.121(6) Uani 1 1 d . . .
H18 H 0.4710 0.2430 0.5431 0.145 Uiso 1 1 calc R . .
HJ H 0.4322 0.2715 0.5441 0.145 Uiso 1 1 calc R . .
C19 C 0.4218(8) 0.2154(8) 0.5576(5) 0.141(8) Uani 1 1 d . . .
H19J H 0.4279 0.1875 0.5527 0.169 Uiso 1 1 calc R . .
H19K H 0.3923 0.2191 0.5569 0.169 Uiso 1 1 calc R . .
C20 C 0.4363(9) 0.2222(9) 0.5830(4) 0.169(11) Uani 1 1 d . . .
H20C H 0.4631 0.2105 0.5850 0.253 Uiso 1 1 calc GR . .
H20D H 0.4176 0.2094 0.5942 0.253 Uiso 1 1 calc GR . .
H20E H 0.4375 0.2511 0.5863 0.253 Uiso 1 1 calc GR . .
C21 C 0.4283(6) 0.3030(5) 0.4981(3) 0.102(5) Uani 1 1 d . . .
H21A H 0.4334 0.3134 0.5144 0.123 Uiso 1 1 calc R . .
H21B H 0.4424 0.3209 0.4868 0.123 Uiso 1 1 calc R . .
C22 C 0.3842(7) 0.3057(6) 0.4934(4) 0.115(6) Uani 1 1 d . . .
H22A H 0.3699 0.2851 0.5029 0.138 Uiso 1 1 calc R . .
H22B H 0.3790 0.3001 0.4763 0.138 Uiso 1 1 calc R . .
C23 C 0.3677(8) 0.3473(7) 0.4996(4) 0.131(7) Uani 1 1 d . . .
H23A H 0.3682 0.3504 0.5172 0.157 Uiso 1 1 calc R . .
H23B H 0.3860 0.3678 0.4929 0.157 Uiso 1 1 calc R . .
C24 C 0.3274(9) 0.3556(9) 0.4913(5) 0.172(12) Uani 1 1 d . . .
H24A H 0.3275 0.3799 0.4815 0.258 Uiso 1 1 calc GR . .
H24B H 0.3096 0.3595 0.5050 0.258 Uiso 1 1 calc GR . .
H24C H 0.3177 0.3328 0.4818 0.258 Uiso 1 1 calc GR . .
C25 C 0.4367(6) 0.2439(6) 0.4725(3) 0.103(5) Uani 1 1 d . . .
H25A H 0.4071 0.2421 0.4713 0.124 Uiso 1 1 calc R . .
H25B H 0.4473 0.2161 0.4718 0.124 Uiso 1 1 calc R . .
C26 C 0.4520(5) 0.2664(6) 0.4508(3) 0.097(4) Uani 1 1 d . . .
H26A H 0.4400 0.2936 0.4506 0.116 Uiso 1 1 calc R . .
H26B H 0.4815 0.2696 0.4521 0.116 Uiso 1 1 calc R . .
C27 C 0.4425(6) 0.2458(6) 0.4284(3) 0.111(5) Uani 1 1 d . . .
H27A H 0.4129 0.2433 0.4272 0.133 Uiso 1 1 calc R . .
H27B H 0.4537 0.2183 0.4291 0.133 Uiso 1 1 calc R . .
C28 C 0.4573(6) 0.2653(6) 0.4065(3) 0.114(6) Uani 1 1 d . . .
H28A H 0.4518 0.2479 0.3928 0.170 Uiso 1 1 calc GR . .
H28B H 0.4863 0.2698 0.4079 0.170 Uiso 1 1 calc GR . .
H28C H 0.4436 0.2911 0.4044 0.170 Uiso 1 1 calc GR . .
C29 C 0.4929(4) 0.2672(7) 0.4988(3) 0.111(6) Uani 1 1 d D . .
H29A H 0.5019 0.2865 0.4865 0.134 Uiso 1 1 calc R . .
H29B H 0.4985 0.2791 0.5146 0.134 Uiso 1 1 calc R . .
C30 C 0.5165(6) 0.2292(7) 0.4963(4) 0.118(6) Uani 1 1 d . . .
H30A H 0.5108 0.2164 0.4807 0.142 Uiso 1 1 calc R . .
H30B H 0.5091 0.2101 0.5091 0.142 Uiso 1 1 calc R . .
C31 C 0.5633(8) 0.2400(9) 0.4981(5) 0.153(9) Uani 1 1 d . . .
H31A H 0.5699 0.2588 0.4850 0.184 Uiso 1 1 calc R . .
H31B H 0.5677 0.2545 0.5133 0.184 Uiso 1 1 calc R . .
C32 C 0.5903(8) 0.2074(12) 0.4972(6) 0.193(15) Uani 1 1 d . . .
H32A H 0.5921 0.1976 0.4807 0.290 Uiso 1 1 calc GR . .
H32B H 0.5806 0.1858 0.5075 0.290 Uiso 1 1 calc GR . .
H32C H 0.6168 0.2162 0.5026 0.290 Uiso 1 1 calc GR . .
N5 N 0.3592(4) 0.8218(4) 0.5944(2) 0.114(5) Uani 1 1 d D . .
C65 C 0.3464(8) 0.8261(8) 0.5683(3) 0.142(9) Uani 1 1 d D . .
H65A H 0.3381 0.8543 0.5656 0.170 Uiso 1 1 calc R . .
H65B H 0.3702 0.8211 0.5581 0.170 Uiso 1 1 calc R . .
C66 C 0.3127(9) 0.7989(9) 0.5599(5) 0.158(9) Uani 1 1 d D U .
H66A H 0.2887 0.8023 0.5701 0.190 Uiso 1 1 calc R . .
H66B H 0.3212 0.7704 0.5605 0.190 Uiso 1 1 calc R . .
C67 C 0.3031(12) 0.8117(12) 0.5336(6) 0.216(17) Uani 1 1 d D U .
H67A H 0.2934 0.8398 0.5330 0.260 Uiso 1 1 calc R . .
H67B H 0.3273 0.8093 0.5234 0.260 Uiso 1 1 calc R . .
C68 C 0.2717(15) 0.7838(15) 0.5257(7) 0.32(4) Uani 1 1 d D . .
H68A H 0.2652 0.7891 0.5090 0.480 Uiso 1 1 calc GR . .
H68B H 0.2477 0.7876 0.5356 0.480 Uiso 1 1 calc GR . .
H68C H 0.2814 0.7561 0.5274 0.480 Uiso 1 1 calc GR . .
C69 C 0.3235(5) 0.8288(7) 0.6111(3) 0.118(6) Uani 1 1 d D . .
H69A H 0.3033 0.8076 0.6081 0.141 Uiso 1 1 calc R . .
H69B H 0.3329 0.8256 0.6278 0.141 Uiso 1 1 calc R . .
C70 C 0.3036(7) 0.8675(9) 0.6092(4) 0.136(8) Uani 1 1 d . . .
H70A H 0.2859 0.8685 0.5950 0.163 Uiso 1 1 calc R . .
H70B H 0.3235 0.8897 0.6082 0.163 Uiso 1 1 calc R . .
C71 C 0.2774(9) 0.8701(11) 0.6342(7) 0.201(17) Uani 1 1 d D . .
H71A H 0.2606 0.8458 0.6361 0.242 Uiso 1 1 calc R . .
H71B H 0.2956 0.8722 0.6481 0.242 Uiso 1 1 calc R . .
C72 C 0.2527(11) 0.9052(9) 0.6324(8) 0.210(16) Uani 1 1 d D . .
H72A H 0.2621 0.9218 0.6191 0.315 Uiso 1 1 calc GR . .
H72B H 0.2544 0.9206 0.6472 0.315 Uiso 1 1 calc GR . .
H72C H 0.2248 0.8972 0.6295 0.315 Uiso 1 1 calc GR . .
C73 C 0.3912(6) 0.8539(6) 0.5996(4) 0.125(7) Uani 1 1 d D . .
H73A H 0.4157 0.8475 0.5904 0.149 Uiso 1 1 calc R . .
H73B H 0.3811 0.8802 0.5939 0.149 Uiso 1 1 calc R . .
C74 C 0.4026(7) 0.8579(7) 0.6255(5) 0.128(7) Uani 1 1 d . . .
H74A H 0.3786 0.8650 0.6351 0.154 Uiso 1 1 calc R . .
H74B H 0.4133 0.8321 0.6315 0.154 Uiso 1 1 calc R . .
C75 C 0.4338(7) 0.8901(7) 0.6279(6) 0.146(9) Uani 1 1 d . . .
H75A H 0.4593 0.8803 0.6208 0.175 Uiso 1 1 calc R . .
H75B H 0.4251 0.9139 0.6187 0.175 Uiso 1 1 calc R . .
C76 C 0.4414(8) 0.9022(9) 0.6526(7) 0.173(12) Uani 1 1 d . . .
H76A H 0.4489 0.9307 0.6530 0.259 Uiso 1 1 calc GR . .
H76B H 0.4634 0.8860 0.6592 0.259 Uiso 1 1 calc GR . .
H76C H 0.4171 0.8980 0.6621 0.259 Uiso 1 1 calc GR . .
C77 C 0.3745(6) 0.7784(5) 0.5986(4) 0.118(6) Uani 1 1 d D . .
H77A H 0.3889 0.7776 0.6140 0.141 Uiso 1 1 calc R . .
H77B H 0.3510 0.7603 0.6000 0.141 Uiso 1 1 calc R . .
C78 C 0.4018(8) 0.7622(8) 0.5796(5) 0.152(9) Uani 1 1 d . . .
H78A H 0.4212 0.7833 0.5749 0.182 Uiso 1 1 calc R . .
H78B H 0.3858 0.7549 0.5654 0.182 Uiso 1 1 calc R . .
C79 C 0.4246(10) 0.7254(8) 0.5884(6) 0.168(11) Uani 1 1 d . . .
H79A H 0.4421 0.7332 0.6019 0.202 Uiso 1 1 calc R . .
H79B H 0.4052 0.7052 0.5943 0.202 Uiso 1 1 calc R . .
C80 C 0.4495(11) 0.7075(9) 0.5694(6) 0.187(13) Uani 1 1 d . . .
H80A H 0.4548 0.7277 0.5571 0.281 Uiso 1 1 calc GR . .
H80B H 0.4351 0.6847 0.5623 0.281 Uiso 1 1 calc GR . .
H80C H 0.4750 0.6981 0.5761 0.281 Uiso 1 1 calc GR . .
N1 N 0.7424(4) 0.5041(4) 0.7484(2) 0.097(4) Uani 1 1 d D . .
C1 C 0.7178(6) 0.5233(6) 0.7282(3) 0.107(5) Uani 1 1 d D . .
H1C H 0.7365 0.5380 0.7176 0.129 Uiso 1 1 calc R . .
H1D H 0.7055 0.5015 0.7187 0.129 Uiso 1 1 calc R . .
C2 C 0.6866(7) 0.5504(7) 0.7355(5) 0.135(7) Uani 1 1 d . . .
H2C H 0.6986 0.5761 0.7408 0.162 Uiso 1 1 calc R . .
H2D H 0.6717 0.5387 0.7491 0.162 Uiso 1 1 calc R . .
C3 C 0.6565(8) 0.5584(8) 0.7141(4) 0.146(8) Uani 1 1 d . U .
H3C H 0.6412 0.5832 0.7176 0.175 Uiso 1 1 calc R . .
H3D H 0.6723 0.5632 0.6995 0.175 Uiso 1 1 calc R . .
C4 C 0.6287(10) 0.5264(9) 0.7097(6) 0.177(11) Uani 1 1 d . U .
H4C H 0.6353 0.5134 0.6945 0.265 Uiso 1 1 calc GR . .
H4D H 0.6014 0.5373 0.7089 0.265 Uiso 1 1 calc GR . .
H4E H 0.6303 0.5067 0.7227 0.265 Uiso 1 1 calc GR . .
C5 C 0.7147(6) 0.4867(6) 0.7676(3) 0.107(5) Uani 1 1 d D . .
H5C H 0.7313 0.4714 0.7790 0.129 Uiso 1 1 calc R . .
H5D H 0.7024 0.5093 0.7764 0.129 Uiso 1 1 calc R . .
C6 C 0.6821(6) 0.4602(5) 0.7591(3) 0.109(5) Uani 1 1 d . . .
H6C H 0.6935 0.4343 0.7537 0.131 Uiso 1 1 calc R . .
H6D H 0.6682 0.4728 0.7454 0.131 Uiso 1 1 calc R . .
C7 C 0.6519(6) 0.4528(6) 0.7795(4) 0.117(6) Uani 1 1 d . . .
H7C H 0.6650 0.4371 0.7922 0.140 Uiso 1 1 calc R . .
H7D H 0.6434 0.4789 0.7863 0.140 Uiso 1 1 calc R . .
C8 C 0.6157(7) 0.4304(9) 0.7705(4) 0.150(9) Uani 1 1 d . . .
H8C H 0.6001 0.4479 0.7598 0.225 Uiso 1 1 calc GR . .
H8D H 0.5989 0.4224 0.7841 0.225 Uiso 1 1 calc GR . .
H8E H 0.6244 0.4064 0.7618 0.225 Uiso 1 1 calc GR . .
C9 C 0.7686(6) 0.5371(5) 0.7588(4) 0.111(6) Uani 1 1 d D . .
H9C H 0.7843 0.5495 0.7457 0.134 Uiso 1 1 calc R . .
H9D H 0.7510 0.5581 0.7656 0.134 Uiso 1 1 calc R . .
C10 C 0.7971(6) 0.5233(6) 0.7776(4) 0.115(6) Uani 1 1 d . . .
H10C H 0.7816 0.5105 0.7907 0.138 Uiso 1 1 calc R . .
H10D H 0.8153 0.5029 0.7708 0.138 Uiso 1 1 calc R . .
C11 C 0.8215(7) 0.5567(6) 0.7877(5) 0.136(8) Uani 1 1 d . . .
H11R H 0.8362 0.5698 0.7745 0.163 Uiso 1 1 calc R . .
H11S H 0.8029 0.5770 0.7945 0.163 Uiso 1 1 calc R . .
C12 C 0.8507(11) 0.5458(11) 0.8063(7) 0.209(16) Uani 1 1 d . . .
H12 H 0.8703 0.5269 0.7997 0.314 Uiso 1 1 calc GR . .
HK H 0.8366 0.5331 0.8197 0.314 Uiso 1 1 calc GR . .
HL H 0.8645 0.5700 0.8119 0.314 Uiso 1 1 calc GR . .
C13 C 0.7674(6) 0.4696(5) 0.7391(3) 0.101(5) Uani 1 1 d . . .
H13Y H 0.7494 0.4493 0.7319 0.122 Uiso 1 1 calc R . .
HM H 0.7816 0.4568 0.7526 0.122 Uiso 1 1 calc R . .
C14 C 0.7987(6) 0.4831(6) 0.7202(4) 0.116(6) Uani 1 1 d . . .
H14 H 0.7851 0.4977 0.7071 0.139 Uiso 1 1 calc R . .
HN H 0.8186 0.5014 0.7276 0.139 Uiso 1 1 calc R . .
C15 C 0.8199(7) 0.4456(6) 0.7104(5) 0.134(7) Uani 1 1 d . . .
H15 H 0.8330 0.4311 0.7237 0.161 Uiso 1 1 calc R . .
HO H 0.7997 0.4275 0.7032 0.161 Uiso 1 1 calc R . .
C16 C 0.8502(10) 0.4559(9) 0.6925(6) 0.185(13) Uani 1 1 d . . .
H16 H 0.8391 0.4758 0.6814 0.278 Uiso 1 1 calc GR . .
HP H 0.8578 0.4316 0.6837 0.278 Uiso 1 1 calc GR . .
HQ H 0.8739 0.4671 0.7004 0.278 Uiso 1 1 calc GR . .
N3 N 0.3221(4) 0.1342(4) 0.3980(3) 0.097(4) Uani 1 1 d . . .
C33 C 0.3223(7) 0.1413(7) 0.4235(3) 0.120(7) Uani 1 1 d . . .
H33A H 0.3483 0.1538 0.4278 0.144 Uiso 1 1 calc R . .
H33B H 0.3211 0.1149 0.4317 0.144 Uiso 1 1 calc R . .
C34 C 0.2883(8) 0.1679(8) 0.4337(4) 0.135(7) Uani 1 1 d . . .
H34A H 0.2887 0.1943 0.4255 0.162 Uiso 1 1 calc R . .
H34B H 0.2621 0.1550 0.4304 0.162 Uiso 1 1 calc R . .
C35 C 0.2924(11) 0.1744(9) 0.4598(4) 0.180(13) Uani 1 1 d . . .
H35A H 0.2969 0.1482 0.4678 0.217 Uiso 1 1 calc R . .
H35B H 0.2671 0.1859 0.4661 0.217 Uiso 1 1 calc R . .
C36 C 0.3287(11) 0.2039(12) 0.4659(6) 0.218(18) Uani 1 1 d . . .
H36A H 0.3541 0.1912 0.4614 0.327 Uiso 1 1 calc GR . .
H36B H 0.3288 0.2095 0.4831 0.327 Uiso 1 1 calc GR . .
H36C H 0.3254 0.2290 0.4571 0.327 Uiso 1 1 calc GR . .
C37 C 0.2833(5) 0.1159(5) 0.3898(3) 0.097(5) Uani 1 1 d . . .
H37A H 0.2841 0.1135 0.3723 0.117 Uiso 1 1 calc R . .
H37B H 0.2613 0.1348 0.3938 0.117 Uiso 1 1 calc R . .
C38 C 0.2725(6) 0.0753(6) 0.4000(4) 0.112(6) Uani 1 1 d . . .
H38A H 0.2923 0.0553 0.3944 0.134 Uiso 1 1 calc R . .
H38B H 0.2742 0.0765 0.4176 0.134 Uiso 1 1 calc R . .
C39 C 0.2316(6) 0.0618(6) 0.3931(4) 0.118(6) Uani 1 1 d . . .
H39A H 0.2295 0.0615 0.3755 0.142 Uiso 1 1 calc R . .
H39B H 0.2117 0.0813 0.3992 0.142 Uiso 1 1 calc R . .
C40 C 0.2217(7) 0.0205(7) 0.4026(5) 0.140(8) Uani 1 1 d . . .
H40A H 0.2386 0.0004 0.3947 0.210 Uiso 1 1 calc GR . .
H40B H 0.1933 0.0144 0.3995 0.210 Uiso 1 1 calc GR . .
H40C H 0.2266 0.0197 0.4198 0.210 Uiso 1 1 calc GR . .
C41 C 0.3271(5) 0.1730(5) 0.3835(3) 0.091(4) Uani 1 1 d . . .
H41A H 0.3307 0.1654 0.3665 0.110 Uiso 1 1 calc R . .
H41B H 0.3017 0.1883 0.3846 0.110 Uiso 1 1 calc R . .
C42 C 0.3610(6) 0.2009(5) 0.3901(3) 0.105(5) Uani 1 1 d . . .
H42A H 0.3548 0.2141 0.4055 0.126 Uiso 1 1 calc R . .
H42B H 0.3860 0.1853 0.3920 0.126 Uiso 1 1 calc R . .
C43 C 0.3669(6) 0.2321(6) 0.3713(4) 0.109(5) Uani 1 1 d . . .
H43A H 0.3795 0.2561 0.3785 0.131 Uiso 1 1 calc R . .
H43B H 0.3403 0.2402 0.3649 0.131 Uiso 1 1 calc R . .
C44 C 0.3928(6) 0.2175(6) 0.3510(4) 0.110(5) Uani 1 1 d . . .
H44A H 0.3973 0.2395 0.3397 0.164 Uiso 1 1 calc GR . .
H44B H 0.3793 0.1952 0.3428 0.164 Uiso 1 1 calc GR . .
H44C H 0.4187 0.2083 0.3572 0.164 Uiso 1 1 calc GR . .
C45 C 0.3576(6) 0.1068(6) 0.3934(4) 0.111(6) Uani 1 1 d . . .
H45A H 0.3530 0.0810 0.4018 0.133 Uiso 1 1 calc R . .
H45B H 0.3819 0.1192 0.4005 0.133 Uiso 1 1 calc R . .
C46 C 0.3656(6) 0.0982(6) 0.3672(5) 0.121(7) Uani 1 1 d . . .
H46A H 0.3736 0.1234 0.3590 0.145 Uiso 1 1 calc R . .
H46B H 0.3407 0.0882 0.3596 0.145 Uiso 1 1 calc R . .
C47 C 0.4000(7) 0.0659(6) 0.3642(6) 0.142(10) Uani 1 1 d . . .
H47A H 0.4242 0.0751 0.3728 0.171 Uiso 1 1 calc R . .
H47B H 0.3911 0.0403 0.3715 0.171 Uiso 1 1 calc R . .
C48 C 0.4108(9) 0.0585(8) 0.3377(7) 0.177(12) Uani 1 1 d . . .
H48A H 0.3866 0.0507 0.3289 0.266 Uiso 1 1 calc GR . .
H48B H 0.4308 0.0369 0.3367 0.266 Uiso 1 1 calc GR . .
H48C H 0.4220 0.0831 0.3308 0.266 Uiso 1 1 calc GR . .
N7 N 0.8746(4) 0.1633(4) 0.4027(2) 0.100(4) Uani 1 1 d D . .
C97 C 0.8689(6) 0.1569(6) 0.4297(2) 0.109(5) Uani 1 1 d D . .
H97A H 0.8956 0.1553 0.4374 0.130 Uiso 1 1 calc R . .
H97B H 0.8550 0.1310 0.4323 0.130 Uiso 1 1 calc R . .
C98 C 0.8443(7) 0.1908(7) 0.4416(4) 0.136(8) Uani 1 1 d D . .
H98A H 0.8584 0.2168 0.4397 0.163 Uiso 1 1 calc R . .
H98B H 0.8176 0.1930 0.4340 0.163 Uiso 1 1 calc R . .
C99 C 0.8398(8) 0.1816(10) 0.4666(5) 0.166(11) Uani 1 1 d D . .
H99A H 0.8654 0.1707 0.4728 0.199 Uiso 1 1 calc R . .
H99B H 0.8338 0.2067 0.4755 0.199 Uiso 1 1 calc R . .
C100 C 0.8084(12) 0.1532(12) 0.4709(7) 0.244(19) Uiso 1 1 d D . .
H10E H 0.8189 0.1259 0.4687 0.366 Uiso 1 1 calc GR . .
H10F H 0.7865 0.1578 0.4595 0.366 Uiso 1 1 calc GR . .
H10G H 0.7983 0.1563 0.4872 0.366 Uiso 1 1 calc GR . .
C101 C 0.8347(6) 0.1610(7) 0.3894(4) 0.120(6) Uani 1 1 d . . .
H10H H 0.8180 0.1843 0.3942 0.144 Uiso 1 1 calc R . .
H10I H 0.8401 0.1638 0.3721 0.144 Uiso 1 1 calc R . .
C102 C 0.8113(6) 0.1246(8) 0.3930(5) 0.133(7) Uani 1 1 d . . .
H10J H 0.7986 0.1246 0.4090 0.159 Uiso 1 1 calc R . .
H10K H 0.8286 0.1005 0.3916 0.159 Uiso 1 1 calc R . .
C103 C 0.7772(8) 0.1249(8) 0.3721(6) 0.155(10) Uani 1 1 d . . .
H10L H 0.7610 0.1498 0.3734 0.186 Uiso 1 1 calc R . .
H10M H 0.7906 0.1250 0.3563 0.186 Uiso 1 1 calc R . .
C104 C 0.7523(8) 0.0922(8) 0.3736(7) 0.175(13) Uani 1 1 d . . .
H10N H 0.7309 0.0946 0.3616 0.263 Uiso 1 1 calc GR . .
H10O H 0.7404 0.0910 0.3895 0.263 Uiso 1 1 calc GR . .
H10P H 0.7678 0.0677 0.3706 0.263 Uiso 1 1 calc GR . .
C105 C 0.8932(7) 0.2045(5) 0.3970(4) 0.121(6) Uani 1 1 d D . .
H10Q H 0.8936 0.2080 0.3795 0.145 Uiso 1 1 calc R . .
H10R H 0.8755 0.2256 0.4037 0.145 Uiso 1 1 calc R . .
C106 C 0.9348(6) 0.2111(5) 0.4063(3) 0.108(5) Uani 1 1 d . . .
H10S H 0.9539 0.1934 0.3978 0.130 Uiso 1 1 calc R . .
H10T H 0.9359 0.2044 0.4235 0.130 Uiso 1 1 calc R . .
C107 C 0.9470(9) 0.2563(8) 0.4025(5) 0.156(10) Uani 1 1 d . . .
H10U H 0.9435 0.2635 0.3855 0.187 Uiso 1 1 calc R . .
H10V H 0.9291 0.2737 0.4121 0.187 Uiso 1 1 calc R . .
C108 C 0.9874(12) 0.2633(11) 0.4093(7) 0.227(19) Uani 1 1 d . . .
H10W H 1.0038 0.2675 0.3950 0.341 Uiso 1 1 calc GR . .
H10X H 0.9976 0.2401 0.4182 0.341 Uiso 1 1 calc GR . .
H10Y H 0.9888 0.2873 0.4194 0.341 Uiso 1 1 calc GR . .
C109 C 0.9031(4) 0.1295(4) 0.3943(3) 0.088(4) Uani 1 1 d D . .
H10Z H 0.9293 0.1331 0.4023 0.106 Uiso 1 1 calc R . .
HR H 0.8919 0.1034 0.3997 0.106 Uiso 1 1 calc R . .
C110 C 0.9097(5) 0.1277(5) 0.3686(3) 0.095(5) Uani 1 1 d . . .
H11T H 0.9201 0.1538 0.3629 0.114 Uiso 1 1 calc R . .
H11U H 0.8839 0.1223 0.3604 0.114 Uiso 1 1 calc R . .
C111 C 0.9398(5) 0.0945(5) 0.3625(3) 0.096(5) Uani 1 1 d . . .
H11V H 0.9662 0.1014 0.3696 0.115 Uiso 1 1 calc R . .
H11W H 0.9307 0.0690 0.3698 0.115 Uiso 1 1 calc R . .
C112 C 0.9447(6) 0.0887(5) 0.3366(3) 0.102(5) Uani 1 1 d . . .
H11X H 0.9182 0.0866 0.3290 0.152 Uiso 1 1 calc GR . .
H11Y H 0.9599 0.0640 0.3336 0.152 Uiso 1 1 calc GR . .
HS H 0.9593 0.1116 0.3298 0.152 Uiso 1 1 calc GR . .
Ti11 Ti 0.56593(7) 0.51597(7) 0.51347(4) 0.0663(5) Uani 1 1 d . . .
Ti12 Ti 0.5000 0.5000 0.56236(5) 0.0656(8) Uani 1 2 d S T P
O29 O 0.6080(3) 0.5260(3) 0.48553(14) 0.075(2) Uani 1 1 d . . .
H29C H 0.6121 0.5497 0.4778 0.113 Uiso 1 1 d GR . .
H29D H 0.6252 0.5074 0.4793 0.113 Uiso 1 1 d GR . .
O30 O 0.6174(3) 0.4829(3) 0.52606(15) 0.072(2) Uani 1 1 d . . .
H30C H 0.6098 0.4608 0.5327 0.108 Uiso 1 1 d GR . .
H30D H 0.6303 0.4969 0.5364 0.108 Uiso 1 1 d GR . .
O31 O 0.5978(3) 0.5654(3) 0.52831(16) 0.083(2) Uani 1 1 d . . .
H31C H 0.5831 0.5864 0.5277 0.124 Uiso 1 1 d GR . .
H31D H 0.6193 0.5695 0.5203 0.124 Uiso 1 1 d GR . .
O32 O 0.5503(3) 0.4688(3) 0.49926(15) 0.073(2) Uani 1 1 d . . .
O33 O 0.5413(2) 0.5064(3) 0.54283(15) 0.072(2) Uani 1 1 d . . .
O34 O 0.5401(3) 0.5074(3) 0.59083(15) 0.078(2) Uani 1 1 d . . .
H34C H 0.5298 0.4978 0.6037 0.117 Uiso 1 1 d GR . .
H34D H 0.5452 0.5325 0.5930 0.117 Uiso 1 1 d GR . .
O35 O 0.4886(3) 0.5607(3) 0.56632(17) 0.082(2) Uani 1 1 d . . .
H35C H 0.5070 0.5744 0.5593 0.122 Uiso 1 1 d GR . .
H35D H 0.4884 0.5670 0.5812 0.122 Uiso 1 1 d GR . .
Ti13 Ti 0.04182(8) 0.94769(7) 0.51428(4) 0.0735(6) Uani 1 1 d . . .
Ti14 Ti 0.0000 1.0000 0.56326(6) 0.0819(10) Uani 1 2 d S T P
O50 O 0.0707(3) 0.9129(3) 0.48839(18) 0.089(3) Uani 1 1 d . . .
H50C H 0.0695 0.8879 0.4921 0.134 Uiso 1 1 d GR . .
H50D H 0.0956 0.9198 0.4874 0.134 Uiso 1 1 d GR . .
O51 O 0.0582(3) 0.9944(3) 0.4997(2) 0.096(3) Uani 1 1 d . . .
O52 O 0.1019(4) 0.9432(4) 0.5291(2) 0.110(4) Uani 1 1 d . . .
H52D H 0.1107 0.9556 0.5425 0.166 Uiso 1 1 d GR . .
H52E H 0.1222 0.9283 0.5231 0.166 Uiso 1 1 d GR . .
O53 O 0.0337(4) 0.8906(3) 0.5306(2) 0.094(3) Uani 1 1 d . . .
H53C H 0.0079 0.8821 0.5300 0.142 Uiso 1 1 d GR . .
H53D H 0.0405 0.8908 0.5462 0.142 Uiso 1 1 d GR . .
O54 O 0.0274(4) 0.9699(3) 0.54374(16) 0.099(3) Uani 1 1 d . . .
O55 O 0.0241(4) 0.9670(3) 0.59234(17) 0.103(3) Uani 1 1 d . . .
H55C H 0.0143 0.9758 0.6053 0.154 Uiso 1 1 d GR . .
H55D H 0.0496 0.9697 0.5926 0.154 Uiso 1 1 d GR . .
O56 O -0.0472(4) 0.9606(4) 0.5673(2) 0.111(4) Uani 1 1 d . . .
H56G H -0.0667 0.9698 0.5774 0.167 Uiso 1 1 d GR . .
H56H H -0.0395 0.9363 0.5735 0.167 Uiso 1 1 d GR . .
Cl1 Cl 0.9537(5) 0.6661(5) 0.4631(3) 0.120(4) Uani 0.3333 1 d . . .
Cl7A Cl 0.9472(2) 0.6298(2) 0.45197(14) 0.112(2) Uani 0.6667 1 d . . .
Cl4B Cl 0.08479(11) 0.79469(12) 0.69865(6) 0.0850(9) Uani 1 1 d . . .
Cl4 Cl 0.30020(14) 0.91678(12) 0.80879(8) 0.1008(12) Uani 1 1 d . . .
Cl4A Cl 1.0000 0.5000 0.35973(10) 0.113(2) Uani 1 2 d S T P
Cl5 Cl 0.89982(14) 0.58641(16) 0.55253(11) 0.1176(15) Uani 1 1 d . . .
Cl13 Cl 0.34581(14) 0.65034(13) 0.80557(8) 0.1022(12) Uani 1 1 d . . .
Cl2 Cl 0.21770(12) 0.87948(12) 0.70319(8) 0.0905(10) Uani 1 1 d . . .
Cl3B Cl 0.5000 0.5000 0.63977(8) 0.0863(14) Uani 1 2 d S T P
Cl0B Cl 0.35143(12) 0.83539(13) 0.69562(8) 0.0974(11) Uani 1 1 d . . .
Cl3A Cl 0.25339(12) 0.74581(13) 0.61160(6) 0.0897(10) Uani 1 1 d . . .
Cl16 Cl 0.02441(14) 0.86570(15) 0.45070(9) 0.1086(13) Uani 1 1 d . . .
Cl14 Cl 0.14733(18) 0.9480(2) 0.46928(15) 0.151(2) Uani 1 1 d . . .
Cl29 Cl 0.87264(15) 0.44760(17) 0.54959(10) 0.1212(15) Uani 1 1 d . . .
Cl93 Cl 0.40653(12) 0.59372(12) 0.55399(7) 0.0885(10) Uani 1 1 d . . .
Cl92 Cl 0.0634(3) 0.8876(2) 0.58160(9) 0.167(3) Uani 1 1 d . . .
Cl1A Cl 0.0000 1.0000 0.64003(8) 0.0882(14) Uani 1 2 d S T P
Cl1B Cl 1.08531(15) 0.59927(17) 0.44434(11) 0.1230(16) Uani 1 1 d . . .
Cl7 Cl 0.54370(13) 0.62902(11) 0.55050(7) 0.0889(10) Uani 1 1 d . . .
Cl0A Cl 0.15858(12) 0.66231(12) 0.69749(7) 0.0889(10) Uani 1 1 d . . .
Cl8A Cl 0.38823(16) 0.78447(15) 0.80044(11) 0.1250(19) Uani 1 1 d . . .
Cl3 Cl 0.29417(11) 0.61628(12) 0.70204(7) 0.0863(9) Uani 1 1 d . . .
Cl9 Cl 0.21089(15) 0.57833(12) 0.80799(8) 0.1010(12) Uani 1 1 d . . .
Cl9A Cl 0.12703(14) 0.70866(12) 0.80110(8) 0.1014(12) Uani 1 1 d . . .
Cl5A Cl 1.0000 0.5000 0.63913(10) 0.115(2) Uani 1 2 d S T P
Cl2A Cl 0.42283(12) 0.70446(13) 0.69063(7) 0.0937(10) Uani 1 1 d . . .
Cl5B Cl 0.66992(12) 0.53748(14) 0.55576(7) 0.0969(11) Uani 1 1 d . . .
Cl2B Cl 1.02635(17) 0.66752(15) 0.55924(9) 0.1154(14) Uani 1 1 d . . .
Cl6 Cl 0.17173(13) 0.84227(12) 0.80800(8) 0.0966(11) Uani 1 1 d . . .
Cl6A Cl 0.82893(14) 0.52375(17) 0.44275(9) 0.1153(15) Uani 1 1 d . . .
Cl10 Cl 0.26268(15) 0.74183(14) 0.89085(6) 0.1015(12) Uani 1 1 d . . .
O60 O 0.2468(5) 0.8632(3) 0.8415(2) 0.114(4) Uani 1 1 d . . .
O59 O 0.3715(3) 0.7637(4) 0.6593(2) 0.107(3) Uani 1 1 d . . .
O58 O 0.1369(3) 0.7380(4) 0.66540(18) 0.098(3) Uani 1 1 d . . .
O61 O 0.2722(5) 0.6272(3) 0.8395(2) 0.116(4) Uani 1 1 d . . .
O57 O -0.0369(5) 0.8855(4) 0.5810(3) 0.136(5) Uani 1 1 d . . .
O62 O 0.6154(3) 0.4801(4) 0.58707(17) 0.100(3) Uani 1 1 d . . .
O63 O 0.9682(4) 0.6116(4) 0.5883(2) 0.122(4) Uani 1 1 d . . .
O64 O 0.8875(4) 0.4717(6) 0.4113(2) 0.143(6) Uani 1 1 d . . .

loop_
_atom_site_aniso_label
_atom_site_aniso_U_11
_atom_site_aniso_U_22
_atom_site_aniso_U_33
_atom_site_aniso_U_23
_atom_site_aniso_U_13
_atom_site_aniso_U_12
Ti1 0.0695(13) 0.0811(15) 0.0559(11) 0.0015(10) -0.0023(9) -0.0010(11)
Ti2 0.0681(13) 0.0714(14) 0.0594(11) 0.0010(10) -0.0002(9) 0.0032(10)
Ti3 0.0801(15) 0.0679(14) 0.0660(12) -0.0035(10) -0.0078(11) 0.0039(11)
Ti4 0.0698(14) 0.0763(14) 0.0638(12) -0.0029(10) -0.0067(10) 0.0041(11)
Ti5 0.0833(15) 0.0660(13) 0.0560(11) -0.0007(9) 0.0009(10) 0.0053(11)
Ti6 0.1113(19) 0.0781(16) 0.0555(11) -0.0044(10) -0.0073(12) 0.0192(14)
O1 0.065(5) 0.113(7) 0.064(5) -0.006(5) 0.010(4) 0.008(5)
O2 0.080(6) 0.093(7) 0.067(5) 0.002(4) -0.010(4) 0.012(5)
O3 0.088(7) 0.095(7) 0.083(6) 0.010(5) 0.004(5) -0.002(5)
O4 0.091(7) 0.082(6) 0.074(5) -0.010(4) 0.001(5) 0.002(5)
O5 0.082(6) 0.080(6) 0.084(6) 0.022(5) -0.003(5) 0.005(5)
O6 0.074(5) 0.076(6) 0.076(5) 0.001(4) -0.002(4) -0.001(4)
O7 0.092(6) 0.067(5) 0.078(5) 0.006(4) 0.015(5) 0.005(4)
O8 0.090(6) 0.067(5) 0.074(5) -0.008(4) -0.003(4) 0.004(4)
O9 0.077(6) 0.067(5) 0.090(6) 0.015(4) -0.006(5) 0.002(4)
O10 0.091(7) 0.087(7) 0.098(7) -0.013(5) -0.022(5) 0.010(5)
O11 0.068(5) 0.082(6) 0.094(6) 0.000(5) -0.008(4) 0.005(4)
O12 0.080(6) 0.076(6) 0.081(5) -0.015(4) -0.001(5) 0.005(4)
O13 0.089(6) 0.082(6) 0.074(5) -0.005(4) -0.030(5) 0.008(5)
O14 0.096(6) 0.078(6) 0.065(5) -0.007(4) 0.001(4) 0.002(5)
O15 0.094(6) 0.075(6) 0.072(5) -0.003(4) 0.002(5) 0.010(5)
O16 0.091(7) 0.075(6) 0.087(6) 0.006(5) 0.021(5) 0.011(5)
O17 0.128(9) 0.088(7) 0.096(7) -0.017(6) -0.025(6) 0.021(6)
O18 0.152(10) 0.084(7) 0.071(5) -0.018(5) -0.020(6) 0.037(7)
O19 0.118(8) 0.093(7) 0.090(7) 0.006(5) 0.010(6) 0.017(6)
O20 0.182(12) 0.082(7) 0.061(5) 0.005(5) 0.001(6) 0.021(7)
O21 0.054(5) 0.093(6) 0.068(5) 0.010(4) -0.019(4) 0.012(4)
O22 0.061(5) 0.088(6) 0.070(5) -0.006(4) 0.007(4) 0.003(4)
O23 0.081(6) 0.082(6) 0.060(4) 0.006(4) 0.001(4) 0.007(4)
O24 0.080(6) 0.076(5) 0.062(4) -0.001(4) 0.003(4) -0.002(4)
O25 0.083(6) 0.077(6) 0.070(5) -0.003(4) -0.004(4) 0.011(4)
O26 0.076(5) 0.075(5) 0.069(5) -0.001(4) -0.008(4) 0.000(4)
O27 0.096(7) 0.078(6) 0.066(5) 0.001(4) -0.005(4) 0.006(5)
O28 0.111(7) 0.071(5) 0.070(5) -0.013(4) -0.009(5) 0.012(5)
Ti7 0.089(3) 0.123(3) 0.0594(18) 0.000 0.000 -0.015(2)
Ti8 0.0739(15) 0.0894(17) 0.0742(14) 0.0024(12) -0.0014(11) -0.0028(12)
Ti9 0.0825(16) 0.0779(16) 0.0797(14) -0.0028(12) -0.0034(12) -0.0025(12)
Ti10 0.086(2) 0.100(3) 0.0598(18) 0.000 0.000 0.0062(19)
O36 0.098(9) 0.230(17) 0.071(6) 0.009(8) -0.013(6) -0.028(9)
O37 0.103(9) 0.143(11) 0.127(10) 0.051(9) -0.017(7) -0.019(8)
O38 0.087(7) 0.112(8) 0.077(6) -0.007(5) 0.009(5) -0.005(5)
O39 0.087(7) 0.105(8) 0.114(8) 0.026(6) -0.015(6) -0.005(6)
O40 0.087(7) 0.110(8) 0.087(6) 0.012(5) -0.011(5) -0.018(6)
O41 0.071(6) 0.100(7) 0.084(6) -0.006(5) 0.007(5) -0.002(5)
O42 0.076(6) 0.091(7) 0.091(6) 0.005(5) 0.005(5) 0.004(5)
O43 0.080(6) 0.089(7) 0.090(6) -0.001(5) 0.001(5) -0.011(5)
O44 0.093(7) 0.081(6) 0.112(8) 0.017(6) -0.001(6) -0.004(5)
O45 0.105(7) 0.077(6) 0.089(6) -0.007(5) -0.014(5) 0.012(5)
O46 0.094(7) 0.094(7) 0.109(7) -0.012(6) -0.024(6) 0.001(6)
O47 0.097(7) 0.083(6) 0.087(6) 0.003(5) 0.004(5) 0.000(5)
O48 0.096(8) 0.118(9) 0.093(7) 0.004(6) 0.009(6) -0.003(6)
O49 0.110(8) 0.127(9) 0.077(6) -0.010(6) -0.010(6) -0.001(7)
N6 0.085(8) 0.093(8) 0.080(7) -0.013(6) 0.015(6) 0.005(6)
C81 0.082(10) 0.100(11) 0.086(9) -0.015(8) 0.018(7) 0.000(8)
C82 0.094(12) 0.117(14) 0.116(13) -0.030(10) -0.007(9) -0.001(10)
C83 0.107(13) 0.121(14) 0.115(13) -0.023(11) 0.016(10) -0.024(11)
C84 0.141(18) 0.132(17) 0.143(18) -0.023(14) -0.004(14) -0.047(14)
C85 0.073(9) 0.097(11) 0.099(11) -0.026(8) 0.012(7) -0.002(7)
C86 0.088(11) 0.101(12) 0.116(13) -0.030(10) 0.007(9) 0.004(9)
C87 0.086(11) 0.100(12) 0.132(15) -0.010(10) -0.007(10) 0.001(9)
C88 0.131(17) 0.137(18) 0.127(16) -0.015(13) -0.004(13) 0.008(14)
C89 0.092(11) 0.087(10) 0.104(11) 0.001(8) 0.008(8) 0.000(8)
C90 0.101(12) 0.091(11) 0.126(14) 0.000(10) 0.008(10) -0.006(9)
C91 0.096(12) 0.098(12) 0.136(15) -0.006(11) 0.026(10) -0.011(9)
C92 0.121(15) 0.112(14) 0.141(17) 0.000(12) 0.009(12) -0.029(12)
C93 0.097(12) 0.101(12) 0.114(13) -0.002(9) 0.029(9) 0.005(9)
C94 0.143(18) 0.161(19) 0.088(11) 0.017(12) 0.002(11) 0.022(15)
C95 0.35(6) 0.23(4) 0.13(2) 0.02(2) 0.00(3) 0.12(4)
N12 0.202(12) 0.205(12) 0.198(12) -0.042(9) -0.042(8) -0.001(8)
C177 0.197(13) 0.203(12) 0.198(12) -0.044(10) -0.044(9) -0.003(9)
C178 0.197(13) 0.201(13) 0.199(13) -0.045(10) -0.044(10) -0.003(9)
C179 0.196(14) 0.200(14) 0.200(14) -0.046(11) -0.044(11) -0.004(11)
C180 0.28(5) 0.37(6) 0.25(5) -0.11(5) 0.01(4) -0.02(5)
C181 0.211(13) 0.213(13) 0.206(13) -0.044(10) -0.038(9) 0.001(9)
C182 0.217(14) 0.218(14) 0.212(13) -0.045(11) -0.034(10) 0.003(10)
C183 0.222(14) 0.221(14) 0.218(14) -0.044(12) -0.034(11) 0.003(11)
C184 0.28(6) 0.35(6) 0.46(8) -0.09(6) 0.06(6) -0.02(5)
C185 0.204(13) 0.208(13) 0.201(12) -0.034(10) -0.037(9) -0.003(9)
C186 0.207(13) 0.212(13) 0.204(13) -0.026(11) -0.036(10) -0.006(10)
C187 0.208(14) 0.215(14) 0.207(14) -0.020(12) -0.036(11) -0.006(11)
C188 0.26(3) 0.27(3) 0.24(4) -0.01(3) -0.01(3) 0.04(3)
C189 0.199(13) 0.201(13) 0.197(13) -0.040(10) -0.048(10) -0.002(9)
N9 0.101(10) 0.098(9) 0.092(8) 0.008(7) 0.010(7) 0.010(7)
C129 0.095(12) 0.086(11) 0.156(18) 0.017(11) 0.034(12) 0.008(9)
C130 0.092(12) 0.107(13) 0.129(15) 0.005(11) -0.004(10) -0.006(9)
C131 0.117(16) 0.096(14) 0.207(19) -0.010(13) -0.009(14) 0.016(11)
C132 0.17(2) 0.131(19) 0.21(2) -0.014(14) -0.013(15) -0.021(17)
C133 0.089(12) 0.125(15) 0.152(17) -0.010(13) 0.008(11) -0.016(11)
C134 0.088(12) 0.17(2) 0.185(19) 0.006(15) -0.003(11) -0.007(12)
C135 0.102(12) 0.141(17) 0.21(2) 0.002(14) 0.009(12) -0.017(10)
C136 0.120(16) 0.149(18) 0.31(4) 0.01(2) -0.02(2) -0.013(12)
C137 0.106(12) 0.100(11) 0.082(9) 0.008(8) 0.013(8) 0.005(9)
C138 0.146(18) 0.114(14) 0.130(15) 0.031(12) 0.052(13) 0.031(13)
C139 0.107(14) 0.138(17) 0.105(12) 0.004(11) -0.006(10) -0.009(12)
C140 0.20(3) 0.17(3) 0.17(3) 0.00(2) 0.02(2) 0.05(2)
C141 0.156(19) 0.136(18) 0.101(13) 0.012(12) 0.001(12) 0.040(15)
C142 0.28(4) 0.19(3) 0.102(16) -0.040(17) -0.06(2) 0.05(3)
N8 0.137(13) 0.084(10) 0.127(12) -0.012(8) 0.047(10) 0.008(9)
C113 0.140(17) 0.098(13) 0.140(18) -0.008(12) 0.069(14) -0.006(12)
C114 0.139(18) 0.077(12) 0.19(2) 0.006(13) 0.050(17) 0.017(11)
C115 0.14(2) 0.12(2) 0.27(4) 0.00(2) 0.08(3) 0.022(17)
C116 0.108(17) 0.12(2) 0.27(4) -0.01(2) 0.01(2) -0.010(14)
C117 0.123(14) 0.093(12) 0.112(12) -0.016(9) 0.023(11) 0.010(10)
C118 0.16(2) 0.125(18) 0.20(3) -0.050(18) 0.08(2) -0.030(16)
C119 0.15(2) 0.136(19) 0.135(19) -0.039(16) 0.043(16) -0.007(16)
C120 0.29(5) 0.22(4) 0.117(19) 0.00(2) 0.06(2) 0.11(3)
C121 0.163(19) 0.158(18) 0.110(14) -0.025(12) 0.039(13) 0.023(14)
C122 0.19(2) 0.18(2) 0.125(16) -0.037(14) 0.015(15) 0.045(17)
C125 0.123(14) 0.086(12) 0.128(14) -0.010(10) 0.029(11) 0.016(10)
C126 0.17(2) 0.102(14) 0.142(17) 0.013(13) 0.063(16) 0.031(14)
C127 0.121(17) 0.130(19) 0.18(2) 0.006(16) 0.033(16) 0.017(14)
C128 0.123(18) 0.111(16) 0.24(3) 0.026(18) 0.034(19) 0.008(13)
N4 0.097(9) 0.096(9) 0.074(7) -0.011(6) 0.015(6) 0.008(7)
C49 0.083(9) 0.090(10) 0.086(9) -0.016(7) 0.001(7) 0.009(7)
C50 0.102(12) 0.112(13) 0.096(11) -0.002(9) -0.003(9) -0.018(10)
C51 0.105(13) 0.087(11) 0.128(14) -0.010(10) 0.010(10) 0.004(9)
C52 0.109(14) 0.155(19) 0.114(14) -0.023(12) 0.012(11) -0.044(13)
C53 0.121(13) 0.103(12) 0.071(8) -0.013(8) 0.009(8) -0.007(10)
C54 0.141(17) 0.138(17) 0.087(11) -0.005(11) 0.005(11) 0.019(13)
C55 0.16(2) 0.22(3) 0.114(16) 0.012(18) 0.005(16) 0.05(2)
C56 0.25(4) 0.22(3) 0.13(2) 0.01(2) -0.04(2) -0.02(3)
C57 0.118(13) 0.081(10) 0.098(11) -0.015(8) 0.027(9) 0.002(9)
C58 0.093(11) 0.102(12) 0.099(11) -0.011(9) 0.019(8) 0.000(9)
C59 0.099(12) 0.086(11) 0.115(12) 0.004(9) 0.012(9) -0.003(8)
C60 0.122(15) 0.118(15) 0.117(14) 0.012(11) 0.004(11) 0.009(12)
C61 0.095(11) 0.104(11) 0.077(8) -0.026(8) 0.011(7) 0.002(9)
C62 0.103(12) 0.106(12) 0.095(11) -0.008(9) 0.018(9) -0.006(9)
C63 0.095(12) 0.100(13) 0.131(14) 0.011(10) -0.002(10) -0.002(9)
C64 0.115(16) 0.142(18) 0.129(16) 0.007(13) 0.006(12) -0.007(13)
N10 0.101(9) 0.079(8) 0.090(8) -0.010(6) -0.003(7) 0.003(7)
C145 0.107(12) 0.083(10) 0.087(9) -0.007(7) 0.000(8) -0.014(8)
C146 0.116(13) 0.101(12) 0.093(10) -0.009(9) -0.015(9) 0.000(10)
C147 0.104(14) 0.140(17) 0.118(14) -0.001(12) -0.001(11) -0.021(12)
C148 0.097(14) 0.142(18) 0.17(2) 0.025(16) -0.013(13) 0.019(13)
C149 0.153(17) 0.110(13) 0.083(10) 0.006(9) -0.007(10) 0.041(12)
C150 0.17(2) 0.149(18) 0.104(13) 0.026(12) 0.031(13) 0.039(15)
C153 0.130(14) 0.072(9) 0.092(10) -0.006(7) 0.014(9) -0.001(9)
C154 0.148(17) 0.084(12) 0.131(15) -0.010(10) -0.007(13) 0.037(11)
C155 0.134(16) 0.084(12) 0.145(17) 0.004(11) 0.040(13) -0.002(11)
C156 0.19(3) 0.15(2) 0.17(2) 0.030(18) 0.01(2) 0.09(2)
C157 0.100(11) 0.070(9) 0.101(10) -0.023(7) -0.042(8) 0.006(7)
C158 0.106(11) 0.085(10) 0.076(8) -0.016(7) -0.020(7) -0.008(8)
C159 0.105(12) 0.078(10) 0.118(13) 0.001(9) -0.014(10) 0.001(8)
C160 0.133(17) 0.088(13) 0.18(2) 0.006(13) 0.023(15) -0.011(11)
N11 0.139(8) 0.227(11) 0.196(9) -0.028(8) -0.052(7) 0.008(7)
C161 0.140(8) 0.227(12) 0.193(10) -0.026(8) -0.042(8) 0.002(8)
C162 0.139(9) 0.227(12) 0.188(11) -0.026(9) -0.039(9) 0.000(8)
C163 0.137(10) 0.225(13) 0.185(12) -0.030(10) -0.038(10) 0.000(10)
C164 0.20(3) 0.29(5) 0.22(4) -0.04(4) -0.05(3) 0.01(3)
C165 0.149(9) 0.231(12) 0.208(10) -0.030(9) -0.056(8) 0.014(8)
C166 0.154(10) 0.238(13) 0.223(11) -0.033(10) -0.055(9) 0.016(9)
C167 0.162(11) 0.244(14) 0.229(12) -0.030(11) -0.056(10) 0.019(10)
C168 0.28(4) 0.50(7) 0.18(3) -0.18(4) -0.11(3) 0.16(5)
C169 0.143(9) 0.231(12) 0.197(10) -0.029(9) -0.046(8) 0.010(8)
C170 0.148(10) 0.236(13) 0.201(11) -0.029(10) -0.043(9) 0.011(9)
C171 0.146(11) 0.236(14) 0.202(12) -0.026(11) -0.043(10) 0.009(10)
C172 0.17(3) 0.17(3) 0.24(3) -0.06(3) -0.03(2) 0.04(2)
C173 0.144(9) 0.228(12) 0.200(10) -0.025(9) -0.055(8) 0.007(8)
C174 0.148(9) 0.232(13) 0.204(11) -0.024(9) -0.053(9) 0.006(9)
C175 0.152(10) 0.233(13) 0.205(12) -0.023(11) -0.052(10) 0.008(10)
C176 0.18(3) 0.29(3) 0.37(5) -0.12(4) -0.04(3) 0.02(2)
N2 0.106(10) 0.101(10) 0.088(8) 0.011(7) 0.003(7) -0.018(8)
C17 0.092(11) 0.104(12) 0.120(13) 0.023(10) 0.013(9) -0.009(9)
C18 0.151(18) 0.108(14) 0.104(13) 0.008(10) 0.007(12) 0.000(12)
C19 0.139(18) 0.138(18) 0.145(19) 0.034(15) 0.038(15) 0.016(14)
C20 0.20(3) 0.20(3) 0.112(17) 0.040(17) 0.043(17) 0.03(2)
C21 0.139(16) 0.102(12) 0.066(8) -0.003(7) 0.007(8) -0.017(10)
C22 0.137(17) 0.099(13) 0.110(13) -0.001(10) 0.011(11) -0.004(11)
C23 0.148(19) 0.116(16) 0.128(16) 0.004(12) 0.029(14) -0.001(14)
C24 0.18(3) 0.18(3) 0.16(2) 0.022(19) 0.04(2) 0.07(2)
C25 0.097(11) 0.124(14) 0.089(10) 0.007(9) 0.011(8) -0.003(10)
C26 0.086(10) 0.109(12) 0.095(10) -0.003(9) -0.002(8) -0.006(9)
C27 0.108(13) 0.128(15) 0.098(12) -0.002(10) -0.005(9) -0.002(11)
C28 0.127(15) 0.130(15) 0.084(10) -0.014(10) -0.026(10) 0.010(12)
C29 0.107(13) 0.152(17) 0.075(9) 0.007(10) -0.003(8) -0.049(13)
C30 0.108(14) 0.142(17) 0.105(13) 0.021(11) 0.003(10) -0.005(13)
C31 0.13(2) 0.19(3) 0.138(19) 0.026(18) 0.004(15) -0.035(19)
C32 0.106(18) 0.27(4) 0.21(3) 0.08(3) -0.026(18) 0.02(2)
N5 0.123(12) 0.125(12) 0.094(9) 0.019(8) 0.032(8) 0.001(10)
C65 0.17(2) 0.136(18) 0.119(16) 0.036(14) 0.036(15) 0.026(16)
C66 0.19(3) 0.15(2) 0.135(15) -0.012(14) -0.009(16) 0.02(2)
C67 0.27(4) 0.24(4) 0.142(16) 0.000(18) -0.014(19) 0.06(3)
C68 0.43(8) 0.33(7) 0.20(4) -0.10(4) -0.17(5) 0.10(6)
C69 0.085(12) 0.148(18) 0.119(14) 0.020(12) 0.007(10) -0.012(11)
C70 0.106(15) 0.19(2) 0.114(15) -0.019(15) 0.009(11) 0.020(15)
C71 0.13(2) 0.23(4) 0.25(4) 0.12(3) 0.06(2) 0.04(2)
C72 0.22(4) 0.17(3) 0.25(4) 0.00(3) 0.06(3) -0.02(3)
C73 0.116(15) 0.115(15) 0.143(18) 0.025(13) 0.048(13) 0.005(12)
C74 0.113(15) 0.118(16) 0.15(2) 0.010(13) 0.030(13) -0.019(12)
C75 0.088(14) 0.114(17) 0.24(3) 0.021(18) 0.001(16) 0.005(11)
C76 0.110(18) 0.15(2) 0.26(4) -0.03(2) 0.00(2) -0.005(15)
C77 0.129(15) 0.116(15) 0.108(12) 0.031(11) 0.007(11) -0.029(12)
C78 0.16(2) 0.124(18) 0.17(2) 0.025(16) 0.048(18) 0.016(15)
C79 0.20(3) 0.120(19) 0.19(3) 0.013(18) 0.04(2) 0.008(18)
C80 0.22(3) 0.13(2) 0.22(3) 0.01(2) 0.06(3) 0.01(2)
N1 0.109(10) 0.088(9) 0.095(8) 0.013(7) -0.007(7) 0.000(7)
C1 0.102(12) 0.103(12) 0.116(13) 0.017(10) -0.002(10) 0.002(10)
C2 0.141(18) 0.115(16) 0.149(19) 0.017(14) 0.004(15) 0.000(14)
C3 0.18(2) 0.139(17) 0.120(15) 0.035(13) -0.045(15) 0.000(13)
C4 0.18(2) 0.150(18) 0.20(3) 0.013(17) -0.05(2) -0.002(15)
C5 0.130(15) 0.103(12) 0.090(10) 0.011(9) -0.001(10) 0.003(11)
C6 0.147(16) 0.087(11) 0.093(11) 0.019(8) 0.000(10) 0.006(10)
C7 0.125(15) 0.116(14) 0.108(13) 0.010(11) 0.020(11) 0.001(11)
C8 0.115(16) 0.21(3) 0.121(16) 0.005(17) -0.016(13) -0.026(17)
C9 0.130(15) 0.070(10) 0.134(15) 0.002(9) -0.008(12) -0.016(9)
C10 0.109(14) 0.107(13) 0.130(15) 0.011(11) -0.019(11) -0.021(10)
C11 0.139(18) 0.098(14) 0.17(2) 0.000(13) -0.039(16) -0.008(12)
C12 0.20(3) 0.20(3) 0.23(4) 0.03(3) -0.08(3) -0.01(3)
C13 0.116(13) 0.085(10) 0.103(11) 0.004(8) 0.006(9) 0.010(9)
C14 0.100(13) 0.102(13) 0.144(16) 0.004(11) 0.033(11) 0.003(10)
C15 0.137(17) 0.103(14) 0.16(2) 0.014(13) 0.033(15) 0.014(12)
C16 0.21(3) 0.15(2) 0.20(3) -0.02(2) 0.07(3) -0.02(2)
N3 0.094(9) 0.089(9) 0.106(9) 0.019(7) -0.018(7) -0.005(7)
C33 0.132(16) 0.141(17) 0.087(11) 0.033(11) -0.021(11) -0.020(13)
C34 0.16(2) 0.145(19) 0.102(13) 0.000(12) -0.007(13) -0.015(16)
C35 0.27(4) 0.17(2) 0.104(15) -0.012(15) 0.000(19) -0.08(2)
C36 0.23(4) 0.26(4) 0.16(3) 0.00(3) -0.02(2) -0.13(3)
C37 0.102(12) 0.098(11) 0.091(10) 0.003(8) -0.023(8) -0.003(9)
C38 0.112(14) 0.120(14) 0.104(12) 0.022(10) -0.002(10) -0.013(11)
C39 0.086(12) 0.106(13) 0.163(18) 0.002(12) -0.018(11) -0.015(10)
C40 0.129(17) 0.114(16) 0.18(2) 0.014(15) -0.005(15) -0.030(13)
C41 0.096(11) 0.085(10) 0.093(10) 0.007(8) -0.013(8) -0.001(8)
C42 0.135(15) 0.082(10) 0.098(11) 0.006(8) -0.025(10) -0.010(10)
C43 0.103(13) 0.103(13) 0.120(13) 0.001(10) -0.020(10) -0.007(10)
C44 0.106(13) 0.109(13) 0.114(13) 0.008(10) -0.021(10) 0.006(10)
C45 0.104(13) 0.093(12) 0.135(16) 0.016(10) -0.035(11) -0.007(9)
C46 0.093(12) 0.086(12) 0.18(2) 0.039(12) -0.005(12) 0.008(9)
C47 0.098(14) 0.080(12) 0.25(3) 0.018(15) -0.003(16) 0.004(10)
C48 0.17(3) 0.107(18) 0.26(4) -0.01(2) 0.05(3) 0.015(16)
N7 0.088(9) 0.106(10) 0.107(9) -0.016(8) -0.025(7) 0.021(7)
C97 0.103(12) 0.123(14) 0.100(11) -0.003(10) -0.025(9) 0.018(10)
C98 0.148(18) 0.16(2) 0.097(13) -0.035(13) -0.021(12) 0.045(15)
C99 0.14(2) 0.21(3) 0.15(2) -0.04(2) -0.013(17) 0.01(2)
C101 0.088(12) 0.144(18) 0.128(15) -0.018(13) -0.017(10) 0.024(12)
C102 0.091(13) 0.16(2) 0.149(19) -0.030(15) -0.002(12) 0.014(13)
C103 0.118(18) 0.127(19) 0.22(3) 0.005(19) -0.021(18) 0.017(15)
C104 0.116(19) 0.14(2) 0.27(4) -0.04(2) -0.04(2) 0.013(16)
C105 0.157(19) 0.092(13) 0.114(13) 0.009(10) -0.021(13) 0.007(12)
C106 0.123(14) 0.094(12) 0.107(12) 0.011(9) -0.026(10) -0.016(10)
C107 0.19(3) 0.15(2) 0.134(18) 0.036(16) -0.025(18) -0.025(19)
C108 0.26(4) 0.20(3) 0.22(4) 0.05(3) -0.01(3) -0.14(3)
C109 0.087(10) 0.079(9) 0.100(11) 0.015(8) -0.019(8) 0.004(7)
C110 0.089(10) 0.076(10) 0.120(13) 0.009(8) -0.030(9) 0.003(8)
C111 0.093(11) 0.087(10) 0.108(12) 0.006(8) -0.011(9) -0.006(8)
C112 0.103(12) 0.096(11) 0.106(12) 0.016(9) -0.008(9) -0.002(9)
Ti11 0.0696(13) 0.0766(14) 0.0527(10) -0.0012(9) -0.0013(9) -0.0015(10)
Ti12 0.074(2) 0.079(2) 0.0435(14) 0.000 0.000 0.0030(15)
O29 0.081(6) 0.091(6) 0.054(4) 0.005(4) 0.014(4) 0.000(5)
O30 0.071(5) 0.076(5) 0.069(5) -0.005(4) -0.002(4) 0.004(4)
O31 0.085(6) 0.092(7) 0.071(5) -0.010(5) -0.005(4) -0.002(5)
O32 0.073(5) 0.075(5) 0.070(5) -0.001(4) -0.003(4) 0.001(4)
O33 0.059(5) 0.092(6) 0.065(5) 0.008(4) 0.011(4) -0.001(4)
O34 0.070(6) 0.104(7) 0.060(5) -0.004(4) -0.011(4) -0.003(5)
O35 0.098(7) 0.076(6) 0.071(5) 0.000(4) 0.003(5) -0.004(5)
Ti13 0.0858(16) 0.0794(15) 0.0553(11) -0.0053(10) 0.0045(10) 0.0077(12)
Ti14 0.109(3) 0.083(2) 0.0541(17) 0.000 0.000 0.0107(19)
O50 0.101(7) 0.081(6) 0.086(6) -0.018(5) 0.007(5) 0.003(5)
O51 0.099(8) 0.072(6) 0.115(8) 0.005(5) 0.012(6) 0.005(5)
O52 0.107(8) 0.103(9) 0.121(9) -0.016(7) -0.029(7) 0.020(6)
O53 0.104(8) 0.087(7) 0.092(7) 0.014(5) 0.004(5) 0.013(6)
O54 0.155(10) 0.077(6) 0.065(5) -0.026(4) 0.030(6) 0.018(6)
O55 0.136(9) 0.104(8) 0.067(5) 0.011(5) 0.009(5) 0.035(7)
O56 0.128(10) 0.095(8) 0.111(8) 0.013(6) 0.006(7) 0.019(7)
Cl1 0.121(11) 0.107(10) 0.132(11) 0.012(8) -0.020(9) -0.001(8)
Cl7A 0.107(5) 0.105(5) 0.123(5) 0.030(4) -0.012(4) -0.001(4)
Cl4B 0.073(2) 0.096(2) 0.086(2) 0.0176(17) -0.0083(16) 0.0003(17)
Cl4 0.108(3) 0.083(2) 0.112(3) -0.021(2) -0.030(2) 0.008(2)
Cl4A 0.113(5) 0.162(6) 0.064(3) 0.000 0.000 -0.027(4)
Cl5 0.094(3) 0.112(3) 0.147(4) -0.027(3) 0.017(3) 0.007(2)
Cl13 0.115(3) 0.090(3) 0.101(3) 0.002(2) -0.021(2) 0.024(2)
Cl2 0.081(2) 0.081(2) 0.109(3) 0.0217(19) -0.0113(19) -0.0041(17)
Cl3B 0.102(4) 0.106(4) 0.051(2) 0.000 0.000 0.007(3)
Cl0B 0.081(2) 0.090(3) 0.122(3) 0.012(2) 0.005(2) -0.0081(18)
Cl3A 0.089(2) 0.115(3) 0.0648(17) 0.0054(17) 0.0001(15) -0.001(2)
Cl16 0.102(3) 0.114(3) 0.110(3) -0.035(2) 0.018(2) -0.010(2)
Cl14 0.103(4) 0.132(4) 0.218(7) 0.017(4) 0.036(4) 0.009(3)
Cl29 0.099(3) 0.128(4) 0.136(4) -0.007(3) 0.031(3) -0.008(3)
Cl93 0.093(2) 0.089(2) 0.083(2) -0.0092(17) 0.0104(17) 0.0117(18)
Cl92 0.257(8) 0.157(5) 0.087(3) -0.019(3) -0.044(4) 0.108(5)
Cl1A 0.113(4) 0.091(3) 0.062(2) 0.000 0.000 -0.001(3)
Cl1B 0.098(3) 0.130(4) 0.141(4) 0.032(3) 0.013(3) -0.014(3)
Cl7 0.103(3) 0.080(2) 0.084(2) -0.0111(17) 0.0044(18) -0.0031(18)
Cl0A 0.082(2) 0.084(2) 0.102(2) -0.0147(18) -0.0007(18) -0.0060(17)
Cl8A 0.118(3) 0.102(3) 0.155(4) -0.042(3) -0.066(3) 0.026(3)
Cl3 0.083(2) 0.088(2) 0.087(2) -0.0205(17) 0.0042(17) 0.0036(17)
Cl9 0.128(3) 0.077(2) 0.098(2) 0.0173(19) 0.013(2) 0.010(2)
Cl9A 0.117(3) 0.081(2) 0.106(3) 0.0075(19) 0.041(2) 0.009(2)
Cl5A 0.111(5) 0.163(6) 0.071(3) 0.000 0.000 0.046(4)
Cl2A 0.079(2) 0.109(3) 0.094(2) -0.014(2) 0.0063(18) 0.0014(19)
Cl5B 0.083(2) 0.112(3) 0.096(2) -0.025(2) -0.0182(19) 0.004(2)
Cl2B 0.133(4) 0.100(3) 0.113(3) -0.027(2) -0.025(3) -0.004(3)
Cl6 0.100(3) 0.080(2) 0.111(3) -0.0069(19) 0.015(2) 0.0111(19)
Cl6A 0.090(3) 0.151(4) 0.105(3) 0.026(3) -0.021(2) -0.007(3)
Cl10 0.121(3) 0.119(3) 0.0642(18) -0.0066(19) -0.0043(19) 0.027(2)
O60 0.173(12) 0.089(7) 0.080(6) -0.013(5) -0.020(7) 0.025(7)
O59 0.086(7) 0.148(10) 0.088(7) 0.005(7) 0.005(5) -0.010(7)
O58 0.076(6) 0.136(9) 0.082(6) -0.003(6) 0.004(5) -0.006(6)
O61 0.186(13) 0.082(7) 0.082(7) 0.005(5) 0.004(7) 0.030(7)
O57 0.172(14) 0.115(10) 0.122(10) 0.020(8) 0.013(9) 0.019(9)
O62 0.095(7) 0.139(10) 0.067(5) -0.001(6) -0.004(5) 0.019(7)
O63 0.140(11) 0.123(10) 0.102(8) -0.011(7) 0.010(7) 0.004(8)
O64 0.097(9) 0.241(18) 0.089(8) 0.010(9) -0.006(6) -0.046(10)

loop_
_atom_type_symbol
_atom_type_description
_atom_type_scat_dispersion_real
_atom_type_scat_dispersion_imag
_atom_type_scat_source
C C 0.0033 0.0016 'International Tables Vol C Tables 4.2.6.8 and 6.1.1.4'
H H 0.0000 0.0000 'International Tables Vol C Tables 4.2.6.8 and 6.1.1.4'
Cl Cl 0.1484 0.1585 'International Tables Vol C Tables 4.2.6.8 and 6.1.1.4'
N N 0.0061 0.0033 'International Tables Vol C Tables 4.2.6.8 and 6.1.1.4'
O O 0.0106 0.0060 'International Tables Vol C Tables 4.2.6.8 and 6.1.1.4'
Ti Ti 0.2776 0.4457 'International Tables Vol C Tables 4.2.6.8 and 6.1.1.4'

loop_
_geom_angle_atom_site_label_1
_geom_angle_atom_site_label_2
_geom_angle_atom_site_label_3
_geom_angle
_geom_angle_site_symmetry_1
_geom_angle_site_symmetry_3
O2 Ti1 O1 79.9(4) . .
O3 Ti1 O1 85.3(4) . .
O3 Ti1 O2 85.6(4) . .
O3 Ti1 O4 166.5(4) . .
O4 Ti1 O1 84.4(4) . .
O4 Ti1 O2 84.0(4) . .
O21 Ti1 O1 88.6(4) . .
O21 Ti1 O2 168.5(4) . .
O21 Ti1 O3 93.9(4) . .
O21 Ti1 O4 94.6(4) . .
O21 Ti1 O22 104.0(4) . .
O22 Ti1 O1 167.4(4) . .
O22 Ti1 O2 87.5(4) . .
O22 Ti1 O3 94.1(4) . .
O22 Ti1 O4 94.0(4) . .
O5 Ti2 O6 81.5(4) . .
O7 Ti2 O5 80.1(4) . .
O7 Ti2 O6 77.8(4) . .
O22 Ti2 O5 91.3(4) . .
O22 Ti2 O6 89.6(4) . .
O22 Ti2 O7 165.7(4) . .
O23 Ti2 O5 89.2(4) . .
O23 Ti2 O6 167.3(4) . .
O23 Ti2 O7 92.1(4) . .
O23 Ti2 O22 99.3(4) . .
O23 Ti2 O24 100.4(4) . .
O24 Ti2 O5 166.0(4) . .
O24 Ti2 O6 87.3(4) . .
O24 Ti2 O7 89.3(4) . .
O24 Ti2 O22 97.0(4) . .
O9 Ti3 O8 78.9(4) . .
O9 Ti3 O10 81.0(4) . .
O10 Ti3 O8 82.0(4) . .
O23 Ti3 O8 86.9(4) . .
O23 Ti3 O9 88.7(4) . .
O23 Ti3 O10 166.1(4) . .
O23 Ti3 O27 97.9(4) . .
O26 Ti3 O8 167.3(4) . .
O26 Ti3 O9 91.0(4) . .
O26 Ti3 O10 88.9(4) . .
O26 Ti3 O23 100.6(4) . .
O26 Ti3 O27 99.3(4) . .
O27 Ti3 O8 89.7(4) . .
O27 Ti3 O9 166.5(4) . .
O27 Ti3 O10 90.4(5) . .
O12 Ti4 O11 81.0(4) . .
O13 Ti4 O11 79.9(4) . .
O13 Ti4 O12 80.9(4) . .
O21 Ti4 O11 87.6(4) . .
O21 Ti4 O12 91.4(4) . .
O21 Ti4 O13 166.2(4) . .
O25 Ti4 O11 168.1(4) . .
O25 Ti4 O12 89.0(4) . .
O25 Ti4 O13 92.2(4) . .
O25 Ti4 O21 99.1(4) . .
O25 Ti4 O26 101.4(4) . .
O26 Ti4 O11 87.3(4) . .
O26 Ti4 O12 165.0(4) . .
O26 Ti4 O13 87.9(4) . .
O26 Ti4 O21 97.5(4) . .
O14 Ti5 O15 78.3(4) . .
O16 Ti5 O14 80.7(4) . .
O16 Ti5 O15 81.6(4) . .
O24 Ti5 O14 92.5(4) . .
O24 Ti5 O15 168.1(4) . .
O24 Ti5 O16 89.5(4) . .
O24 Ti5 O25 100.6(4) . .
O24 Ti5 O28 100.2(4) . .
O25 Ti5 O14 88.3(4) . .
O25 Ti5 O15 86.8(4) . .
O25 Ti5 O16 165.4(4) . .
O25 Ti5 O28 97.2(5) . .
O28 Ti5 O14 165.0(4) . .
O28 Ti5 O15 88.0(4) . .
O28 Ti5 O16 91.2(5) . .
O17 Ti6 O18 83.4(5) . .
O17 Ti6 O19 165.2(5) . .
O17 Ti6 O20 85.0(5) . .
O18 Ti6 O20 81.2(4) . .
O19 Ti6 O18 85.1(5) . .
O19 Ti6 O20 84.0(5) . .
O27 Ti6 O17 93.9(5) . .
O27 Ti6 O18 87.6(4) . .
O27 Ti6 O19 94.9(5) . .
O27 Ti6 O20 168.8(4) . .
O28 Ti6 O17 94.9(5) . .
O28 Ti6 O18 168.1(5) . .
O28 Ti6 O19 94.4(5) . .
O28 Ti6 O20 86.9(5) . .
O28 Ti6 O27 104.3(5) . .
Ti1 O1 H1A 109.4 . .
Ti1 O1 H1B 109.2 . .
H1A O1 H1B 109.4 . .
Ti1 O2 H2A 109.7 . .
Ti1 O2 H2B 110.1 . .
H2A O2 H2B 108.7 . .
Ti1 O3 H3A 110.2 . .
Ti1 O3 H3B 110.5 . .
H3A O3 H3B 108.4 . .
Ti1 O4 H4A 111.2 . .
Ti1 O4 H4B 111.3 . .
H4A O4 H4B 107.7 . .
Ti2 O5 H5A 110.2 . .
Ti2 O5 H5B 110.3 . .
H5A O5 H5B 108.5 . .
Ti2 O6 H6A 109.8 . .
Ti2 O6 H6B 109.6 . .
H6A O6 H6B 108.9 . .
Ti2 O7 H7A 109.7 . .
Ti2 O7 H7B 109.5 . .
H7A O7 H7B 109.0 . .
Ti3 O8 H8A 113.0 . .
Ti3 O8 H8B 111.6 . .
H8A O8 H8B 105.8 . .
Ti3 O9 H9A 125.4 . .
Ti3 O9 H9B 125.4 . .
H9A O9 H9B 109.1 . .
Ti3 O10 H10A 113.0 . .
Ti3 O10 H10B 114.2 . .
H10A O10 H10B 104.5 . .
Ti4 O11 H11A 111.2 . .
Ti4 O11 H11B 110.5 . .
H11A O11 H11B 107.9 . .
Ti4 O12 H12A 109.9 . .
Ti4 O12 H12B 109.7 . .
H12A O12 H12B 109.2 . .
Ti4 O13 H13A 110.8 . .
Ti4 O13 H13B 110.0 . .
H13A O13 H13B 108.1 . .
Ti5 O14 H14A 110.0 . .
Ti5 O14 H14B 110.8 . .
H14A O14 H14B 108.1 . .
Ti5 O15 H15A 113.5 . .
Ti5 O15 H15B 112.7 . .
H15A O15 H15B 105.2 . .
Ti5 O16 H16A 110.2 . .
Ti5 O16 H16B 110.3 . .
H16A O16 H16B 108.7 . .
Ti6 O17 H17A 110.2 . .
Ti6 O17 H17B 110.2 . .
H17A O17 H17B 108.7 . .
Ti6 O18 H18A 109.7 . .
Ti6 O18 H18B 109.5 . .
H18A O18 H18B 109.2 . .
Ti6 O19 H19A 110.5 . .
Ti6 O19 H19B 110.9 . .
H19A O19 H19B 107.9 . .
Ti6 O20 H20A 110.3 . .
Ti6 O20 H20B 109.9 . .
H20A O20 H20B 108.9 . .
Ti1 O21 Ti4 155.7(5) . .
Ti1 O22 Ti2 154.4(5) . .
Ti2 O23 Ti3 157.4(6) . .
Ti5 O24 Ti2 156.8(6) . .
Ti4 O25 Ti5 155.6(6) . .
Ti3 O26 Ti4 154.9(6) . .
Ti6 O27 Ti3 155.1(6) . .
Ti6 O28 Ti5 154.4(6) . .
O36 Ti7 O36 80.5(8) . 3_765
O37 Ti7 O36 85.2(7) . 3_765
O37 Ti7 O36 84.9(6) . .
O37 Ti7 O36 84.9(6) 3_765 3_765
O37 Ti7 O36 85.2(7) 3_765 .
O37 Ti7 O37 167.1(8) 3_765 .
O38 Ti7 O36 88.5(5) 3_765 3_765
O38 Ti7 O36 88.5(5) . .
O38 Ti7 O36 169.0(5) 3_765 .
O38 Ti7 O36 169.0(5) . 3_765
O38 Ti7 O37 94.0(6) . .
O38 Ti7 O37 94.0(6) 3_765 3_765
O38 Ti7 O37 94.1(5) . 3_765
O38 Ti7 O37 94.1(5) 3_765 .
O38 Ti7 O38 102.5(7) . 3_765
O38 Ti8 O39 88.7(5) . .
O38 Ti8 O40 90.2(5) . .
O38 Ti8 O41 165.3(5) . .
O39 Ti8 O40 83.0(5) . .
O41 Ti8 O39 81.6(4) . .
O41 Ti8 O40 77.8(4) . .
O42 Ti8 O38 99.8(5) . .
O42 Ti8 O39 89.2(5) . .
O42 Ti8 O40 167.2(5) . .
O42 Ti8 O41 91.1(4) . .
O42 Ti8 O43 100.6(5) . 3_765
O43 Ti8 O38 97.6(5) 3_765 .
O43 Ti8 O39 167.2(5) 3_765 .
O43 Ti8 O40 85.9(4) 3_765 .
O43 Ti8 O41 90.0(4) 3_765 .
O42 Ti9 O44 89.2(4) . .
O42 Ti9 O45 87.4(4) . .
O42 Ti9 O46 166.6(5) . .
O42 Ti9 O47 97.0(5) . .
O43 Ti9 O42 101.5(5) . .
O43 Ti9 O44 91.5(5) . .
O43 Ti9 O45 166.8(5) . .
O43 Ti9 O46 88.4(5) . .
O43 Ti9 O47 99.8(5) . .
O44 Ti9 O45 78.9(5) . .
O44 Ti9 O46 81.5(5) . .
O46 Ti9 O45 81.4(4) . .
O47 Ti9 O44 165.7(5) . .
O47 Ti9 O45 88.5(5) . .
O47 Ti9 O46 90.1(5) . .
O47 Ti10 O47 104.1(7) 3_765 .
O47 Ti10 O48 93.3(5) 3_765 3_765
O47 Ti10 O48 93.3(5) . .
O47 Ti10 O48 95.5(5) . 3_765
O47 Ti10 O48 95.5(5) 3_765 .
O47 Ti10 O49 167.8(5) . 3_765
O47 Ti10 O49 88.0(5) . .
O47 Ti10 O49 88.0(5) 3_765 3_765
O47 Ti10 O49 167.8(5) 3_765 .
O48 Ti10 O48 165.6(7) . 3_765
O48 Ti10 O49 83.3(5) . 3_765
O48 Ti10 O49 85.7(5) . .
O48 Ti10 O49 85.7(5) 3_765 3_765
O48 Ti10 O49 83.3(5) 3_765 .
O49 Ti10 O49 80.1(7) . 3_765
Ti7 O36 H36D 110.4 . .
Ti7 O36 H36E 110.0 . .
H36D O36 H36E 108.6 . .
Ti7 O37 H37C 109.5 . .
Ti7 O37 H37D 109.4 . .
H37C O37 H37D 109.2 . .
Ti7 O38 Ti8 156.4(7) . .
Ti8 O39 H39C 109.4 . .
Ti8 O39 H39D 109.5 . .
H39C O39 H39D 109.2 . .
Ti8 O40 H40D 109.7 . .
Ti8 O40 H40E 109.6 . .
H40D O40 H40E 109.3 . .
Ti8 O41 H41C 126.0 . .
Ti8 O41 H41D 125.9 . .
H41C O41 H41D 108.1 . .
Ti8 O42 Ti9 155.3(6) . .
Ti9 O43 Ti8 156.3(6) . 3_765
Ti9 O44 H44D 109.9 . .
Ti9 O44 H44E 110.1 . .
H44D O44 H44E 108.7 . .
Ti9 O45 H45C 112.4 . .
Ti9 O45 H45D 112.5 . .
H45C O45 H45D 106.3 . .
Ti9 O46 H46C 112.3 . .
Ti9 O46 H46D 110.8 . .
H46C O46 H46D 106.8 . .
Ti10 O47 Ti9 154.8(7) . .
Ti10 O48 H48D 111.7 . .
Ti10 O48 H48E 110.5 . .
H48D O48 H48E 107.6 . .
Ti10 O49 H49C 112.4 . .
Ti10 O49 H49D 111.3 . .
H49C O49 H49D 106.9 . .
C81 N6 C85 111.0(12) . .
C81 N6 C93 110.7(13) . .
C89 N6 C81 105.6(11) . .
C89 N6 C85 110.9(12) . .
C89 N6 C93 110.7(13) . .
C93 N6 C85 108.0(11) . .
N6 C81 H81A 108.2 . .
N6 C81 H81B 108.2 . .
H81A C81 H81B 107.3 . .
C82 C81 N6 116.5(13) . .
C82 C81 H81A 108.2 . .
C82 C81 H81B 108.2 . .
C81 C82 H82A 109.3 . .
C81 C82 H82B 109.3 . .
C81 C82 C83 111.4(15) . .
H82A C82 H82B 108.0 . .
C83 C82 H82A 109.3 . .
C83 C82 H82B 109.3 . .
C82 C83 H83A 108.9 . .
C82 C83 H83B 108.9 . .
H83A C83 H83B 107.7 . .
C84 C83 C82 113.6(17) . .
C84 C83 H83A 108.9 . .
C84 C83 H83B 108.9 . .
C83 C84 H84A 109.5 . .
C83 C84 H84B 109.5 . .
C83 C84 H84C 109.5 . .
H84A C84 H84B 109.5 . .
H84A C84 H84C 109.5 . .
H84B C84 H84C 109.5 . .
N6 C85 H85A 108.2 . .
N6 C85 H85B 108.2 . .
H85A C85 H85B 107.3 . .
C86 C85 N6 116.4(12) . .
C86 C85 H85A 108.2 . .
C86 C85 H85B 108.2 . .
C85 C86 H86A 109.0 . .
C85 C86 H86B 109.0 . .
C85 C86 C87 112.7(14) . .
H86A C86 H86B 107.8 . .
C87 C86 H86A 109.0 . .
C87 C86 H86B 109.0 . .
C86 C87 H87A 109.2 . .
C86 C87 H87B 109.2 . .
H87A C87 H87B 107.9 . .
C88 C87 C86 112.0(17) . .
C88 C87 H87A 109.2 . .
C88 C87 H87B 109.2 . .
C87 C88 H88A 109.5 . .
C87 C88 H88B 109.5 . .
C87 C88 H88C 109.5 . .
H88A C88 H88B 109.5 . .
H88A C88 H88C 109.5 . .
H88B C88 H88C 109.5 . .
N6 C89 H89A 107.8 . .
N6 C89 H89B 107.8 . .
H89A C89 H89B 107.1 . .
C90 C89 N6 118.2(14) . .
C90 C89 H89A 107.8 . .
C90 C89 H89B 107.8 . .
C89 C90 H90A 109.4 . .
C89 C90 H90B 109.4 . .
H90A C90 H90B 108.0 . .
C91 C90 C89 111.2(15) . .
C91 C90 H90A 109.4 . .
C91 C90 H90B 109.4 . .
C90 C91 H91A 109.0 . .
C90 C91 H91B 109.0 . .
C90 C91 C92 112.9(16) . .
H91A C91 H91B 107.8 . .
C92 C91 H91A 109.0 . .
C92 C91 H91B 109.0 . .
C91 C92 H92A 109.5 . .
C91 C92 H92B 109.5 . .
C91 C92 H92C 109.5 . .
H92A C92 H92B 109.5 . .
H92A C92 H92C 109.5 . .
H92B C92 H92C 109.5 . .
N6 C93 H93A 108.3 . .
N6 C93 H93B 108.3 . .
H93A C93 H93B 107.4 . .
C94 C93 N6 115.8(14) . .
C94 C93 H93A 108.3 . .
C94 C93 H93B 108.3 . .
C93 C94 H94A 111.0 . .
C93 C94 H94B 111.0 . .
C93 C94 C95 104(2) . .
H94A C94 H94B 109.0 . .
C95 C94 H94A 111.0 . .
C95 C94 H94B 111.0 . .
C94 C95 H95A 109.9 . .
C94 C95 H95B 109.9 . .
H95A C95 H95B 108.3 . .
C96 C95 C94 109(3) . .
C96 C95 H95A 109.9 . .
C96 C95 H95B 109.9 . .
C95 C96 H96A 109.5 . .
C95 C96 H96B 109.5 . .
C95 C96 H96C 109.5 . .
C95 C96 H96D 109.5 . .
C95 C96 H96E 109.5 . .
C95 C96 H96F 109.5 . .
H96A C96 H96B 109.5 . .
H96A C96 H96C 109.5 . .
H96A C96 H96D 141.1 . .
H96A C96 H96E 56.3 . .
H96A C96 H96F 56.3 . .
H96B C96 H96C 109.5 . .
H96B C96 H96D 56.3 . .
H96B C96 H96E 141.1 . .
H96B C96 H96F 56.3 . .
H96C C96 H96D 56.3 . .
H96C C96 H96E 56.3 . .
H96C C96 H96F 141.1 . .
H96D C96 H96E 109.5 . .
H96D C96 H96F 109.5 . .
H96E C96 H96F 109.5 . .
C181 N12 C177 107(2) . .
C185 N12 C177 114(3) . .
C185 N12 C181 110(3) . .
C185 N12 C189 116(3) . .
C189 N12 C177 105(3) . .
C189 N12 C181 104(2) . .
N12 C177 H17C 106.8 . .
N12 C177 H17D 106.8 . .
H17C C177 H17D 106.6 . .
C178 C177 N12 122(3) . .
C178 C177 H17C 106.8 . .
C178 C177 H17D 106.8 . .
C177 C178 H17E 107.9 . .
C177 C178 H17F 107.9 . .
C177 C178 C179 118(3) . .
H17E C178 H17F 107.2 . .
C179 C178 H17E 107.9 . .
C179 C178 H17F 107.9 . .
C178 C179 H17G 109.3 . .
C178 C179 H17H 109.3 . .
H17G C179 H17H 107.9 . .
C180 C179 C178 112(4) . .
C180 C179 H17G 109.3 . .
C180 C179 H17H 109.3 . .
C179 C180 H18C 109.5 . .
C179 C180 H18D 109.5 . .
C179 C180 H18E 109.5 . .
C179 C180 H18F 109.5 . .
C179 C180 H18G 109.5 . .
C179 C180 H18H 109.5 . .
H18C C180 H18D 109.5 . .
H18C C180 H18E 109.5 . .
H18C C180 H18F 141.1 . .
H18C C180 H18G 56.3 . .
H18C C180 H18H 56.3 . .
H18D C180 H18E 109.5 . .
H18D C180 H18F 56.3 . .
H18D C180 H18G 141.1 . .
H18D C180 H18H 56.3 . .
H18E C180 H18F 56.3 . .
H18E C180 H18G 56.3 . .
H18E C180 H18H 141.1 . .
H18F C180 H18G 109.5 . .
H18F C180 H18H 109.5 . .
H18G C180 H18H 109.5 . .
N12 C181 H18I 110.4 . .
N12 C181 H18J 110.4 . .
H18I C181 H18J 108.6 . .
C182 C181 N12 106.6(16) . .
C182 C181 H18I 110.4 . .
C182 C181 H18J 110.4 . .
C181 C182 H18K 110.3 . .
C181 C182 H18L 110.3 . .
C181 C182 C183 107(2) . .
H18K C182 H18L 108.5 . .
C183 C182 H18K 110.3 . .
C183 C182 H18L 110.3 . .
C182 C183 H18M 110.1 . .
C182 C183 H18N 110.1 . .
H18M C183 H18N 108.4 . .
C184 C183 C182 108(2) . .
C184 C183 H18M 110.1 . .
C184 C183 H18N 110.1 . .
C183 C184 H18O 109.5 . .
C183 C184 H18P 109.5 . .
C183 C184 H18Q 109.5 . .
H18O C184 H18P 109.5 . .
H18O C184 H18Q 109.5 . .
H18P C184 H18Q 109.5 . .
N12 C185 H18R 107.2 . .
N12 C185 H18S 107.2 . .
N12 C185 C186 121(3) . .
H18R C185 H18S 106.8 . .
C186 C185 H18R 107.2 . .
C186 C185 H18S 107.2 . .
C185 C186 H18T 110.5 . .
C185 C186 H18U 110.5 . .
C185 C186 C187 106(2) . .
H18T C186 H18U 108.7 . .
C187 C186 H18T 110.5 . .
C187 C186 H18U 110.5 . .
C186 C187 H18V 110.6 . .
C186 C187 H18W 110.6 . .
H18V C187 H18W 108.7 . .
C188 C187 C186 106(2) . .
C188 C187 H18V 110.6 . .
C188 C187 H18W 110.6 . .
C187 C188 H18X 109.5 . .
C187 C188 H18Y 109.5 . .
C187 C188 H 109.5 . .
H18X C188 H18Y 109.5 . .
H18X C188 H 109.5 . .
H18Y C188 H 109.5 . .
N12 C189 H18Z 107.7 . .
N12 C189 HA 107.7 . .
N12 C189 C190 119(3) . .
H18Z C189 HA 107.1 . .
C190 C189 H18Z 107.7 . .
C190 C189 HA 107.7 . .
C189 C190 H19C 110.3 . .
C189 C190 H19D 110.3 . .
C189 C190 C191 107(2) . .
H19C C190 H19D 108.6 . .
C191 C190 H19C 110.3 . .
C191 C190 H19D 110.3 . .
C190 C191 H19E 110.2 . .
C190 C191 H19F 110.2 . .
H19E C191 H19F 108.5 . .
C192 C191 C190 107(2) . .
C192 C191 H19E 110.2 . .
C192 C191 H19F 110.2 . .
C191 C192 H19G 109.5 . .
C191 C192 H19H 109.5 . .
C191 C192 H19I 109.5 . .
H19G C192 H19H 109.5 . .
H19G C192 H19I 109.5 . .
H19H C192 H19I 109.5 . .
C129 N9 C133 110.1(13) . .
C137 N9 C129 111.2(12) . .
C137 N9 C133 103.4(12) . .
C141 N9 C129 107.1(15) . .
C141 N9 C133 114.0(15) . .
C141 N9 C137 111.1(13) . .
N9 C129 H12C 108.5 . .
N9 C129 H12D 108.5 . .
H12C C129 H12D 107.5 . .
C130 C129 N9 115.3(15) . .
C130 C129 H12C 108.5 . .
C130 C129 H12D 108.5 . .
C129 C130 H13C 109.6 . .
C129 C130 H13D 109.6 . .
C129 C130 C131 110.2(18) . .
H13C C130 H13D 108.1 . .
C131 C130 H13C 109.6 . .
C131 C130 H13D 109.6 . .
C130 C131 H13E 109.9 . .
C130 C131 H13F 109.9 . .
C130 C131 C132 109(2) . .
H13E C131 H13F 108.3 . .
C132 C131 H13E 109.9 . .
C132 C131 H13F 109.9 . .
C131 C132 H13G 109.5 . .
C131 C132 H13H 109.5 . .
C131 C132 H13I 109.5 . .
H13G C132 H13H 109.5 . .
H13G C132 H13I 109.5 . .
H13H C132 H13I 109.5 . .
N9 C133 H13J 108.7 . .
N9 C133 H13K 108.7 . .
H13J C133 H13K 107.6 . .
C134 C133 N9 114.4(17) . .
C134 C133 H13J 108.7 . .
C134 C133 H13K 108.7 . .
C133 C134 H13L 111.0 . .
C133 C134 H13M 111.0 . .
C133 C134 C135 103.6(19) . .
H13L C134 H13M 109.0 . .
C135 C134 H13L 111.0 . .
C135 C134 H13M 111.0 . .
C134 C135 H13N 111.2 . .
C134 C135 H13O 111.2 . .
H13N C135 H13O 109.1 . .
C136 C135 C134 103(2) . .
C136 C135 H13N 111.2 . .
C136 C135 H13O 111.2 . .
C135 C136 H13P 109.5 . .
C135 C136 H13Q 109.5 . .
C135 C136 H13R 109.5 . .
H13P C136 H13Q 109.5 . .
H13P C136 H13R 109.5 . .
H13Q C136 H13R 109.5 . .
N9 C137 H13S 108.1 . .
N9 C137 H13T 108.1 . .
H13S C137 H13T 107.3 . .
C138 C137 N9 116.7(12) . .
C138 C137 H13S 108.1 . .
C138 C137 H13T 108.1 . .
C137 C138 H13U 110.0 . .
C137 C138 H13V 110.0 . .
H13U C138 H13V 108.4 . .
C139 C138 C137 108.4(14) . .
C139 C138 H13U 110.0 . .
C139 C138 H13V 110.0 . .
C138 C139 H13W 108.4 . .
C138 C139 H13X 108.4 . .
C138 C139 C140 115.4(19) . .
H13W C139 H13X 107.5 . .
C140 C139 H13W 108.4 . .
C140 C139 H13X 108.4 . .
C139 C140 H14C 109.5 . .
C139 C140 H14D 109.5 . .
C139 C140 H14E 109.5 . .
H14C C140 H14D 109.5 . .
H14C C140 H14E 109.5 . .
H14D C140 H14E 109.5 . .
N9 C141 H14F 108.6 . .
N9 C141 H14G 108.6 . .
H14F C141 H14G 107.6 . .
C142 C141 N9 114.5(19) . .
C142 C141 H14F 108.6 . .
C142 C141 H14G 108.6 . .
C141 C142 H14H 110.5 . .
C141 C142 H14I 110.5 . .
C141 C142 C144 106(3) . .
H14H C142 H14I 108.7 . .
C144 C142 H14H 110.5 . .
C144 C142 H14I 110.5 . .
H14J C143 H14K 109.5 . .
H14J C143 H14L 109.5 . .
H14J C143 H14M 141.1 . .
H14J C143 H14N 56.3 . .
H14J C143 H14O 56.3 . .
H14K C143 H14L 109.5 . .
H14K C143 H14M 56.3 . .
H14K C143 H14N 141.1 . .
H14K C143 H14O 56.3 . .
H14L C143 H14M 56.3 . .
H14L C143 H14N 56.3 . .
H14L C143 H14O 141.1 . .
H14M C143 H14N 109.5 . .
H14M C143 H14O 109.5 . .
H14N C143 H14O 109.5 . .
C144 C143 H14J 109.5 . .
C144 C143 H14K 109.5 . .
C144 C143 H14L 109.5 . .
C144 C143 H14M 109.5 . .
C144 C143 H14N 109.5 . .
C144 C143 H14O 109.5 . .
C142 C144 H14P 110.9 . .
C142 C144 H14Q 110.9 . .
C143 C144 C142 104(3) . .
C143 C144 H14P 110.9 . .
C143 C144 H14Q 110.9 . .
H14P C144 H14Q 108.9 . .
C113 N8 C117 108.2(14) . .
C113 N8 C121 108.1(16) . .
C117 N8 C121 109.8(17) . .
C125 N8 C113 114.0(18) . .
C125 N8 C117 104.1(13) . .
C125 N8 C121 112.5(17) . .
N8 C113 H11C 108.5 . .
N8 C113 H11D 108.5 . .
H11C C113 H11D 107.5 . .
C114 C113 N8 115.0(16) . .
C114 C113 H11C 108.5 . .
C114 C113 H11D 108.5 . .
C113 C114 H11E 109.5 . .
C113 C114 H11F 109.5 . .
C113 C114 C115 111(2) . .
H11E C114 H11F 108.1 . .
C115 C114 H11E 109.5 . .
C115 C114 H11F 109.5 . .
C114 C115 H11G 108.7 . .
C114 C115 H11H 108.7 . .
H11G C115 H11H 107.6 . .
C116 C115 C114 114(3) . .
C116 C115 H11G 108.7 . .
C116 C115 H11H 108.7 . .
C115 C116 H11I 109.5 . .
C115 C116 H11J 109.5 . .
C115 C116 H11K 109.5 . .
H11I C116 H11J 109.5 . .
H11I C116 H11K 109.5 . .
H11J C116 H11K 109.5 . .
N8 C117 H11L 108.9 . .
N8 C117 H11M 108.9 . .
N8 C117 C118 113.3(15) . .
H11L C117 H11M 107.7 . .
C118 C117 H11L 108.9 . .
C118 C117 H11M 108.9 . .
C117 C118 H11N 110.4 . .
C117 C118 H11O 110.4 . .
H11N C118 H11O 108.6 . .
C119 C118 C117 107(2) . .
C119 C118 H11N 110.4 . .
C119 C118 H11O 110.4 . .
C118 C119 H11P 106.5 . .
C118 C119 H11Q 106.5 . .
H11P C119 H11Q 106.5 . .
C120 C119 C118 123(3) . .
C120 C119 H11P 106.5 . .
C120 C119 H11Q 106.5 . .
C119 C120 H12E 109.5 . .
C119 C120 H12F 109.5 . .
C119 C120 H12G 109.5 . .
H12E C120 H12F 109.5 . .
H12E C120 H12G 109.5 . .
H12F C120 H12G 109.5 . .
N8 C121 H12H 108.1 . .
N8 C121 H12I 108.1 . .
H12H C121 H12I 107.3 . .
C122 C121 N8 116.7(18) . .
C122 C121 H12H 108.1 . .
C122 C121 H12I 108.1 . .
C121 C122 H12J 111.0 . .
C121 C122 H12K 111.0 . .
C121 C122 C123 104(2) . .
H12J C122 H12K 109.0 . .
C123 C122 H12J 111.0 . .
C123 C122 H12K 111.0 . .
C122 C123 H12L 110.2 . .
C122 C123 H12M 110.2 . .
H12L C123 H12M 108.5 . .
C124 C123 C122 108(3) . .
C124 C123 H12L 110.2 . .
C124 C123 H12M 110.2 . .
C123 C124 H12N 109.5 . .
C123 C124 H12O 109.5 . .
C123 C124 H12P 109.5 . .
C123 C124 H12Q 109.5 . .
C123 C124 H12R 109.5 . .
C123 C124 H12S 109.5 . .
H12N C124 H12O 109.5 . .
H12N C124 H12P 109.5 . .
H12N C124 H12Q 141.1 . .
H12N C124 H12R 56.3 . .
H12N C124 H12S 56.3 . .
H12O C124 H12P 109.5 . .
H12O C124 H12Q 56.3 . .
H12O C124 H12R 141.1 . .
H12O C124 H12S 56.3 . .
H12P C124 H12Q 56.3 . .
H12P C124 H12R 56.3 . .
H12P C124 H12S 141.1 . .
H12Q C124 H12R 109.5 . .
H12Q C124 H12S 109.5 . .
H12R C124 H12S 109.5 . .
N8 C125 H12T 108.5 . .
N8 C125 H12U 108.5 . .
N8 C125 C126 115.0(17) . .
H12T C125 H12U 107.5 . .
C126 C125 H12T 108.5 . .
C126 C125 H12U 108.5 . .
C125 C126 H12V 109.4 . .
C125 C126 H12W 109.4 . .
C125 C126 C127 111.3(19) . .
H12V C126 H12W 108.0 . .
C127 C126 H12V 109.4 . .
C127 C126 H12W 109.4 . .
C126 C127 H12X 109.6 . .
C126 C127 H12Y 109.6 . .
H12X C127 H12Y 108.1 . .
C128 C127 C126 110(2) . .
C128 C127 H12X 109.6 . .
C128 C127 H12Y 109.6 . .
C127 C128 H12Z 109.5 . .
C127 C128 HB 109.5 . .
C127 C128 HC 109.5 . .
H12Z C128 HB 109.5 . .
H12Z C128 HC 109.5 . .
HB C128 HC 109.5 . .
C53 N4 C49 107.8(13) . .
C53 N4 C57 107.3(12) . .
C57 N4 C49 110.1(12) . .
C61 N4 C49 106.9(11) . .
C61 N4 C53 113.4(13) . .
C61 N4 C57 111.3(13) . .
N4 C49 H49A 107.9 . .
N4 C49 H49B 107.9 . .
H49A C49 H49B 107.2 . .
C50 C49 N4 117.5(13) . .
C50 C49 H49A 107.9 . .
C50 C49 H49B 107.9 . .
C49 C50 H50A 109.5 . .
C49 C50 H50B 109.5 . .
C49 C50 C51 110.9(15) . .
H50A C50 H50B 108.0 . .
C51 C50 H50A 109.5 . .
C51 C50 H50B 109.5 . .
C50 C51 H51A 109.1 . .
C50 C51 H51B 109.1 . .
H51A C51 H51B 107.8 . .
C52 C51 C50 112.6(16) . .
C52 C51 H51A 109.1 . .
C52 C51 H51B 109.1 . .
C51 C52 H52A 109.5 . .
C51 C52 H52B 109.5 . .
C51 C52 H52C 109.5 . .
H52A C52 H52B 109.5 . .
H52A C52 H52C 109.5 . .
H52B C52 H52C 109.5 . .
N4 C53 H53A 108.1 . .
N4 C53 H53B 108.1 . .
H53A C53 H53B 107.3 . .
C54 C53 N4 116.7(15) . .
C54 C53 H53A 108.1 . .
C54 C53 H53B 108.1 . .
C53 C54 H54A 109.4 . .
C53 C54 H54B 109.4 . .
C53 C54 C55 111.3(19) . .
H54A C54 H54B 108.0 . .
C55 C54 H54A 109.4 . .
C55 C54 H54B 109.4 . .
C54 C55 H55A 107.8 . .
C54 C55 H55B 107.8 . .
H55A C55 H55B 107.2 . .
C56 C55 C54 118(3) . .
C56 C55 H55A 107.8 . .
C56 C55 H55B 107.8 . .
C55 C56 H56A 109.5 . .
C55 C56 H56B 109.5 . .
C55 C56 H56C 109.5 . .
C55 C56 H56D 109.5 . .
C55 C56 H56E 109.5 . .
C55 C56 H56F 109.5 . .
H56A C56 H56B 109.5 . .
H56A C56 H56C 109.5 . .
H56A C56 H56D 141.1 . .
H56A C56 H56E 56.3 . .
H56A C56 H56F 56.3 . .
H56B C56 H56C 109.5 . .
H56B C56 H56D 56.3 . .
H56B C56 H56E 141.1 . .
H56B C56 H56F 56.3 . .
H56C C56 H56D 56.3 . .
H56C C56 H56E 56.3 . .
H56C C56 H56F 141.1 . .
H56D C56 H56E 109.5 . .
H56D C56 H56F 109.5 . .
H56E C56 H56F 109.5 . .
N4 C57 H57A 108.2 . .
N4 C57 H57B 108.2 . .
H57A C57 H57B 107.3 . .
C58 C57 N4 116.5(13) . .
C58 C57 H57A 108.2 . .
C58 C57 H57B 108.2 . .
C57 C58 H58A 109.3 . .
C57 C58 H58B 109.3 . .
C57 C58 C59 111.5(14) . .
H58A C58 H58B 108.0 . .
C59 C58 H58A 109.3 . .
C59 C58 H58B 109.3 . .
C58 C59 H59A 109.0 . .
C58 C59 H59B 109.0 . .
C58 C59 C60 112.8(16) . .
H59A C59 H59B 107.8 . .
C60 C59 H59A 109.0 . .
C60 C59 H59B 109.0 . .
C59 C60 H60A 109.5 . .
C59 C60 H60B 109.5 . .
C59 C60 H60C 109.5 . .
H60A C60 H60B 109.5 . .
H60A C60 H60C 109.5 . .
H60B C60 H60C 109.5 . .
N4 C61 H61A 107.6 . .
N4 C61 H61B 107.6 . .
N4 C61 C62 119.0(13) . .
H61A C61 H61B 107.0 . .
C62 C61 H61A 107.6 . .
C62 C61 H61B 107.6 . .
C61 C62 H62A 108.7 . .
C61 C62 H62B 108.7 . .
H62A C62 H62B 107.6 . .
C63 C62 C61 114.4(15) . .
C63 C62 H62A 108.7 . .
C63 C62 H62B 108.7 . .
C62 C63 H63A 108.1 . .
C62 C63 H63B 108.1 . .
C62 C63 C64 116.7(18) . .
H63A C63 H63B 107.3 . .
C64 C63 H63A 108.1 . .
C64 C63 H63B 108.1 . .
C63 C64 H64A 109.5 . .
C63 C64 H64B 109.5 . .
C63 C64 H64C 109.5 . .
H64A C64 H64B 109.5 . .
H64A C64 H64C 109.5 . .
H64B C64 H64C 109.5 . .
C149 N10 C145 108.8(14) . .
C149 N10 C153 111.2(13) . .
C153 N10 C145 106.6(12) . .
C157 N10 C145 111.9(12) . .
C157 N10 C149 107.5(13) . .
C157 N10 C153 110.9(13) . .
N10 C145 H14R 108.1 . .
N10 C145 H14S 108.1 . .
H14R C145 H14S 107.3 . .
C146 C145 N10 116.7(13) . .
C146 C145 H14R 108.1 . .
C146 C145 H14S 108.1 . .
C145 C146 H14T 109.6 . .
C145 C146 H14U 109.6 . .
C145 C146 C147 110.5(16) . .
H14T C146 H14U 108.1 . .
C147 C146 H14T 109.6 . .
C147 C146 H14U 109.6 . .
C146 C147 H14V 108.9 . .
C146 C147 H14W 108.9 . .
H14V C147 H14W 107.7 . .
C148 C147 C146 113.4(18) . .
C148 C147 H14V 108.9 . .
C148 C147 H14W 108.9 . .
C147 C148 H14X 109.5 . .
C147 C148 H14Y 109.5 . .
C147 C148 HD 109.5 . .
H14X C148 H14Y 109.5 . .
H14X C148 HD 109.5 . .
H14Y C148 HD 109.5 . .
N10 C149 H14Z 107.7 . .
N10 C149 HE 107.7 . .
H14Z C149 HE 107.1 . .
C150 C149 N10 118.4(19) . .
C150 C149 H14Z 107.7 . .
C150 C149 HE 107.7 . .
C149 C150 H15C 106.0 . .
C149 C150 H15D 106.0 . .
C149 C150 C151 125(3) . .
H15C C150 H15D 106.3 . .
C151 C150 H15C 106.0 . .
C151 C150 H15D 106.0 . .
C150 C151 H15E 109.6 . .
C150 C151 H15F 109.6 . .
H15E C151 H15F 108.1 . .
C152 C151 C150 110(3) . .
C152 C151 H15E 109.6 . .
C152 C151 H15F 109.6 . .
C151 C152 H15G 109.5 . .
C151 C152 H15H 109.5 . .
C151 C152 H15I 109.5 . .
C151 C152 H15J 109.5 . .
C151 C152 H15K 109.5 . .
C151 C152 H15L 109.5 . .
H15G C152 H15H 109.5 . .
H15G C152 H15I 109.5 . .
H15G C152 H15J 141.1 . .
H15G C152 H15K 56.3 . .
H15G C152 H15L 56.3 . .
H15H C152 H15I 109.5 . .
H15H C152 H15J 56.3 . .
H15H C152 H15K 141.1 . .
H15H C152 H15L 56.3 . .
H15I C152 H15J 56.3 . .
H15I C152 H15K 56.3 . .
H15I C152 H15L 141.1 . .
H15J C152 H15K 109.5 . .
H15J C152 H15L 109.5 . .
H15K C152 H15L 109.5 . .
N10 C153 H15M 108.4 . .
N10 C153 H15N 108.4 . .
N10 C153 C154 115.6(14) . .
H15M C153 H15N 107.5 . .
C154 C153 H15M 108.4 . .
C154 C153 H15N 108.4 . .
C153 C154 H15O 109.2 . .
C153 C154 H15P 109.2 . .
H15O C154 H15P 107.9 . .
C155 C154 C153 112.2(18) . .
C155 C154 H15O 109.2 . .
C155 C154 H15P 109.2 . .
C154 C155 H15Q 108.6 . .
C154 C155 H15R 108.6 . .
C154 C155 C156 115(2) . .
H15Q C155 H15R 107.6 . .
C156 C155 H15Q 108.6 . .
C156 C155 H15R 108.6 . .
C155 C156 H15S 109.5 . .
C155 C156 H15T 109.5 . .
C155 C156 H15U 109.5 . .
H15S C156 H15T 109.5 . .
H15S C156 H15U 109.5 . .
H15T C156 H15U 109.5 . .
N10 C157 H15V 108.1 . .
N10 C157 H15W 108.1 . .
N10 C157 C158 116.6(11) . .
H15V C157 H15W 107.3 . .
C158 C157 H15V 108.1 . .
C158 C157 H15W 108.1 . .
C157 C158 H15X 109.0 . .
C157 C158 H15Y 109.0 . .
C157 C158 C159 113.1(12) . .
H15X C158 H15Y 107.8 . .
C159 C158 H15X 109.0 . .
C159 C158 H15Y 109.0 . .
C158 C159 H15Z 109.0 . .
C158 C159 HF 109.0 . .
H15Z C159 HF 107.8 . .
C160 C159 C158 112.9(16) . .
C160 C159 H15Z 109.0 . .
C160 C159 HF 109.0 . .
C159 C160 H16C 109.5 . .
C159 C160 H16D 109.5 . .
C159 C160 H16E 109.5 . .
H16C C160 H16D 109.5 . .
H16C C160 H16E 109.5 . .
H16D C160 H16E 109.5 . .
C161 N11 C165 102.1(18) . .
C161 N11 C169 109(2) . .
C165 N11 C169 127(2) . .
C173 N11 C161 106(2) . .
C173 N11 C165 105.6(19) . .
C173 N11 C169 105.3(18) . .
N11 C161 H16F 108.9 . .
N11 C161 H16G 108.9 . .
H16F C161 H16G 107.7 . .
C162 C161 N11 113.6(17) . .
C162 C161 H16F 108.9 . .
C162 C161 H16G 108.9 . .
C161 C162 H16H 109.6 . .
C161 C162 H16I 109.6 . .
C161 C162 C163 110.3(18) . .
H16H C162 H16I 108.1 . .
C163 C162 H16H 109.6 . .
C163 C162 H16I 109.6 . .
C162 C163 H16J 109.9 . .
C162 C163 H16K 109.9 . .
H16J C163 H16K 108.3 . .
C164 C163 C162 109(2) . .
C164 C163 H16J 109.9 . .
C164 C163 H16K 109.9 . .
C163 C164 H16L 109.5 . .
C163 C164 H16M 109.5 . .
C163 C164 H16N 109.5 . .
H16L C164 H16M 109.5 . .
H16L C164 H16N 109.5 . .
H16M C164 H16N 109.5 . .
N11 C165 H16O 110.3 . .
N11 C165 H16P 110.3 . .
H16O C165 H16P 108.5 . .
C166 C165 N11 107.3(18) . .
C166 C165 H16O 110.3 . .
C166 C165 H16P 110.3 . .
C165 C166 H16Q 106.6 . .
C165 C166 H16R 106.6 . .
H16Q C166 H16R 106.6 . .
C167 C166 C165 123(2) . .
C167 C166 H16Q 106.6 . .
C167 C166 H16R 106.6 . .
C166 C167 H16S 108.7 . .
C166 C167 H16T 108.7 . .
C166 C167 C168 114(2) . .
H16S C167 H16T 107.6 . .
C168 C167 H16S 108.7 . .
C168 C167 H16T 108.7 . .
C167 C168 H16U 109.5 . .
C167 C168 H16V 109.5 . .
C167 C168 H16W 109.5 . .
C167 C168 H16X 109.5 . .
C167 C168 H16Y 109.5 . .
C167 C168 HG 109.5 . .
H16U C168 H16V 109.5 . .
H16U C168 H16W 109.5 . .
H16U C168 H16X 141.1 . .
H16U C168 H16Y 56.3 . .
H16U C168 HG 56.3 . .
H16V C168 H16W 109.5 . .
H16V C168 H16X 56.3 . .
H16V C168 H16Y 141.1 . .
H16V C168 HG 56.3 . .
H16W C168 H16X 56.3 . .
H16W C168 H16Y 56.3 . .
H16W C168 HG 141.1 . .
H16X C168 H16Y 109.5 . .
H16X C168 HG 109.5 . .
H16Y C168 HG 109.5 . .
N11 C169 H16Z 110.6 . .
N11 C169 HH 110.6 . .
H16Z C169 HH 108.7 . .
C170 C169 N11 105.9(16) . .
C170 C169 H16Z 110.6 . .
C170 C169 HH 110.6 . .
C169 C170 H17I 110.3 . .
C169 C170 H17J 110.3 . .
C169 C170 C171 107.3(18) . .
H17I C170 H17J 108.5 . .
C171 C170 H17I 110.3 . .
C171 C170 H17J 110.3 . .
C170 C171 H17K 109.5 . .
C170 C171 H17L 109.5 . .
H17K C171 H17L 108.1 . .
C172 C171 C170 111(2) . .
C172 C171 H17K 109.5 . .
C172 C171 H17L 109.5 . .
C171 C172 H17M 109.5 . .
C171 C172 H17N 109.5 . .
C171 C172 H17O 109.5 . .
H17M C172 H17N 109.5 . .
H17M C172 H17O 109.5 . .
H17N C172 H17O 109.5 . .
N11 C173 H17P 110.1 . .
N11 C173 H17Q 110.1 . .
H17P C173 H17Q 108.4 . .
C174 C173 N11 108.1(18) . .
C174 C173 H17P 110.1 . .
C174 C173 H17Q 110.1 . .
C173 C174 H17R 111.3 . .
C173 C174 H17S 111.3 . .
C173 C174 C175 102.5(19) . .
H17R C174 H17S 109.2 . .
C175 C174 H17R 111.3 . .
C175 C174 H17S 111.3 . .
C174 C175 H17T 111.6 . .
C174 C175 H17U 111.6 . .
H17T C175 H17U 109.4 . .
C176 C175 C174 101(2) . .
C176 C175 H17T 111.6 . .
C176 C175 H17U 111.6 . .
C175 C176 H17V 109.5 . .
C175 C176 H17W 109.5 . .
C175 C176 H17X 109.5 . .
H17V C176 H17W 109.5 . .
H17V C176 H17X 109.5 . .
H17W C176 H17X 109.5 . .
C17 N2 C21 111.9(13) . .
C17 N2 C29 110.1(13) . .
C21 N2 C29 105.8(14) . .
C25 N2 C17 109.4(14) . .
C25 N2 C21 108.6(13) . .
C25 N2 C29 111.1(13) . .
N2 C17 H17Y 107.8 . .
N2 C17 HI 107.8 . .
H17Y C17 HI 107.1 . .
C18 C17 N2 118.0(16) . .
C18 C17 H17Y 107.8 . .
C18 C17 HI 107.8 . .
C17 C18 H18 109.4 . .
C17 C18 HJ 109.4 . .
H18 C18 HJ 108.0 . .
C19 C18 C17 111(2) . .
C19 C18 H18 109.4 . .
C19 C18 HJ 109.4 . .
C18 C19 H19J 109.4 . .
C18 C19 H19K 109.4 . .
C18 C19 C20 111(2) . .
H19J C19 H19K 108.0 . .
C20 C19 H19J 109.4 . .
C20 C19 H19K 109.4 . .
C19 C20 H20C 109.5 . .
C19 C20 H20D 109.5 . .
C19 C20 H20E 109.5 . .
H20C C20 H20D 109.5 . .
H20C C20 H20E 109.5 . .
H20D C20 H20E 109.5 . .
N2 C21 H21A 108.2 . .
N2 C21 H21B 108.2 . .
H21A C21 H21B 107.4 . .
C22 C21 N2 116.2(14) . .
C22 C21 H21A 108.2 . .
C22 C21 H21B 108.2 . .
C21 C22 H22A 109.3 . .
C21 C22 H22B 109.3 . .
C21 C22 C23 111.4(18) . .
H22A C22 H22B 108.0 . .
C23 C22 H22A 109.3 . .
C23 C22 H22B 109.3 . .
C22 C23 H23A 108.4 . .
C22 C23 H23B 108.4 . .
H23A C23 H23B 107.5 . .
C24 C23 C22 115(2) . .
C24 C23 H23A 108.4 . .
C24 C23 H23B 108.4 . .
C23 C24 H24A 109.5 . .
C23 C24 H24B 109.5 . .
C23 C24 H24C 109.5 . .
H24A C24 H24B 109.5 . .
H24A C24 H24C 109.5 . .
H24B C24 H24C 109.5 . .
N2 C25 H25A 108.1 . .
N2 C25 H25B 108.1 . .
N2 C25 C26 116.7(15) . .
H25A C25 H25B 107.3 . .
C26 C25 H25A 108.1 . .
C26 C25 H25B 108.1 . .
C25 C26 H26A 109.1 . .
C25 C26 H26B 109.1 . .
H26A C26 H26B 107.8 . .
C27 C26 C25 112.5(16) . .
C27 C26 H26A 109.1 . .
C27 C26 H26B 109.1 . .
C26 C27 H27A 108.3 . .
C26 C27 H27B 108.3 . .
C26 C27 C28 115.8(17) . .
H27A C27 H27B 107.4 . .
C28 C27 H27A 108.3 . .
C28 C27 H27B 108.3 . .
C27 C28 H28A 109.5 . .
C27 C28 H28B 109.5 . .
C27 C28 H28C 109.5 . .
H28A C28 H28B 109.5 . .
H28A C28 H28C 109.5 . .
H28B C28 H28C 109.5 . .
N2 C29 H29A 108.9 . .
N2 C29 H29B 108.9 . .
H29A C29 H29B 107.7 . .
C30 C29 N2 113.5(17) . .
C30 C29 H29A 108.9 . .
C30 C29 H29B 108.9 . .
C29 C30 H30A 110.0 . .
C29 C30 H30B 110.0 . .
C29 C30 C31 108(2) . .
H30A C30 H30B 108.4 . .
C31 C30 H30A 110.0 . .
C31 C30 H30B 110.0 . .
C30 C31 H31A 108.2 . .
C30 C31 H31B 108.2 . .
H31A C31 H31B 107.4 . .
C32 C31 C30 116(3) . .
C32 C31 H31A 108.2 . .
C32 C31 H31B 108.2 . .
C31 C32 H32A 109.5 . .
C31 C32 H32B 109.5 . .
C31 C32 H32C 109.5 . .
H32A C32 H32B 109.5 . .
H32A C32 H32C 109.5 . .
H32B C32 H32C 109.5 . .
C65 N5 C69 110.8(15) . .
C65 N5 C73 108.0(16) . .
C65 N5 C77 109.0(15) . .
C69 N5 C73 108.3(14) . .
C69 N5 C77 107.7(14) . .
C73 N5 C77 113.0(14) . .
N5 C65 H65A 108.2 . .
N5 C65 H65B 108.2 . .
H65A C65 H65B 107.3 . .
C66 C65 N5 116.4(18) . .
C66 C65 H65A 108.2 . .
C66 C65 H65B 108.2 . .
C65 C66 H66A 110.5 . .
C65 C66 H66B 110.5 . .
C65 C66 C67 106(3) . .
H66A C66 H66B 108.7 . .
C67 C66 H66A 110.5 . .
C67 C66 H66B 110.5 . .
C66 C67 H67A 110.8 . .
C66 C67 H67B 110.8 . .
H67A C67 H67B 108.9 . .
C68 C67 C66 105(3) . .
C68 C67 H67A 110.8 . .
C68 C67 H67B 110.8 . .
C67 C68 H68A 109.5 . .
C67 C68 H68B 109.5 . .
C67 C68 H68C 109.5 . .
H68A C68 H68B 109.5 . .
H68A C68 H68C 109.5 . .
H68B C68 H68C 109.5 . .
N5 C69 H69A 108.2 . .
N5 C69 H69B 108.2 . .
H69A C69 H69B 107.4 . .
C70 C69 N5 116.2(17) . .
C70 C69 H69A 108.2 . .
C70 C69 H69B 108.2 . .
C69 C70 H70A 111.2 . .
C69 C70 H70B 111.2 . .
C69 C70 C71 103(2) . .
H70A C70 H70B 109.1 . .
C71 C70 H70A 111.2 . .
C71 C70 H70B 111.2 . .
C70 C71 H71A 110.4 . .
C70 C71 H71B 110.4 . .
H71A C71 H71B 108.6 . .
C72 C71 C70 106(3) . .
C72 C71 H71A 110.4 . .
C72 C71 H71B 110.4 . .
C71 C72 H72A 109.5 . .
C71 C72 H72B 109.5 . .
C71 C72 H72C 109.5 . .
H72A C72 H72B 109.5 . .
H72A C72 H72C 109.5 . .
H72B C72 H72C 109.5 . .
N5 C73 H73A 108.6 . .
N5 C73 H73B 108.6 . .
H73A C73 H73B 107.5 . .
C74 C73 N5 114.8(15) . .
C74 C73 H73A 108.6 . .
C74 C73 H73B 108.6 . .
C73 C74 H74A 109.9 . .
C73 C74 H74B 109.9 . .
H74A C74 H74B 108.3 . .
C75 C74 C73 109(2) . .
C75 C74 H74A 109.9 . .
C75 C74 H74B 109.9 . .
C74 C75 H75A 108.9 . .
C74 C75 H75B 108.9 . .
H75A C75 H75B 107.7 . .
C76 C75 C74 114(3) . .
C76 C75 H75A 108.9 . .
C76 C75 H75B 108.9 . .
C75 C76 H76A 109.5 . .
C75 C76 H76B 109.5 . .
C75 C76 H76C 109.5 . .
H76A C76 H76B 109.5 . .
H76A C76 H76C 109.5 . .
H76B C76 H76C 109.5 . .
N5 C77 H77A 108.5 . .
N5 C77 H77B 108.5 . .
H77A C77 H77B 107.5 . .
C78 C77 N5 115.2(15) . .
C78 C77 H77A 108.5 . .
C78 C77 H77B 108.5 . .
C77 C78 H78A 109.4 . .
C77 C78 H78B 109.4 . .
C77 C78 C79 111(2) . .
H78A C78 H78B 108.0 . .
C79 C78 H78A 109.4 . .
C79 C78 H78B 109.4 . .
C78 C79 H79A 109.3 . .
C78 C79 H79B 109.3 . .
H79A C79 H79B 107.9 . .
C80 C79 C78 112(3) . .
C80 C79 H79A 109.3 . .
C80 C79 H79B 109.3 . .
C79 C80 H80A 109.5 . .
C79 C80 H80B 109.5 . .
C79 C80 H80C 109.5 . .
H80A C80 H80B 109.5 . .
H80A C80 H80C 109.5 . .
H80B C80 H80C 109.5 . .
C5 N1 C1 110.7(14) . .
C9 N1 C1 106.8(13) . .
C9 N1 C5 110.5(14) . .
C13 N1 C1 110.8(13) . .
C13 N1 C5 106.6(13) . .
C13 N1 C9 111.4(15) . .
N1 C1 H1C 108.3 . .
N1 C1 H1D 108.3 . .
H1C C1 H1D 107.4 . .
C2 C1 N1 115.9(18) . .
C2 C1 H1C 108.3 . .
C2 C1 H1D 108.3 . .
C1 C2 H2C 109.6 . .
C1 C2 H2D 109.6 . .
C1 C2 C3 110(2) . .
H2C C2 H2D 108.1 . .
C3 C2 H2C 109.6 . .
C3 C2 H2D 109.6 . .
C2 C3 H3C 108.6 . .
C2 C3 H3D 108.6 . .
H3C C3 H3D 107.6 . .
C4 C3 C2 114(2) . .
C4 C3 H3C 108.6 . .
C4 C3 H3D 108.6 . .
C3 C4 H4C 109.5 . .
C3 C4 H4D 109.5 . .
C3 C4 H4E 109.5 . .
H4C C4 H4D 109.5 . .
H4C C4 H4E 109.5 . .
H4D C4 H4E 109.5 . .
N1 C5 H5C 108.2 . .
N1 C5 H5D 108.2 . .
H5C C5 H5D 107.4 . .
C6 C5 N1 116.3(15) . .
C6 C5 H5C 108.2 . .
C6 C5 H5D 108.2 . .
C5 C6 H6C 109.8 . .
C5 C6 H6D 109.8 . .
C5 C6 C7 109.6(16) . .
H6C C6 H6D 108.2 . .
C7 C6 H6C 109.8 . .
C7 C6 H6D 109.8 . .
C6 C7 H7C 109.5 . .
C6 C7 H7D 109.5 . .
H7C C7 H7D 108.1 . .
C8 C7 C6 110.7(18) . .
C8 C7 H7C 109.5 . .
C8 C7 H7D 109.5 . .
C7 C8 H8C 109.5 . .
C7 C8 H8D 109.5 . .
C7 C8 H8E 109.5 . .
H8C C8 H8D 109.5 . .
H8C C8 H8E 109.5 . .
H8D C8 H8E 109.5 . .
N1 C9 H9C 108.6 . .
N1 C9 H9D 108.6 . .
H9C C9 H9D 107.6 . .
C10 C9 N1 114.6(14) . .
C10 C9 H9C 108.6 . .
C10 C9 H9D 108.6 . .
C9 C10 H10C 109.0 . .
C9 C10 H10D 109.0 . .
H10C C10 H10D 107.8 . .
C11 C10 C9 112.8(16) . .
C11 C10 H10C 109.0 . .
C11 C10 H10D 109.0 . .
C10 C11 H11R 108.2 . .
C10 C11 H11S 108.2 . .
H11R C11 H11S 107.4 . .
C12 C11 C10 116(2) . .
C12 C11 H11R 108.2 . .
C12 C11 H11S 108.2 . .
C11 C12 H12 109.5 . .
C11 C12 HK 109.5 . .
C11 C12 HL 109.5 . .
H12 C12 HK 109.5 . .
H12 C12 HL 109.5 . .
HK C12 HL 109.5 . .
N1 C13 H13Y 109.1 . .
N1 C13 HM 109.1 . .
N1 C13 C14 112.6(14) . .
H13Y C13 HM 107.8 . .
C14 C13 H13Y 109.1 . .
C14 C13 HM 109.1 . .
C13 C14 H14 110.0 . .
C13 C14 HN 110.0 . .
H14 C14 HN 108.4 . .
C15 C14 C13 108.5(16) . .
C15 C14 H14 110.0 . .
C15 C14 HN 110.0 . .
C14 C15 H15 109.2 . .
C14 C15 HO 109.2 . .
H15 C15 HO 107.9 . .
C16 C15 C14 112(2) . .
C16 C15 H15 109.2 . .
C16 C15 HO 109.2 . .
C15 C16 H16 109.5 . .
C15 C16 HP 109.5 . .
C15 C16 HQ 109.5 . .
H16 C16 HP 109.5 . .
H16 C16 HQ 109.5 . .
HP C16 HQ 109.5 . .
C33 N3 C37 111.7(15) . .
C33 N3 C41 112.7(14) . .
C33 N3 C45 105.2(15) . .
C37 N3 C41 105.8(12) . .
C37 N3 C45 112.2(14) . .
C45 N3 C41 109.4(14) . .
N3 C33 H33A 108.1 . .
N3 C33 H33B 108.1 . .
N3 C33 C34 117.0(16) . .
H33A C33 H33B 107.3 . .
C34 C33 H33A 108.1 . .
C34 C33 H33B 108.1 . .
C33 C34 H34A 109.2 . .
C33 C34 H34B 109.2 . .
H34A C34 H34B 107.9 . .
C35 C34 C33 112(2) . .
C35 C34 H34A 109.2 . .
C35 C34 H34B 109.2 . .
C34 C35 H35A 109.3 . .
C34 C35 H35B 109.3 . .
C34 C35 C36 112(2) . .
H35A C35 H35B 107.9 . .
C36 C35 H35A 109.3 . .
C36 C35 H35B 109.3 . .
C35 C36 H36A 109.5 . .
C35 C36 H36B 109.5 . .
C35 C36 H36C 109.5 . .
H36A C36 H36B 109.5 . .
H36A C36 H36C 109.5 . .
H36B C36 H36C 109.5 . .
N3 C37 H37A 108.1 . .
N3 C37 H37B 108.1 . .
N3 C37 C38 116.9(14) . .
H37A C37 H37B 107.3 . .
C38 C37 H37A 108.1 . .
C38 C37 H37B 108.1 . .
C37 C38 H38A 109.0 . .
C37 C38 H38B 109.0 . .
H38A C38 H38B 107.8 . .
C39 C38 C37 113.0(16) . .
C39 C38 H38A 109.0 . .
C39 C38 H38B 109.0 . .
C38 C39 H39A 109.1 . .
C38 C39 H39B 109.1 . .
C38 C39 C40 112.6(18) . .
H39A C39 H39B 107.8 . .
C40 C39 H39A 109.1 . .
C40 C39 H39B 109.1 . .
C39 C40 H40A 109.5 . .
C39 C40 H40B 109.5 . .
C39 C40 H40C 109.5 . .
H40A C40 H40B 109.5 . .
H40A C40 H40C 109.5 . .
H40B C40 H40C 109.5 . .
N3 C41 H41A 107.8 . .
N3 C41 H41B 107.8 . .
H41A C41 H41B 107.1 . .
C42 C41 N3 118.0(13) . .
C42 C41 H41A 107.8 . .
C42 C41 H41B 107.8 . .
C41 C42 H42A 109.5 . .
C41 C42 H42B 109.5 . .
H42A C42 H42B 108.1 . .
C43 C42 C41 110.7(15) . .
C43 C42 H42A 109.5 . .
C43 C42 H42B 109.5 . .
C42 C43 H43A 109.1 . .
C42 C43 H43B 109.1 . .
C42 C43 C44 112.6(17) . .
H43A C43 H43B 107.8 . .
C44 C43 H43A 109.1 . .
C44 C43 H43B 109.1 . .
C43 C44 H44A 109.5 . .
C43 C44 H44B 109.5 . .
C43 C44 H44C 109.5 . .
H44A C44 H44B 109.5 . .
H44A C44 H44C 109.5 . .
H44B C44 H44C 109.5 . .
N3 C45 H45A 108.7 . .
N3 C45 H45B 108.7 . .
N3 C45 C46 114.3(14) . .
H45A C45 H45B 107.6 . .
C46 C45 H45A 108.7 . .
C46 C45 H45B 108.7 . .
C45 C46 H46A 109.5 . .
C45 C46 H46B 109.5 . .
C45 C46 C47 110.8(19) . .
H46A C46 H46B 108.1 . .
C47 C46 H46A 109.5 . .
C47 C46 H46B 109.5 . .
C46 C47 H47A 109.1 . .
C46 C47 H47B 109.1 . .
H47A C47 H47B 107.9 . .
C48 C47 C46 112(2) . .
C48 C47 H47A 109.1 . .
C48 C47 H47B 109.1 . .
C47 C48 H48A 109.5 . .
C47 C48 H48B 109.5 . .
C47 C48 H48C 109.5 . .
H48A C48 H48B 109.5 . .
H48A C48 H48C 109.5 . .
H48B C48 H48C 109.5 . .
C97 N7 C109 105.8(12) . .
C101 N7 C97 111.4(14) . .
C101 N7 C105 107.2(15) . .
C101 N7 C109 110.4(13) . .
C105 N7 C97 112.1(14) . .
C105 N7 C109 110.0(13) . .
N7 C97 H97A 109.0 . .
N7 C97 H97B 109.0 . .
N7 C97 C98 113.0(14) . .
H97A C97 H97B 107.8 . .
C98 C97 H97A 109.0 . .
C98 C97 H97B 109.0 . .
C97 C98 H98A 109.9 . .
C97 C98 H98B 109.9 . .
H98A C98 H98B 108.3 . .
C99 C98 C97 109(2) . .
C99 C98 H98A 109.9 . .
C99 C98 H98B 109.9 . .
C98 C99 H99A 109.2 . .
C98 C99 H99B 109.2 . .
H99A C99 H99B 107.9 . .
C100 C99 C98 112(2) . .
C100 C99 H99A 109.2 . .
C100 C99 H99B 109.2 . .
C99 C100 H10E 109.5 . .
C99 C100 H10F 109.5 . .
C99 C100 H10G 109.5 . .
H10E C100 H10F 109.5 . .
H10E C100 H10G 109.5 . .
H10F C100 H10G 109.5 . .
N7 C101 H10H 108.3 . .
N7 C101 H10I 108.3 . .
H10H C101 H10I 107.4 . .
C102 C101 N7 116.1(19) . .
C102 C101 H10H 108.3 . .
C102 C101 H10I 108.3 . .
C101 C102 H10J 110.7 . .
C101 C102 H10K 110.7 . .
C101 C102 C103 105(2) . .
H10J C102 H10K 108.8 . .
C103 C102 H10J 110.7 . .
C103 C102 H10K 110.7 . .
C102 C103 H10L 109.3 . .
C102 C103 H10M 109.3 . .
H10L C103 H10M 107.9 . .
C104 C103 C102 112(3) . .
C104 C103 H10L 109.3 . .
C104 C103 H10M 109.3 . .
C103 C104 H10N 109.5 . .
C103 C104 H10O 109.5 . .
C103 C104 H10P 109.5 . .
H10N C104 H10O 109.5 . .
H10N C104 H10P 109.5 . .
H10O C104 H10P 109.5 . .
N7 C105 H10Q 108.4 . .
N7 C105 H10R 108.4 . .
H10Q C105 H10R 107.4 . .
C106 C105 N7 115.6(15) . .
C106 C105 H10Q 108.4 . .
C106 C105 H10R 108.4 . .
C105 C106 H10S 109.8 . .
C105 C106 H10T 109.8 . .
C105 C106 C107 109.4(17) . .
H10S C106 H10T 108.2 . .
C107 C106 H10S 109.8 . .
C107 C106 H10T 109.8 . .
C106 C107 H10U 109.3 . .
C106 C107 H10V 109.3 . .
H10U C107 H10V 108.0 . .
C108 C107 C106 112(2) . .
C108 C107 H10U 109.3 . .
C108 C107 H10V 109.3 . .
C107 C108 H10W 109.5 . .
C107 C108 H10X 109.5 . .
C107 C108 H10Y 109.5 . .
H10W C108 H10X 109.5 . .
H10W C108 H10Y 109.5 . .
H10X C108 H10Y 109.5 . .
N7 C109 H10Z 108.5 . .
N7 C109 HR 108.5 . .
H10Z C109 HR 107.5 . .
C110 C109 N7 115.0(12) . .
C110 C109 H10Z 108.5 . .
C110 C109 HR 108.5 . .
C109 C110 H11T 109.5 . .
C109 C110 H11U 109.5 . .
C109 C110 C111 110.6(13) . .
H11T C110 H11U 108.1 . .
C111 C110 H11T 109.5 . .
C111 C110 H11U 109.5 . .
C110 C111 H11V 109.0 . .
C110 C111 H11W 109.0 . .
H11V C111 H11W 107.8 . .
C112 C111 C110 112.9(15) . .
C112 C111 H11V 109.0 . .
C112 C111 H11W 109.0 . .
C111 C112 H11X 109.5 . .
C111 C112 H11Y 109.5 . .
C111 C112 HS 109.5 . .
H11X C112 H11Y 109.5 . .
H11X C112 HS 109.5 . .
H11Y C112 HS 109.5 . .
O29 Ti11 O30 78.3(3) . .
O31 Ti11 O29 80.7(4) . .
O31 Ti11 O30 82.6(4) . .
O32 Ti11 O29 91.8(4) 4_656 .
O32 Ti11 O29 90.1(4) . .
O32 Ti11 O30 168.0(4) 4_656 .
O32 Ti11 O30 86.1(4) . .
O32 Ti11 O31 89.1(4) 4_656 .
O32 Ti11 O31 166.6(4) . .
O32 Ti11 O32 101.0(5) 4_656 .
O32 Ti11 O33 100.3(4) 4_656 .
O32 Ti11 O33 96.4(4) . .
O33 Ti11 O29 164.8(4) . .
O33 Ti11 O30 88.4(4) . .
O33 Ti11 O31 90.4(4) . .
O33 Ti12 O33 103.6(6) . 3_665
O33 Ti12 O34 168.5(4) . 3_665
O33 Ti12 O34 87.8(4) . .
O33 Ti12 O34 87.8(4) 3_665 3_665
O33 Ti12 O34 168.5(4) 3_665 .
O33 Ti12 O35 95.3(4) 3_665 3_665
O33 Ti12 O35 92.4(4) 3_665 .
O33 Ti12 O35 92.4(4) . 3_665
O33 Ti12 O35 95.3(4) . .
O34 Ti12 O34 80.7(5) 3_665 .
O35 Ti12 O34 85.2(4) 3_665 .
O35 Ti12 O34 85.4(4) . .
O35 Ti12 O34 85.2(4) . 3_665
O35 Ti12 O34 85.4(4) 3_665 3_665
O35 Ti12 O35 167.7(5) . 3_665
Ti11 O29 H29C 125.6 . .
Ti11 O29 H29D 126.0 . .
H29C O29 H29D 108.3 . .
Ti11 O30 H30C 110.2 . .
Ti11 O30 H30D 110.0 . .
H30C O30 H30D 108.6 . .
Ti11 O31 H31C 109.4 . .
Ti11 O31 H31D 109.5 . .
H31C O31 H31D 109.2 . .
Ti11 O32 Ti11 156.1(6) 2_566 .
Ti12 O33 Ti11 155.1(5) . .
Ti12 O34 H34C 109.9 . .
Ti12 O34 H34D 110.1 . .
H34C O34 H34D 108.8 . .
Ti12 O35 H35C 109.8 . .
Ti12 O35 H35D 110.2 . .
H35C O35 H35D 108.8 . .
O50 Ti13 O52 78.7(5) . .
O50 Ti13 O53 82.1(4) . .
O51 Ti13 O50 91.3(5) . .
O51 Ti13 O50 92.4(5) 2_466 .
O51 Ti13 O51 99.3(6) 2_466 .
O51 Ti13 O52 87.5(5) . .
O51 Ti13 O52 169.0(5) 2_466 .
O51 Ti13 O53 88.8(5) 2_466 .
O51 Ti13 O53 169.8(5) . .
O51 Ti13 O54 97.8(5) . .
O51 Ti13 O54 101.8(6) 2_466 .
O53 Ti13 O52 83.7(5) . .
O54 Ti13 O50 161.6(5) . .
O54 Ti13 O52 85.7(5) . .
O54 Ti13 O53 86.6(5) . .
O54 Ti14 O54 102.2(8) . 3_575
O54 Ti14 O55 89.2(5) . .
O54 Ti14 O55 168.0(5) 3_575 .
O54 Ti14 O55 89.2(5) 3_575 3_575
O54 Ti14 O55 168.0(5) . 3_575
O54 Ti14 O56 92.2(5) 3_575 .
O54 Ti14 O56 95.8(5) 3_575 3_575
O54 Ti14 O56 95.8(5) . .
O54 Ti14 O56 92.2(5) . 3_575
O55 Ti14 O55 79.7(6) 3_575 .
O56 Ti14 O55 87.5(5) 3_575 .
O56 Ti14 O55 87.5(5) . 3_575
O56 Ti14 O55 82.8(5) . .
O56 Ti14 O55 82.8(5) 3_575 3_575
O56 Ti14 O56 167.2(7) 3_575 .
Ti13 O50 H50C 110.2 . .
Ti13 O50 H50D 109.8 . .
H50C O50 H50D 108.8 . .
Ti13 O51 Ti13 156.4(7) 4_666 .
Ti13 O52 H52D 125.8 . .
Ti13 O52 H52E 125.7 . .
H52D O52 H52E 108.5 . .
Ti13 O53 H53C 112.7 . .
Ti13 O53 H53D 112.4 . .
H53C O53 H53D 106.0 . .
Ti14 O54 Ti13 156.3(8) . .
Ti14 O55 H55C 109.5 . .
Ti14 O55 H55D 109.7 . .
H55C O55 H55D 109.3 . .
Ti14 O56 H56G 113.4 . .
Ti14 O56 H56H 113.1 . .
H56G O56 H56H 105.4 . .

loop_
_geom_bond_atom_site_label_1
_geom_bond_atom_site_label_2
_geom_bond_distance
_geom_bond_site_symmetry_2
Ti1 O1 2.113(8) .
Ti1 O2 2.097(9) .
Ti1 O3 2.053(11) .
Ti1 O4 2.072(10) .
Ti1 O21 1.762(7) .
Ti1 O22 1.766(8) .
Ti2 O5 2.136(9) .
Ti2 O6 2.164(9) .
Ti2 O7 2.130(9) .
Ti2 O22 1.866(8) .
Ti2 O23 1.769(10) .
Ti2 O24 1.826(9) .
Ti3 O8 2.152(9) .
Ti3 O9 2.121(9) .
Ti3 O10 2.122(10) .
Ti3 O23 1.835(9) .
Ti3 O26 1.766(9) .
Ti3 O27 1.854(9) .
Ti4 O11 2.161(10) .
Ti4 O12 2.136(9) .
Ti4 O13 2.115(8) .
Ti4 O21 1.872(8) .
Ti4 O25 1.780(10) .
Ti4 O26 1.854(9) .
Ti5 O14 2.126(9) .
Ti5 O15 2.178(9) .
Ti5 O16 2.111(10) .
Ti5 O24 1.780(9) .
Ti5 O25 1.839(10) .
Ti5 O28 1.870(9) .
Ti6 O17 2.061(12) .
Ti6 O18 2.109(10) .
Ti6 O19 2.061(12) .
Ti6 O20 2.111(10) .
Ti6 O27 1.777(10) .
Ti6 O28 1.763(9) .
O1 H1A 0.8519 .
O1 H1B 0.8520 .
O2 H2A 0.8602 .
O2 H2B 0.8610 .
O3 H3A 0.8664 .
O3 H3B 0.8680 .
O4 H4A 0.8802 .
O4 H4B 0.8790 .
O5 H5A 0.8633 .
O5 H5B 0.8645 .
O6 H6A 0.8601 .
O6 H6B 0.8603 .
O7 H7A 0.8535 .
O7 H7B 0.8537 .
O8 H8A 0.9068 .
O8 H8B 0.9027 .
O9 H9A 0.8630 .
O9 H9B 0.8621 .
O10 H10A 0.9281 .
O10 H10B 0.9285 .
O11 H11A 0.8747 .
O11 H11B 0.8732 .
O12 H12A 0.8541 .
O12 H12B 0.8538 .
O13 H13A 0.8683 .
O13 H13B 0.8681 .
O14 H14A 0.8693 .
O14 H14B 0.8706 .
O15 H15A 0.9188 .
O15 H15B 0.9180 .
O16 H16A 0.8619 .
O16 H16B 0.8611 .
O17 H17A 0.8613 .
O17 H17B 0.8631 .
O18 H18A 0.8518 .
O18 H18B 0.8515 .
O19 H19A 0.8688 .
O19 H19B 0.8714 .
O20 H20A 0.8594 .
O20 H20B 0.8587 .
Ti7 O36 2.116(11) .
Ti7 O36 2.116(11) 3_765
Ti7 O37 2.054(14) 3_765
Ti7 O37 2.054(14) .
Ti7 O38 1.776(10) .
Ti7 O38 1.777(10) 3_765
Ti8 O38 1.847(10) .
Ti8 O39 2.135(11) .
Ti8 O40 2.180(10) .
Ti8 O41 2.133(10) .
Ti8 O42 1.772(11) .
Ti8 O43 1.833(11) 3_765
Ti9 O42 1.836(11) .
Ti9 O43 1.766(11) .
Ti9 O44 2.131(11) .
Ti9 O45 2.173(10) .
Ti9 O46 2.136(11) .
Ti9 O47 1.871(10) .
Ti10 O47 1.755(10) 3_765
Ti10 O47 1.755(10) .
Ti10 O48 2.069(11) .
Ti10 O48 2.069(11) 3_765
Ti10 O49 2.139(11) .
Ti10 O49 2.139(11) 3_765
O36 H36D 0.8632 .
O36 H36E 0.8613 .
O37 H37C 0.8547 .
O37 H37D 0.8551 .
O39 H39C 0.8510 .
O39 H39D 0.8520 .
O40 H40D 0.8524 .
O40 H40E 0.8519 .
O41 H41C 0.9210 .
O41 H41D 0.9219 .
O43 Ti8 1.833(11) 3_765
O44 H44D 0.8615 .
O44 H44E 0.8616 .
O45 H45C 0.9049 .
O45 H45D 0.9048 .
O46 H46C 0.8893 .
O46 H46D 0.8874 .
O48 H48D 0.8782 .
O48 H48E 0.8749 .
O49 H49C 0.8912 .
O49 H49D 0.8926 .
N6 C81 1.51(2) .
N6 C85 1.52(2) .
N6 C89 1.51(2) .
N6 C93 1.52(2) .
C81 H81A 0.9900 .
C81 H81B 0.9900 .
C81 C82 1.51(2) .
C82 H82A 0.9900 .
C82 H82B 0.9900 .
C82 C83 1.51(3) .
C83 H83A 0.9900 .
C83 H83B 0.9900 .
C83 C84 1.50(3) .
C84 H84A 0.9800 .
C84 H84B 0.9800 .
C84 H84C 0.9800 .
C85 H85A 0.9900 .
C85 H85B 0.9900 .
C85 C86 1.46(2) .
C86 H86A 0.9900 .
C86 H86B 0.9900 .
C86 C87 1.54(2) .
C87 H87A 0.9900 .
C87 H87B 0.9900 .
C87 C88 1.53(3) .
C88 H88A 0.9800 .
C88 H88B 0.9800 .
C88 H88C 0.9800 .
C89 H89A 0.9900 .
C89 H89B 0.9900 .
C89 C90 1.50(2) .
C90 H90A 0.9900 .
C90 H90B 0.9900 .
C90 C91 1.50(3) .
C91 H91A 0.9900 .
C91 H91B 0.9900 .
C91 C92 1.52(3) .
C92 H92A 0.9800 .
C92 H92B 0.9800 .
C92 H92C 0.9800 .
C93 H93A 0.9900 .
C93 H93B 0.9900 .
C93 C94 1.49(3) .
C94 H94A 0.9900 .
C94 H94B 0.9900 .
C94 C95 1.53(4) .
C95 H95A 0.9900 .
C95 H95B 0.9900 .
C95 C96 1.45(3) .
C96 H96A 0.9800 .
C96 H96B 0.9800 .
C96 H96C 0.9800 .
C96 H96D 0.9800 .
C96 H96E 0.9800 .
C96 H96F 0.9800 .
N12 C177 1.549(14) .
N12 C181 1.548(14) .
N12 C185 1.35(4) .
N12 C189 1.44(4) .
C177 H17C 0.9900 .
C177 H17D 0.9900 .
C177 C178 1.41(4) .
C178 H17E 0.9900 .
C178 H17F 0.9900 .
C178 C179 1.58(4) .
C179 H17G 0.9900 .
C179 H17H 0.9900 .
C179 C180 1.34(6) .
C180 H18C 0.9800 .
C180 H18D 0.9800 .
C180 H18E 0.9800 .
C180 H18F 0.9800 .
C180 H18G 0.9800 .
C180 H18H 0.9800 .
C181 H18I 0.9900 .
C181 H18J 0.9900 .
C181 C182 1.483(19) .
C182 H18K 0.9900 .
C182 H18L 0.9900 .
C182 C183 1.499(18) .
C183 H18M 0.9900 .
C183 H18N 0.9900 .
C183 C184 1.47(3) .
C184 H18O 0.9800 .
C184 H18P 0.9800 .
C184 H18Q 0.9800 .
C185 H18R 0.9900 .
C185 H18S 0.9900 .
C185 C186 1.47(2) .
C186 H18T 0.9900 .
C186 H18U 0.9900 .
C186 C187 1.53(2) .
C187 H18V 0.9900 .
C187 H18W 0.9900 .
C187 C188 1.47(2) .
C188 H18X 0.9800 .
C188 H18Y 0.9800 .
C188 H 0.9800 .
C189 H18Z 0.9900 .
C189 HA 0.9900 .
C189 C190 1.46(2) .
C190 H19C 0.9900 .
C190 H19D 0.9900 .
C190 C191 1.52(2) .
C191 H19E 0.9900 .
C191 H19F 0.9900 .
C191 C192 1.47(2) .
C192 H19G 0.9800 .
C192 H19H 0.9800 .
C192 H19I 0.9800 .
N9 C129 1.543(12) .
N9 C133 1.547(9) .
N9 C137 1.541(9) .
N9 C141 1.538(9) .
C129 H12C 0.9900 .
C129 H12D 0.9900 .
C129 C130 1.44(3) .
C130 H13C 0.9900 .
C130 H13D 0.9900 .
C130 C131 1.58(3) .
C131 H13E 0.9900 .
C131 H13F 0.9900 .
C131 C132 1.66(4) .
C132 H13G 0.9800 .
C132 H13H 0.9800 .
C132 H13I 0.9800 .
C133 H13J 0.9900 .
C133 H13K 0.9900 .
C133 C134 1.53(3) .
C134 H13L 0.9900 .
C134 H13M 0.9900 .
C134 C135 1.66(3) .
C135 H13N 0.9900 .
C135 H13O 0.9900 .
C135 C136 1.45(2) .
C136 H13P 0.9800 .
C136 H13Q 0.9800 .
C136 H13R 0.9800 .
C137 H13S 0.9900 .
C137 H13T 0.9900 .
C137 C138 1.537(13) .
C138 H13U 0.9900 .
C138 H13V 0.9900 .
C138 C139 1.47(3) .
C139 H13W 0.9900 .
C139 H13X 0.9900 .
C139 C140 1.53(3) .
C140 H14C 0.9800 .
C140 H14D 0.9800 .
C140 H14E 0.9800 .
C141 H14F 0.9900 .
C141 H14G 0.9900 .
C141 C142 1.47(4) .
C142 H14H 0.9900 .
C142 H14I 0.9900 .
C142 C144 1.58(5) .
C143 H14J 0.9800 .
C143 H14K 0.9800 .
C143 H14L 0.9800 .
C143 H14M 0.9800 .
C143 H14N 0.9800 .
C143 H14O 0.9800 .
C143 C144 1.48(3) .
C144 H14P 0.9900 .
C144 H14Q 0.9900 .
N8 C113 1.52(3) .
N8 C117 1.55(2) .
N8 C121 1.55(3) .
N8 C125 1.46(2) .
C113 H11C 0.9900 .
C113 H11D 0.9900 .
C113 C114 1.46(3) .
C114 H11E 0.9900 .
C114 H11F 0.9900 .
C114 C115 1.54(3) .
C115 H11G 0.9900 .
C115 H11H 0.9900 .
C115 C116 1.44(5) .
C116 H11I 0.9800 .
C116 H11J 0.9800 .
C116 H11K 0.9800 .
C117 H11L 0.9900 .
C117 H11M 0.9900 .
C117 C118 1.58(3) .
C118 H11N 0.9900 .
C118 H11O 0.9900 .
C118 C119 1.58(3) .
C119 H11P 0.9900 .
C119 H11Q 0.9900 .
C119 C120 1.24(4) .
C120 H12E 0.9800 .
C120 H12F 0.9800 .
C120 H12G 0.9800 .
C121 H12H 0.9900 .
C121 H12I 0.9900 .
C121 C122 1.52(3) .
C122 H12J 0.9900 .
C122 H12K 0.9900 .
C122 C123 1.55(5) .
C123 H12L 0.9900 .
C123 H12M 0.9900 .
C123 C124 1.47(3) .
C124 H12N 0.9800 .
C124 H12O 0.9800 .
C124 H12P 0.9800 .
C124 H12Q 0.9800 .
C124 H12R 0.9800 .
C124 H12S 0.9800 .
C125 H12T 0.9900 .
C125 H12U 0.9900 .
C125 C126 1.51(3) .
C126 H12V 0.9900 .
C126 H12W 0.9900 .
C126 C127 1.57(4) .
C127 H12X 0.9900 .
C127 H12Y 0.9900 .
C127 C128 1.50(3) .
C128 H12Z 0.9800 .
C128 HB 0.9800 .
C128 HC 0.9800 .
N4 C49 1.552(19) .
N4 C53 1.51(2) .
N4 C57 1.52(2) .
N4 C61 1.45(2) .
C49 H49A 0.9900 .
C49 H49B 0.9900 .
C49 C50 1.51(2) .
C50 H50A 0.9900 .
C50 H50B 0.9900 .
C50 C51 1.51(3) .
C51 H51A 0.9900 .
C51 H51B 0.9900 .
C51 C52 1.51(3) .
C52 H52A 0.9800 .
C52 H52B 0.9800 .
C52 H52C 0.9800 .
C53 H53A 0.9900 .
C53 H53B 0.9900 .
C53 C54 1.46(3) .
C54 H54A 0.9900 .
C54 H54B 0.9900 .
C54 C55 1.50(3) .
C55 H55A 0.9900 .
C55 H55B 0.9900 .
C55 C56 1.43(4) .
C56 H56A 0.9800 .
C56 H56B 0.9800 .
C56 H56C 0.9800 .
C56 H56D 0.9800 .
C56 H56E 0.9800 .
C56 H56F 0.9800 .
C57 H57A 0.9900 .
C57 H57B 0.9900 .
C57 C58 1.48(2) .
C58 H58A 0.9900 .
C58 H58B 0.9900 .
C58 C59 1.49(2) .
C59 H59A 0.9900 .
C59 H59B 0.9900 .
C59 C60 1.51(3) .
C60 H60A 0.9800 .
C60 H60B 0.9800 .
C60 H60C 0.9800 .
C61 H61A 0.9900 .
C61 H61B 0.9900 .
C61 C62 1.53(2) .
C62 H62A 0.9900 .
C62 H62B 0.9900 .
C62 C63 1.46(3) .
C63 H63A 0.9900 .
C63 H63B 0.9900 .
C63 C64 1.49(3) .
C64 H64A 0.9800 .
C64 H64B 0.9800 .
C64 H64C 0.9800 .
N10 C145 1.53(2) .
N10 C149 1.51(2) .
N10 C153 1.51(2) .
N10 C157 1.49(2) .
C145 H14R 0.9900 .
C145 H14S 0.9900 .
C145 C146 1.50(2) .
C146 H14T 0.9900 .
C146 H14U 0.9900 .
C146 C147 1.54(3) .
C147 H14V 0.9900 .
C147 H14W 0.9900 .
C147 C148 1.47(3) .
C148 H14X 0.9800 .
C148 H14Y 0.9800 .
C148 HD 0.9800 .
C149 H14Z 0.9900 .
C149 HE 0.9900 .
C149 C150 1.42(3) .
C150 H15C 0.9900 .
C150 H15D 0.9900 .
C150 C151 1.49(4) .
C151 H15E 0.9900 .
C151 H15F 0.9900 .
C151 C152 1.46(3) .
C152 H15G 0.9800 .
C152 H15H 0.9800 .
C152 H15I 0.9800 .
C152 H15J 0.9800 .
C152 H15K 0.9800 .
C152 H15L 0.9800 .
C153 H15M 0.9900 .
C153 H15N 0.9900 .
C153 C154 1.53(3) .
C154 H15O 0.9900 .
C154 H15P 0.9900 .
C154 C155 1.49(3) .
C155 H15Q 0.9900 .
C155 H15R 0.9900 .
C155 C156 1.50(3) .
C156 H15S 0.9800 .
C156 H15T 0.9800 .
C156 H15U 0.9800 .
C157 H15V 0.9900 .
C157 H15W 0.9900 .
C157 C158 1.51(2) .
C158 H15X 0.9900 .
C158 H15Y 0.9900 .
C158 C159 1.52(2) .
C159 H15Z 0.9900 .
C159 HF 0.9900 .
C159 C160 1.46(3) .
C160 H16C 0.9800 .
C160 H16D 0.9800 .
C160 H16E 0.9800 .
N11 C161 1.548(13) .
N11 C165 1.564(13) .
N11 C169 1.571(13) .
N11 C173 1.539(13) .
C161 H16F 0.9900 .
C161 H16G 0.9900 .
C161 C162 1.41(2) .
C162 H16H 0.9900 .
C162 H16I 0.9900 .
C162 C163 1.52(2) .
C163 H16J 0.9900 .
C163 H16K 0.9900 .
C163 C164 1.45(2) .
C164 H16L 0.9800 .
C164 H16M 0.9800 .
C164 H16N 0.9800 .
C165 H16O 0.9900 .
C165 H16P 0.9900 .
C165 C166 1.44(2) .
C166 H16Q 0.9900 .
C166 H16R 0.9900 .
C166 C167 1.42(2) .
C167 H16S 0.9900 .
C167 H16T 0.9900 .
C167 C168 1.46(2) .
C168 H16U 0.9800 .
C168 H16V 0.9800 .
C168 H16W 0.9800 .
C168 H16X 0.9800 .
C168 H16Y 0.9800 .
C168 HG 0.9800 .
C169 H16Z 0.9900 .
C169 HH 0.9900 .
C169 C170 1.47(2) .
C170 H17I 0.9900 .
C170 H17J 0.9900 .
C170 C171 1.50(2) .
C171 H17K 0.9900 .
C171 H17L 0.9900 .
C171 C172 1.45(2) .
C172 H17M 0.9800 .
C172 H17N 0.9800 .
C172 H17O 0.9800 .
C173 H17P 0.9900 .
C173 H17Q 0.9900 .
C173 C174 1.45(2) .
C174 H17R 0.9900 .
C174 H17S 0.9900 .
C174 C175 1.60(2) .
C175 H17T 0.9900 .
C175 H17U 0.9900 .
C175 C176 1.49(2) .
C176 H17V 0.9800 .
C176 H17W 0.9800 .
C176 H17X 0.9800 .
N2 C17 1.50(2) .
N2 C21 1.53(2) .
N2 C25 1.49(2) .
N2 C29 1.548(9) .
C17 H17Y 0.9900 .
C17 HI 0.9900 .
C17 C18 1.49(3) .
C18 H18 0.9900 .
C18 HJ 0.9900 .
C18 C19 1.49(3) .
C19 H19J 0.9900 .
C19 H19K 0.9900 .
C19 C20 1.52(4) .
C20 H20C 0.9800 .
C20 H20D 0.9800 .
C20 H20E 0.9800 .
C21 H21A 0.9900 .
C21 H21B 0.9900 .
C21 C22 1.50(3) .
C22 H22A 0.9900 .
C22 H22B 0.9900 .
C22 C23 1.53(3) .
C23 H23A 0.9900 .
C23 H23B 0.9900 .
C23 C24 1.45(3) .
C24 H24A 0.9800 .
C24 H24B 0.9800 .
C24 H24C 0.9800 .
C25 H25A 0.9900 .
C25 H25B 0.9900 .
C25 C26 1.52(2) .
C26 H26A 0.9900 .
C26 H26B 0.9900 .
C26 C27 1.47(2) .
C27 H27A 0.9900 .
C27 H27B 0.9900 .
C27 C28 1.47(3) .
C28 H28A 0.9800 .
C28 H28B 0.9800 .
C28 H28C 0.9800 .
C29 H29A 0.9900 .
C29 H29B 0.9900 .
C29 C30 1.50(3) .
C30 H30A 0.9900 .
C30 H30B 0.9900 .
C30 C31 1.60(3) .
C31 H31A 0.9900 .
C31 H31B 0.9900 .
C31 C32 1.41(4) .
C32 H32A 0.9800 .
C32 H32B 0.9800 .
C32 H32C 0.9800 .
N5 C65 1.531(13) .
N5 C69 1.533(12) .
N5 C73 1.539(12) .
N5 C77 1.550(12) .
C65 H65A 0.9900 .
C65 H65B 0.9900 .
C65 C66 1.52(3) .
C66 H66A 0.9900 .
C66 H66B 0.9900 .
C66 C67 1.57(4) .
C67 H67A 0.9900 .
C67 H67B 0.9900 .
C67 C68 1.47(3) .
C68 H68A 0.9800 .
C68 H68B 0.9800 .
C68 H68C 0.9800 .
C69 H69A 0.9900 .
C69 H69B 0.9900 .
C69 C70 1.45(3) .
C70 H70A 0.9900 .
C70 H70B 0.9900 .
C70 C71 1.65(4) .
C71 H71A 0.9900 .
C71 H71B 0.9900 .
C71 C72 1.43(2) .
C72 H72A 0.9800 .
C72 H72B 0.9800 .
C72 H72C 0.9800 .
C73 H73A 0.9900 .
C73 H73B 0.9900 .
C73 C74 1.51(3) .
C74 H74A 0.9900 .
C74 H74B 0.9900 .
C74 C75 1.50(3) .
C75 H75A 0.9900 .
C75 H75B 0.9900 .
C75 C76 1.46(4) .
C76 H76A 0.9800 .
C76 H76B 0.9800 .
C76 H76C 0.9800 .
C77 H77A 0.9900 .
C77 H77B 0.9900 .
C77 C78 1.50(3) .
C78 H78A 0.9900 .
C78 H78B 0.9900 .
C78 C79 1.52(4) .
C79 H79A 0.9900 .
C79 H79B 0.9900 .
C79 C80 1.48(4) .
C80 H80A 0.9800 .
C80 H80B 0.9800 .
C80 H80C 0.9800 .
N1 C1 1.535(18) .
N1 C5 1.531(18) .
N1 C9 1.518(18) .
N1 C13 1.51(2) .
C1 H1C 0.9900 .
C1 H1D 0.9900 .
C1 C2 1.44(3) .
C2 H2C 0.9900 .
C2 H2D 0.9900 .
C2 C3 1.58(3) .
C3 H3C 0.9900 .
C3 H3D 0.9900 .
C3 C4 1.43(3) .
C4 H4C 0.9800 .
C4 H4D 0.9800 .
C4 H4E 0.9800 .
C5 H5C 0.9900 .
C5 H5D 0.9900 .
C5 C6 1.48(3) .
C6 H6C 0.9900 .
C6 H6D 0.9900 .
C6 C7 1.54(3) .
C7 H7C 0.9900 .
C7 H7D 0.9900 .
C7 C8 1.50(3) .
C8 H8C 0.9800 .
C8 H8D 0.9800 .
C8 H8E 0.9800 .
C9 H9C 0.9900 .
C9 H9D 0.9900 .
C9 C10 1.49(3) .
C10 H10C 0.9900 .
C10 H10D 0.9900 .
C10 C11 1.49(3) .
C11 H11R 0.9900 .
C11 H11S 0.9900 .
C11 C12 1.47(4) .
C12 H12 0.9800 .
C12 HK 0.9800 .
C12 HL 0.9800 .
C13 H13Y 0.9900 .
C13 HM 0.9900 .
C13 C14 1.55(2) .
C14 H14 0.9900 .
C14 HN 0.9900 .
C14 C15 1.54(3) .
C15 H15 0.9900 .
C15 HO 0.9900 .
C15 C16 1.46(3) .
C16 H16 0.9800 .
C16 HP 0.9800 .
C16 HQ 0.9800 .
N3 C33 1.45(2) .
N3 C37 1.50(2) .
N3 C41 1.54(2) .
N3 C45 1.51(2) .
C33 H33A 0.9900 .
C33 H33B 0.9900 .
C33 C34 1.54(3) .
C34 H34A 0.9900 .
C34 H34B 0.9900 .
C34 C35 1.49(3) .
C35 H35A 0.9900 .
C35 H35B 0.9900 .
C35 C36 1.59(4) .
C36 H36A 0.9800 .
C36 H36B 0.9800 .
C36 H36C 0.9800 .
C37 H37A 0.9900 .
C37 H37B 0.9900 .
C37 C38 1.51(2) .
C38 H38A 0.9900 .
C38 H38B 0.9900 .
C38 C39 1.48(3) .
C39 H39A 0.9900 .
C39 H39B 0.9900 .
C39 C40 1.51(3) .
C40 H40A 0.9800 .
C40 H40B 0.9800 .
C40 H40C 0.9800 .
C41 H41A 0.9900 .
C41 H41B 0.9900 .
C41 C42 1.51(2) .
C42 H42A 0.9900 .
C42 H42B 0.9900 .
C42 C43 1.49(3) .
C43 H43A 0.9900 .
C43 H43B 0.9900 .
C43 C44 1.51(3) .
C44 H44A 0.9800 .
C44 H44B 0.9800 .
C44 H44C 0.9800 .
C45 H45A 0.9900 .
C45 H45B 0.9900 .
C45 C46 1.52(3) .
C46 H46A 0.9900 .
C46 H46B 0.9900 .
C46 C47 1.58(3) .
C47 H47A 0.9900 .
C47 H47B 0.9900 .
C47 C48 1.55(4) .
C48 H48A 0.9800 .
C48 H48B 0.9800 .
C48 H48C 0.9800 .
N7 C97 1.541(12) .
N7 C101 1.53(2) .
N7 C105 1.536(13) .
N7 C109 1.544(12) .
C97 H97A 0.9900 .
C97 H97B 0.9900 .
C97 C98 1.55(3) .
C98 H98A 0.9900 .
C98 H98B 0.9900 .
C98 C99 1.44(3) .
C99 H99A 0.9900 .
C99 H99B 0.9900 .
C99 C100 1.43(2) .
C100 H10E 0.9800 .
C100 H10F 0.9800 .
C100 H10G 0.9800 .
C101 H10H 0.9900 .
C101 H10I 0.9900 .
C101 C102 1.46(3) .
C102 H10J 0.9900 .
C102 H10K 0.9900 .
C102 C103 1.63(3) .
C103 H10L 0.9900 .
C103 H10M 0.9900 .
C103 C104 1.37(3) .
C104 H10N 0.9800 .
C104 H10O 0.9800 .
C104 H10P 0.9800 .
C105 H10Q 0.9900 .
C105 H10R 0.9900 .
C105 C106 1.50(3) .
C106 H10S 0.9900 .
C106 H10T 0.9900 .
C106 C107 1.57(3) .
C107 H10U 0.9900 .
C107 H10V 0.9900 .
C107 C108 1.42(4) .
C108 H10W 0.9800 .
C108 H10X 0.9800 .
C108 H10Y 0.9800 .
C109 H10Z 0.9900 .
C109 HR 0.9900 .
C109 C110 1.46(2) .
C110 H11T 0.9900 .
C110 H11U 0.9900 .
C110 C111 1.53(2) .
C111 H11V 0.9900 .
C111 H11W 0.9900 .
C111 C112 1.48(3) .
C112 H11X 0.9800 .
C112 H11Y 0.9800 .
C112 HS 0.9800 .
Ti11 O29 2.128(8) .
Ti11 O30 2.154(9) .
Ti11 O31 2.127(10) .
Ti11 O32 1.775(9) 4_656
Ti11 O32 1.836(9) .
Ti11 O33 1.866(8) .
Ti12 O33 1.771(8) 3_665
Ti12 O33 1.771(8) .
Ti12 O34 2.095(8) .
Ti12 O34 2.095(8) 3_665
Ti12 O35 2.066(9) .
Ti12 O35 2.066(9) 3_665
O29 H29C 0.9113 .
O29 H29D 0.9134 .
O30 H30C 0.8617 .
O30 H30D 0.8616 .
O31 H31C 0.8535 .
O31 H31D 0.8533 .
O32 Ti11 1.775(9) 2_566
O34 H34C 0.8598 .
O34 H34D 0.8625 .
O35 H35C 0.8602 .
O35 H35D 0.8613 .
Ti13 O50 2.091(9) .
Ti13 O51 1.839(11) .
Ti13 O51 1.773(11) 2_466
Ti13 O52 2.170(12) .
Ti13 O53 2.125(11) .
Ti13 O54 1.871(8) .
Ti14 O54 1.743(8) 3_575
Ti14 O54 1.743(8) .
Ti14 O55 2.124(10) 3_575
Ti14 O55 2.124(10) .
Ti14 O56 2.058(13) 3_575
Ti14 O56 2.058(13) .
O50 H50C 0.8601 .
O50 H50D 0.8612 .
O51 Ti13 1.773(11) 4_666
O52 H52D 0.9033 .
O52 H52E 0.9048 .
O53 H53C 0.9044 .
O53 H53D 0.9042 .
O55 H55C 0.8513 .
O55 H55D 0.8521 .
O56 H56G 0.9129 .
O56 H56H 0.9161 .
Cl1 Cl7A 1.380(18) .

loop_
_geom_torsion_atom_site_label_1
_geom_torsion_atom_site_label_2
_geom_torsion_atom_site_label_3
_geom_torsion_atom_site_label_4
_geom_torsion
_geom_torsion_site_symmetry_1
_geom_torsion_site_symmetry_4
O1 Ti1 O21 Ti4 -165.8(14) . .
O1 Ti1 O22 Ti2 -170.6(14) . .
O2 Ti1 O21 Ti4 -163.8(16) . .
O2 Ti1 O22 Ti2 -169.2(14) . .
O3 Ti1 O21 Ti4 109.0(14) . .
O3 Ti1 O22 Ti2 -83.7(14) . .
O4 Ti1 O21 Ti4 -81.5(14) . .
O4 Ti1 O22 Ti2 107.1(13) . .
O5 Ti2 O22 Ti1 126.0(13) . .
O5 Ti2 O23 Ti3 -171.5(14) . .
O5 Ti2 O24 Ti5 -164.9(13) . .
O6 Ti2 O22 Ti1 -152.5(13) . .
O6 Ti2 O23 Ti3 145.5(14) . .
O6 Ti2 O24 Ti5 158.1(13) . .
O7 Ti2 O23 Ti3 108.4(14) . .
O7 Ti2 O24 Ti5 -124.1(13) . .
O8 Ti3 O23 Ti2 -152.7(14) . .
O8 Ti3 O26 Ti4 -147.4(14) . .
O8 Ti3 O27 Ti6 150.5(15) . .
O9 Ti3 O23 Ti2 128.4(14) . .
O9 Ti3 O26 Ti4 -110.4(13) . .
O9 Ti3 O27 Ti6 -177.8(12) . .
O10 Ti3 O23 Ti2 170.5(14) . .
O10 Ti3 O26 Ti4 168.6(13) . .
O10 Ti3 O27 Ti6 -127.6(15) . .
O11 Ti4 O21 Ti1 -154.2(14) . .
O11 Ti4 O25 Ti5 159.4(14) . .
O11 Ti4 O26 Ti3 152.7(13) . .
O12 Ti4 O21 Ti1 124.8(14) . .
O12 Ti4 O25 Ti5 -168.0(13) . .
O12 Ti4 O26 Ti3 -168.5(12) . .
O13 Ti4 O25 Ti5 111.2(13) . .
O13 Ti4 O26 Ti3 -127.3(13) . .
O14 Ti5 O24 Ti2 -112.6(13) . .
O14 Ti5 O25 Ti4 126.7(13) . .
O14 Ti5 O28 Ti6 177.7(11) . .
O15 Ti5 O24 Ti2 -151.8(15) . .
O15 Ti5 O25 Ti4 -154.9(13) . .
O15 Ti5 O28 Ti6 153.4(16) . .
O16 Ti5 O24 Ti2 166.7(13) . .
O16 Ti5 O25 Ti4 167.6(13) . .
O16 Ti5 O28 Ti6 -125.0(16) . .
O17 Ti6 O27 Ti3 85.2(15) . .
O17 Ti6 O28 Ti5 -108.7(16) . .
O18 Ti6 O27 Ti3 168.5(15) . .
O18 Ti6 O28 Ti5 170.1(18) . .
O19 Ti6 O27 Ti3 -106.6(15) . .
O19 Ti6 O28 Ti5 82.8(16) . .
O20 Ti6 O27 Ti3 169(2) . .
O20 Ti6 O28 Ti5 166.6(16) . .
O21 Ti1 O22 Ti2 11.3(14) . .
O21 Ti4 O25 Ti5 -76.8(14) . .
O21 Ti4 O26 Ti3 65.4(13) . .
O22 Ti1 O21 Ti4 13.8(15) . .
O22 Ti2 O23 Ti3 -80.3(14) . .
O22 Ti2 O24 Ti5 68.8(14) . .
O23 Ti2 O22 Ti1 36.6(14) . .
O23 Ti2 O24 Ti5 -32.1(14) . .
O23 Ti3 O26 Ti4 -21.6(13) . .
O23 Ti3 O27 Ti6 63.6(15) . .
O24 Ti2 O22 Ti1 -65.2(14) . .
O24 Ti2 O23 Ti3 18.7(14) . .
O24 Ti5 O25 Ti4 34.5(14) . .
O24 Ti5 O28 Ti6 -35.3(16) . .
O25 Ti4 O21 Ti1 35.6(15) . .
O25 Ti4 O26 Ti3 -35.5(13) . .
O25 Ti5 O24 Ti2 -23.9(14) . .
O25 Ti5 O28 Ti6 66.9(16) . .
O26 Ti3 O23 Ti2 37.6(14) . .
O26 Ti3 O27 Ti6 -38.6(15) . .
O26 Ti4 O21 Ti1 -67.2(15) . .
O26 Ti4 O25 Ti5 22.9(14) . .
O27 Ti3 O23 Ti2 -63.4(14) . .
O27 Ti3 O26 Ti4 78.3(13) . .
O27 Ti6 O28 Ti5 -13.4(17) . .
O28 Ti5 O24 Ti2 75.5(14) . .
O28 Ti5 O25 Ti4 -67.3(14) . .
O28 Ti6 O27 Ti3 -10.8(16) . .
O36 Ti7 O38 Ti8 -169.4(18) . .
O36 Ti7 O38 Ti8 -170(3) 3_765 .
O37 Ti7 O38 Ti8 -84.6(18) . .
O37 Ti7 O38 Ti8 105.5(18) 3_765 .
O38 Ti7 O38 Ti8 10.5(15) 3_765 .
O38 Ti8 O42 Ti9 -73.9(15) . .
O39 Ti8 O38 Ti7 128.1(18) . .
O39 Ti8 O42 Ti9 -162.5(15) . .
O40 Ti8 O38 Ti7 -149.0(18) . .
O40 Ti8 O42 Ti9 145.3(17) . .
O41 Ti8 O38 Ti7 176.2(12) . .
O41 Ti8 O42 Ti9 116.0(15) . .
O42 Ti8 O38 Ti7 39.1(19) . .
O42 Ti9 O43 Ti8 -22.0(17) . 3_765
O42 Ti9 O47 Ti10 66.7(16) . .
O43 Ti8 O38 Ti7 -63.1(18) 3_765 .
O43 Ti8 O42 Ti9 25.8(15) 3_765 .
O43 Ti9 O42 Ti8 31.1(15) . .
O43 Ti9 O47 Ti10 -36.3(16) . .
O44 Ti9 O42 Ti8 122.4(15) . .
O44 Ti9 O43 Ti8 -111.5(16) . 3_765
O44 Ti9 O47 Ti10 -178.2(13) . .
O45 Ti9 O42 Ti8 -158.7(15) . .
O45 Ti9 O43 Ti8 -154.0(14) . 3_765
O45 Ti9 O47 Ti10 153.9(16) . .
O46 Ti9 O42 Ti8 168.1(16) . .
O46 Ti9 O43 Ti8 167.1(16) . 3_765
O46 Ti9 O47 Ti10 -124.7(16) . .
O47 Ti9 O42 Ti8 -70.5(15) . .
O47 Ti9 O43 Ti8 77.3(17) . 3_765
O47 Ti10 O47 Ti9 -12.5(13) 3_765 .
O48 Ti10 O47 Ti9 82.4(16) 3_765 .
O48 Ti10 O47 Ti9 -109.0(16) . .
O49 Ti10 O47 Ti9 165.4(16) . .
O49 Ti10 O47 Ti9 177.6(16) 3_765 .
N6 C81 C82 C83 -164.2(16) . .
N6 C85 C86 C87 -177.8(14) . .
N6 C89 C90 C91 169.8(16) . .
N6 C93 C94 C95 -177(3) . .
C81 N6 C85 C86 65.6(17) . .
C81 N6 C89 C90 -179.8(16) . .
C81 N6 C93 C94 -58(2) . .
C81 C82 C83 C84 -175.6(19) . .
C85 N6 C81 C82 63.7(18) . .
C85 N6 C89 C90 -59.4(19) . .
C85 N6 C93 C94 179.9(17) . .
C85 C86 C87 C88 178.7(17) . .
C89 N6 C81 C82 -176.0(16) . .
C89 N6 C85 C86 -51.5(18) . .
C89 N6 C93 C94 58(2) . .
C89 C90 C91 C92 175.1(18) . .
C93 N6 C81 C82 -56.2(19) . .
C93 N6 C85 C86 -172.9(15) . .
C93 N6 C89 C90 60(2) . .
C93 C94 C95 C96 164(4) . .
N12 C177 C178 C179 175(3) . .
N12 C181 C182 C183 -177(3) . .
N12 C185 C186 C187 -155(3) . .
N12 C189 C190 C191 -158(3) . .
C177 N12 C181 C182 -57(4) . .
C177 N12 C185 C186 -73(4) . .
C177 N12 C189 C190 169(3) . .
C177 C178 C179 C180 -71(6) . .
C181 N12 C177 C178 -56(4) . .
C181 N12 C185 C186 167(3) . .
C181 N12 C189 C190 -79(4) . .
C181 C182 C183 C184 -133(5) . .
C185 N12 C177 C178 -178(4) . .
C185 N12 C181 C182 66(4) . .
C185 N12 C189 C190 42(4) . .
C185 C186 C187 C188 -177(4) . .
C189 N12 C177 C178 54(4) . .
C189 N12 C181 C182 -168(3) . .
C189 N12 C185 C186 49(5) . .
C189 C190 C191 C192 -177(3) . .
N9 C129 C130 C131 -174.5(15) . .
N9 C133 C134 C135 -169.8(18) . .
N9 C137 C138 C139 173.0(17) . .
N9 C141 C142 C144 -174(2) . .
C129 N9 C133 C134 62(2) . .
C129 N9 C137 C138 -60(2) . .
C129 N9 C141 C142 -180(2) . .
C129 C130 C131 C132 179.4(19) . .
C133 N9 C129 C130 52(2) . .
C133 N9 C137 C138 -177.7(18) . .
C133 N9 C141 C142 -58(3) . .
C133 C134 C135 C136 -176(2) . .
C137 N9 C129 C130 -61.7(18) . .
C137 N9 C133 C134 -179.0(18) . .
C137 N9 C141 C142 58(3) . .
C137 C138 C139 C140 174(2) . .
C141 N9 C129 C130 176.8(16) . .
C141 N9 C133 C134 -58(2) . .
C141 N9 C137 C138 60(2) . .
C141 C142 C144 C143 -91(6) . .
N8 C113 C114 C115 172.0(19) . .
N8 C117 C118 C119 -164(2) . .
N8 C121 C122 C123 156(3) . .
N8 C125 C126 C127 162.3(19) . .
C113 N8 C117 C118 69(3) . .
C113 N8 C121 C122 -180(2) . .
C113 N8 C125 C126 -71(2) . .
C113 C114 C115 C116 169(3) . .
C117 N8 C113 C114 47(2) . .
C117 N8 C121 C122 -62(3) . .
C117 N8 C125 C126 171.8(19) . .
C117 C118 C119 C120 88(4) . .
C121 N8 C113 C114 166(2) . .
C121 N8 C117 C118 -49(2) . .
C121 N8 C125 C126 53(2) . .
C121 C122 C123 C124 -173(4) . .
C125 N8 C113 C114 -68(2) . .
C125 N8 C117 C118 -169(2) . .
C125 N8 C121 C122 54(3) . .
C125 C126 C127 C128 172.4(19) . .
N4 C49 C50 C51 -173.9(15) . .
N4 C53 C54 C55 176(2) . .
N4 C57 C58 C59 -175.7(14) . .
N4 C61 C62 C63 -176.6(16) . .
C49 N4 C53 C54 -58(2) . .
C49 N4 C57 C58 58.4(19) . .
C49 N4 C61 C62 -175.2(15) . .
C49 C50 C51 C52 -178.2(17) . .
C53 N4 C49 C50 -57.7(18) . .
C53 N4 C57 C58 175.5(15) . .
C53 N4 C61 C62 66(2) . .
C53 C54 C55 C56 -176(3) . .
C57 N4 C49 C50 59.1(18) . .
C57 N4 C53 C54 -177.0(17) . .
C57 N4 C61 C62 -55.0(19) . .
C57 C58 C59 C60 -177.7(16) . .
C61 N4 C49 C50 -179.9(15) . .
C61 N4 C53 C54 60(2) . .
C61 N4 C57 C58 -59.9(18) . .
C61 C62 C63 C64 -175.3(18) . .
N10 C145 C146 C147 166.6(15) . .
N10 C149 C150 C151 -172(3) . .
N10 C153 C154 C155 166.9(16) . .
N10 C157 C158 C159 -174.9(14) . .
C145 N10 C149 C150 -55(2) . .
C145 N10 C153 C154 175.1(16) . .
C145 N10 C157 C158 61.7(17) . .
C145 C146 C147 C148 -179.6(18) . .
C149 N10 C145 C146 -62.6(19) . .
C149 N10 C153 C154 57(2) . .
C149 N10 C157 C158 -179.0(14) . .
C149 C150 C151 C152 -21(6) . .
C153 N10 C145 C146 177.4(15) . .
C153 N10 C149 C150 62(2) . .
C153 N10 C157 C158 -57.2(18) . .
C153 C154 C155 C156 176(2) . .
C157 N10 C145 C146 56.0(19) . .
C157 N10 C149 C150 -176.6(18) . .
C157 N10 C153 C154 -62.9(19) . .
C157 C158 C159 C160 179.3(17) . .
N11 C161 C162 C163 -175(3) . .
N11 C165 C166 C167 -178(3) . .
N11 C169 C170 C171 -164(3) . .
N11 C173 C174 C175 166(2) . .
C161 N11 C165 C166 68(3) . .
C161 N11 C169 C170 68(3) . .
C161 N11 C173 C174 -169(2) . .
C161 C162 C163 C164 165(4) . .
C165 N11 C161 C162 -170(3) . .
C165 N11 C169 C170 -55(4) . .
C165 N11 C173 C174 -61(3) . .
C165 C166 C167 C168 -43(5) . .
C169 N11 C161 C162 53(4) . .
C169 N11 C165 C166 -166(2) . .
C169 N11 C173 C174 76(3) . .
C169 C170 C171 C172 144(3) . .
C173 N11 C161 C162 -60(4) . .
C173 N11 C165 C166 -42(3) . .
C173 N11 C169 C170 -179(2) . .
C173 C174 C175 C176 -169(3) . .
N2 C17 C18 C19 175.5(17) . .
N2 C21 C22 C23 170.9(15) . .
N2 C25 C26 C27 176.5(16) . .
N2 C29 C30 C31 177.6(15) . .
C17 N2 C21 C22 -67.0(19) . .
C17 N2 C25 C26 -176.1(15) . .
C17 N2 C29 C30 61.4(19) . .
C17 C18 C19 C20 172(2) . .
C21 N2 C17 C18 -63(2) . .
C21 N2 C25 C26 61.6(19) . .
C21 N2 C29 C30 -177.5(14) . .
C21 C22 C23 C24 168(2) . .
C25 N2 C17 C18 176.2(17) . .
C25 N2 C21 C22 53.8(18) . .
C25 N2 C29 C30 -59.9(19) . .
C25 C26 C27 C28 -178.4(17) . .
C29 N2 C17 C18 54(2) . .
C29 N2 C21 C22 173.1(14) . .
C29 N2 C25 C26 -54(2) . .
C29 C30 C31 C32 177(2) . .
N5 C65 C66 C67 175(2) . .
N5 C69 C70 C71 -163(2) . .
N5 C73 C74 C75 179.9(17) . .
N5 C77 C78 C79 163(2) . .
C65 N5 C69 C70 -58(2) . .
C65 N5 C73 C74 171.3(18) . .
C65 N5 C77 C78 44(3) . .
C65 C66 C67 C68 178(3) . .
C69 N5 C65 C66 -57(3) . .
C69 N5 C73 C74 51(2) . .
C69 N5 C77 C78 164(2) . .
C69 C70 C71 C72 -173(3) . .
C73 N5 C65 C66 -176(2) . .
C73 N5 C69 C70 60(2) . .
C73 N5 C77 C78 -76(2) . .
C73 C74 C75 C76 168(2) . .
C77 N5 C65 C66 61(2) . .
C77 N5 C69 C70 -177.5(19) . .
C77 N5 C73 C74 -68(2) . .
C77 C78 C79 C80 176(3) . .
N1 C1 C2 C3 -164.4(17) . .
N1 C5 C6 C7 -167.8(16) . .
N1 C9 C10 C11 -178.6(19) . .
N1 C13 C14 C15 -175.2(18) . .
C1 N1 C5 C6 50(2) . .
C1 N1 C9 C10 -175.8(18) . .
C1 N1 C13 C14 62(2) . .
C1 C2 C3 C4 77(3) . .
C5 N1 C1 C2 49(2) . .
C5 N1 C9 C10 64(2) . .
C5 N1 C13 C14 -177.2(16) . .
C5 C6 C7 C8 172.6(19) . .
C9 N1 C1 C2 -72(2) . .
C9 N1 C5 C6 168.3(16) . .
C9 N1 C13 C14 -57(2) . .
C9 C10 C11 C12 -179(3) . .
C13 N1 C1 C2 167.0(17) . .
C13 N1 C5 C6 -70.4(19) . .
C13 N1 C9 C10 -55(2) . .
C13 C14 C15 C16 -180(2) . .
N3 C33 C34 C35 -178(2) . .
N3 C37 C38 C39 173.4(18) . .
N3 C41 C42 C43 168.0(16) . .
N3 C45 C46 C47 -173.9(15) . .
C33 N3 C37 C38 -62(2) . .
C33 N3 C41 C42 50(2) . .
C33 N3 C45 C46 -174.9(16) . .
C33 C34 C35 C36 72(3) . .
C37 N3 C33 C34 -57(2) . .
C37 N3 C41 C42 172.0(16) . .
C37 N3 C45 C46 64(2) . .
C37 C38 C39 C40 178(2) . .
C41 N3 C33 C34 62(2) . .
C41 N3 C37 C38 175.3(16) . .
C41 N3 C45 C46 -53.6(19) . .
C41 C42 C43 C44 -84(2) . .
C45 N3 C33 C34 -178.7(18) . .
C45 N3 C37 C38 56(2) . .
C45 N3 C41 C42 -67(2) . .
C45 C46 C47 C48 -176(2) . .
N7 C97 C98 C99 178.7(18) . .
N7 C101 C102 C103 -165.9(18) . .
N7 C105 C106 C107 -171.6(19) . .
N7 C109 C110 C111 177.2(13) . .
C97 N7 C101 C102 -55(2) . .
C97 N7 C105 C106 64(2) . .
C97 N7 C109 C110 174.6(14) . .
C97 C98 C99 C100 -80(3) . .
C101 N7 C97 C98 -66(2) . .
C101 N7 C105 C106 -173.7(18) . .
C101 N7 C109 C110 53.9(19) . .
C101 C102 C103 C104 -179(2) . .
C105 N7 C97 C98 54(2) . .
C105 N7 C101 C102 -178.0(19) . .
C105 N7 C109 C110 -64.1(17) . .
C105 C106 C107 C108 -175(3) . .
C109 N7 C97 C98 174.3(16) . .
C109 N7 C101 C102 62(2) . .
C109 N7 C105 C106 -54(2) . .
C109 C110 C111 C112 174.4(15) . .
O29 Ti11 O32 Ti11 -124.2(13) . 2_566
O29 Ti11 O33 Ti12 177.0(11) . .
O30 Ti11 O32 Ti11 157.4(14) . 2_566
O30 Ti11 O33 Ti12 -154.0(14) . .
O31 Ti11 O32 Ti11 -170.6(13) . 2_566
O31 Ti11 O33 Ti12 123.5(14) . .
O32 Ti11 O32 Ti11 -32.4(11) 4_656 2_566
O32 Ti11 O33 Ti12 34.3(14) 4_656 .
O32 Ti11 O33 Ti12 -68.1(14) . .
O33 Ti11 O32 Ti11 69.5(14) . 2_566
O33 Ti12 O33 Ti11 14.0(11) 3_665 .
O34 Ti12 O33 Ti11 -171.3(15) 3_665 .
O34 Ti12 O33 Ti11 -164.9(14) . .
O35 Ti12 O33 Ti11 110.0(14) 3_665 .
O35 Ti12 O33 Ti11 -79.7(14) . .
O50 Ti13 O51 Ti13 122.6(18) . 4_666
O50 Ti13 O54 Ti14 -177.3(12) . .
O51 Ti13 O51 Ti13 30.0(15) 2_466 4_666
O51 Ti13 O54 Ti14 -37.5(19) 2_466 .
O51 Ti13 O54 Ti14 63.8(19) . .
O52 Ti13 O51 Ti13 -158.7(18) . 4_666
O52 Ti13 O54 Ti14 150.7(19) . .
O53 Ti13 O51 Ti13 172(2) . 4_666
O53 Ti13 O54 Ti14 -125.5(19) . .
O54 Ti13 O51 Ti13 -73.4(19) . 4_666
O54 Ti14 O54 Ti13 -10.8(15) 3_575 .
O55 Ti14 O54 Ti13 165.3(19) . .
O55 Ti14 O54 Ti13 -171.8(18) 3_575 .
O56 Ti14 O54 Ti13 82.7(19) . .
O56 Ti14 O54 Ti13 -107.2(19) 3_575 .
